data_7064401
loop_
_publ_author_name
'Pramanik, Abhishek'
'Mandal, Shuvankar'
'Borgohain, Parismita'
'Martins, Daniel O. T. A.'
'Sparkes, Hazel A.'
'Tuna, Floriana'
'Singh, Saurabh Kumar'
'Mohanta, Sasankasekhar'

_publ_section_title
;
 Experimental and theoretical insights into two tri- and tetranuclear
 DyIII SMMs reveal the unusual superiority of triangular dodecahedral
 DyIII over square antiprismatic DyIII as an SIM centre
;
_journal_issue 15
_journal_name_full 'New Journal of Chemistry'
_journal_page_first 6330
_journal_page_last 6346
_journal_paper_doi 10.1039/D6NJ00729E
_journal_volume 50
_journal_year 2026
_chemical_formula_moiety 'C60 H52 Dy3 N6 O18, 2(C6 H16 N), N O3, 0.6(C4 H10 O)'
_chemical_formula_sum 'C74.4 H90 Dy3 N9 O21.6'
_chemical_formula_weight 1943.45
_space_group_crystal_system triclinic
_space_group_IT_number 2
_space_group_name_Hall '-P 1'
_space_group_name_H-M_alt 'P -1'
_atom_sites_solution_hydrogens geom
_atom_sites_solution_primary dual
_audit_creation_date 2019-06-11
_audit_creation_method
;
Olex2 1.2
(compiled 2018.05.29 svn.r3508 for OlexSys, GUI svn.r5506)
;
_audit_update_record
;
2025-11-30 deposited with the CCDC.	2026-03-24 downloaded from the CCDC.
;
_cell_angle_alpha 103.9380(10)
_cell_angle_beta 96.0700(10)
_cell_angle_gamma 90.2660(10)
_cell_formula_units_Z 4
_cell_length_a 16.4440(6)
_cell_length_b 21.6279(8)
_cell_length_c 23.6553(8)
_cell_measurement_reflns_used 9591
_cell_measurement_temperature 296(2)
_cell_measurement_theta_max 25.46
_cell_measurement_theta_min 2.30
_cell_volume 8115.6(5)
_computing_cell_refinement 'SAINT v8.37A (Bruker, 2015)'
_computing_data_collection 'Bruker Apex suite'
_computing_data_reduction 'SAINT v8.37A (Bruker, 2015)'
_computing_molecular_graphics 'Olex2 (Dolomanov et al., 2009)'
_computing_publication_material 'Olex2 (Dolomanov et al., 2009)'
_computing_structure_refinement 'ShelXL (Sheldrick, 2015)'
_computing_structure_solution 'ShelXT (Sheldrick, 2015)'
_diffrn_ambient_temperature 296(2)
_diffrn_detector 'Bruker area detector'
_diffrn_detector_type 'CCD area detector'
_diffrn_measured_fraction_theta_full 0.996
_diffrn_measured_fraction_theta_max 0.982
_diffrn_measurement_device 'Bruker Apex II kappa CCD area detector'
_diffrn_measurement_device_type 'Bruker APEX-II CCD'
_diffrn_measurement_method '\f and \w scans'
_diffrn_radiation_monochromator graphite
_diffrn_radiation_type MoK\a
_diffrn_radiation_wavelength 0.71073
_diffrn_reflns_av_R_equivalents 0.0346
_diffrn_reflns_av_unetI/netI 0.0320
_diffrn_reflns_Laue_measured_fraction_full 0.996
_diffrn_reflns_Laue_measured_fraction_max 0.982
_diffrn_reflns_limit_h_max 19
_diffrn_reflns_limit_h_min -19
_diffrn_reflns_limit_k_max 25
_diffrn_reflns_limit_k_min -26
_diffrn_reflns_limit_l_max 25
_diffrn_reflns_limit_l_min -28
_diffrn_reflns_number 113465
_diffrn_reflns_point_group_measured_fraction_full 0.996
_diffrn_reflns_point_group_measured_fraction_max 0.982
_diffrn_reflns_theta_full 25.242
_diffrn_reflns_theta_max 25.601
_diffrn_reflns_theta_min 1.148
_diffrn_source 'fine-focus sealed tube'
_diffrn_standards_number 0
_exptl_absorpt_coefficient_mu 2.809
_exptl_absorpt_correction_T_max 0.7453
_exptl_absorpt_correction_T_min 0.5230
_exptl_absorpt_correction_type multi-scan
_exptl_absorpt_process_details
'SADABS-2014/5 (Bruker,2014/5) was used for absorption correction. wR2(int) was 0.1092 before and 0.0460 after correction. The Ratio of minimum to maximum transmission is 0.7017. The \l/2 correction factor is 0.00150.'
_exptl_crystal_colour orange
_exptl_crystal_colour_primary orange
_exptl_crystal_density_diffrn 1.591
_exptl_crystal_description block
_exptl_crystal_F_000 3881
_exptl_crystal_size_max 0.2
_exptl_crystal_size_mid 0.16
_exptl_crystal_size_min 0.14
_refine_diff_density_max 1.479
_refine_diff_density_min -1.423
_refine_diff_density_rms 0.106
_refine_ls_extinction_method none
_refine_ls_goodness_of_fit_ref 1.091
_refine_ls_hydrogen_treatment constr
_refine_ls_matrix_type full
_refine_ls_number_parameters 2405
_refine_ls_number_reflns 29989
_refine_ls_number_restraints 1787
_refine_ls_restrained_S_all 1.082
_refine_ls_R_factor_all 0.0521
_refine_ls_R_factor_gt 0.0384
_refine_ls_shift/su_max 0.004
_refine_ls_shift/su_mean 0.000
_refine_ls_structure_factor_coef Fsqd
_refine_ls_weighting_details 'w=1/[\s^2^(Fo^2^)+(0.0413P)^2^+23.5427P] where P=(Fo^2^+2Fc^2^)/3'
_refine_ls_weighting_scheme calc
_refine_ls_wR_factor_gt 0.0920
_refine_ls_wR_factor_ref 0.1014
_reflns_Friedel_coverage 0.000
_reflns_number_gt 24816
_reflns_number_total 29989
_reflns_threshold_expression 'I > 2\s(I)'
_cod_data_source_file d6nj00729e2.cif
_cod_data_source_block 1
_cod_original_cell_volume 8115.5(5)
_cod_original_formula_sum 'C74.40 H90 Dy3 N9 O21.60'
_cod_database_code 7064401
_shelx_shelxl_version_number 2017/1
_shelx_space_group_comment
;
The symmetry employed for this shelxl refinement is uniquely defined
by the following loop, which should always be used as a source of
symmetry information in preference to the above space-group names.
They are only intended as comments.
;
_shelx_estimated_absorpt_t_max 0.694
_shelx_estimated_absorpt_t_min 0.603
_olex2_refinement_description
;
1. Fixed Uiso
 At 1.2 times of:
  All C(H) groups, All C(H,H) groups, All N(H,H) groups
 At 1.5 times of:
  All C(H,H,H) groups
2. Restrained distances
 C7T-C11T
 2.4 with sigma of 0.1
 H23C-H22D
 1.3 with sigma of 0.1
 O14A-N5A \\sim O14-N5 \\sim O36A-N12A \\sim O36-N12
 with sigma of 0.01
 Dy1-O13A \\sim Dy1-O13 \\sim Dy1-O15A \\sim Dy1-O15 \\sim Dy6-O34A \\sim
Dy6-O34 \\sim Dy6-O35 \\sim Dy6-
 O35A
 with sigma of 0.01
 O13A-N5A \\sim O13-N5 \\sim O15-N5 \\sim O15A-N5A \\sim O35-N12 \\sim
O35A-N12A \\sim O34A-N12A \\sim O34-
 N12
 with sigma of 0.01
 N15-C1T \\sim N15-C1S \\sim N15-C5T \\sim N15-C5S \\sim N15-C3T \\sim N15-C3S
\\sim N16-C7S \\sim N16-C7T
 \\sim N16-C11S \\sim N16-C11T \\sim N16-C9S \\sim N16-C9T \\sim N17-C17T \\sim
N17-C17S \\sim N17-C15T ~
 N17-C15S \\sim N17-C13T \\sim N17-C13S \\sim N18-C19S \\sim N18-C19T \\sim
N18-C23S \\sim N18-C23T ~
 N18-C21S \\sim N18-C21T
 with sigma of 0.01
 C2S-C1S \\sim C2T-C1T \\sim C4T-C3T \\sim C4S-C3S \\sim C6S-C5S \\sim C6T-C5T
\\sim C8S-C7S \\sim C8T-C7T
 \\sim C9T-C10T \\sim C9S-C10S \\sim C12T-C11T \\sim C12S-C11S \\sim C20S-C19S
\\sim C20T-C19T \\sim C24S-
 C23S \\sim C24T-C23T \\sim C22S-C21S \\sim C22T-C21T \\sim C14S-C13S \\sim
C14T-C13T \\sim C16T-C15T ~
 C16S-C15S \\sim C18S-C17S \\sim C18T-C17T
 with sigma of 0.01
 O24-C89 \\sim O24-C89A \\sim O9-C44A \\sim O9-C44
 with sigma of 0.01
 C45A-C44A \\sim C45-C44 \\sim C90A-C89A \\sim C90-C89
 with sigma of 0.01
3. Uiso/Uaniso restraints and constraints
C44 \\sim C44A \\sim C45 \\sim C45A: within 2A with sigma of 0.01 and sigma for
terminal atoms of 0.02
C8S \\sim C12S \\sim N16 \\sim C9S \\sim C7S \\sim C7T \\sim C8T \\sim C9T
\\sim C12T \\sim C10S \\sim C11S \\sim C10T \\sim C11T: within 2A with sigma of
0.01 and sigma for terminal atoms of 0.02
N15 \\sim C4S \\sim C1S \\sim C5S \\sim C6S \\sim C3S \\sim C2S \\sim C5T \\sim
C6T \\sim C1T \\sim C2T \\sim C3T \\sim C4T: within 2A with sigma of 0.003 and
sigma for terminal atoms of 0.006
C17S \\sim N17 \\sim C13S \\sim C16S \\sim C15S \\sim C14S \\sim C18S \\sim
C13T \\sim C14T \\sim C15T \\sim C16T \\sim C17T \\sim C18T: within 2A with
sigma of 0.01 and sigma for terminal atoms of 0.02
C89 \\sim C89A \\sim C90A \\sim C90: within 2A with sigma of 0.01 and sigma for
terminal atoms of 0.02
O13 \\sim O13A \\sim N5 \\sim N5A \\sim O14A \\sim O14 \\sim O15A \\sim O15:
within 2A with sigma of 0.01 and sigma for terminal atoms of 0.02
N12 \\sim O35 \\sim O36 \\sim O35A \\sim N12A \\sim O36A \\sim O34 \\sim O34A:
within 2A with sigma of 0.01 and sigma for terminal atoms of 0.02
N18 \\sim C21S \\sim C23S \\sim C24S \\sim C19S \\sim C22S \\sim C23T \\sim
C24T \\sim C19T \\sim C21T \\sim C22T \\sim C20S \\sim C20T: within 2A with
sigma of 0.01 and sigma for terminal atoms of 0.02
O1T \\sim C25T \\sim C26T \\sim C27T \\sim C28T \\sim O1S \\sim C25S \\sim C26S
\\sim C27S \\sim C28S: within 2A with sigma of 0.01 and sigma for terminal
atoms of 0.02
O2T \\sim C32T \\sim C31T \\sim C30T \\sim C29T \\sim O2S \\sim C32S \\sim C31S
\\sim C30S \\sim C29S: within 2A with sigma of 0.01 and sigma for terminal
atoms of 0.02
Uanis(O1) \\sim Ueq: with sigma of 0.01 and sigma for terminal atoms of 0.02
4. Others
 1*[Sof(O2S)+Sof(C32S)+Sof(H32D)+Sof(H32E)+Sof(H32F)+Sof(C31S)+Sof(H31C)+
 Sof(H31D)+Sof(C30S)+Sof(H30F)+Sof(H30G)+Sof(C29S)+Sof(H29F)+Sof(H29G)+
 Sof(H29H)+Sof(O1S)+Sof(C25S)+Sof(H25D)+Sof(H25E)+Sof(H25F)+Sof(C26S)+Sof(H26C)+
 Sof(H26D)+Sof(C27S)+Sof(H27C)+Sof(H27D)+Sof(C28S)+Sof(H28D)+Sof(H28E)+
 Sof(H28F)]+1*[Sof(O2T)+Sof(C32T)+Sof(H32A)+Sof(H32B)+Sof(H32C)+Sof(C31T)+
 Sof(H31A)+Sof(H31B)+Sof(C30T)+Sof(H30D)+Sof(H30E)+Sof(C29T)+Sof(H29C)+
 Sof(H29D)+Sof(H29E)+Sof(O1T)+Sof(C25T)+Sof(H25A)+Sof(H25B)+Sof(H25C)+Sof(C26T)+
 Sof(H26A)+Sof(H26B)+Sof(C27T)+Sof(H27A)+Sof(H27B)+Sof(C28T)+Sof(H28A)+
 Sof(H28B)+Sof(H28C)]=0.6 with esd of 0
 Sof(H15D)=Sof(H18B)=Sof(H17C)=Sof(H16A)=Sof(O14A)=Sof(O15A)=Sof(N5A)=
 Sof(O13A)=Sof(O35A)=Sof(N12A)=Sof(O34A)=Sof(O36A)=Sof(C5T)=Sof(H5TA)=Sof(H5TB)=
 Sof(C6T)=Sof(H6TA)=Sof(H6TB)=Sof(H6TC)=Sof(C1T)=Sof(H1TA)=Sof(H1TB)=Sof(C2T)=
 Sof(H2TA)=Sof(H2TB)=Sof(H2TC)=Sof(C3T)=Sof(H3TA)=Sof(H3TB)=Sof(C4T)=Sof(H4TA)=
 Sof(H4TB)=Sof(H4TC)=Sof(C23T)=Sof(H23C)=Sof(H23D)=Sof(C24T)=Sof(H24D)=
 Sof(H24E)=Sof(H24F)=Sof(C19T)=Sof(H19C)=Sof(H19D)=Sof(C20T)=Sof(H20D)=
 Sof(H20E)=Sof(H20F)=Sof(C21T)=Sof(H21C)=Sof(H21D)=Sof(C22T)=Sof(H22D)=
 Sof(H22E)=Sof(H22F)=Sof(C13T)=Sof(H13C)=Sof(H13D)=Sof(C14T)=Sof(H14F)=
 Sof(H14G)=Sof(H14H)=Sof(C15T)=Sof(H15G)=Sof(H15H)=Sof(C16T)=Sof(H16E)=
 Sof(H16F)=Sof(H16G)=Sof(C17T)=Sof(H17D)=Sof(H17E)=Sof(C18T)=Sof(H18F)=
 Sof(H18G)=Sof(H18H)=Sof(C7T)=Sof(H7TA)=Sof(H7TB)=Sof(C8T)=Sof(H8TA)=Sof(H8TB)=
 Sof(H8TC)=Sof(C9T)=Sof(H9TA)=Sof(H9TB)=Sof(C10T)=Sof(H10I)=Sof(H10J)=Sof(H10K)=
 Sof(C11T)=Sof(H11E)=Sof(H11F)=Sof(C12T)=Sof(H12G)=Sof(H12H)=Sof(H12I)=
 Sof(C90A)=Sof(H90D)=Sof(H90E)=Sof(H90F)=Sof(C89A)=Sof(H89C)=Sof(H89D)=1-FVAR(1)
 Sof(C8S)=Sof(H8SA)=Sof(H8SB)=Sof(H8SC)=Sof(H15)=Sof(H18A)=Sof(C12S)=Sof(H12D)=
 Sof(H12E)=Sof(H12F)=Sof(C21S)=Sof(H21A)=Sof(H21B)=Sof(C17S)=Sof(H17A)=
 Sof(H17B)=Sof(H17)=Sof(C13S)=Sof(H13A)=Sof(H13B)=Sof(O34)=Sof(N12)=Sof(O35)=
 Sof(O36)=Sof(C89)=Sof(H89A)=Sof(H89B)=Sof(C90)=Sof(H90A)=Sof(H90B)=Sof(H90C)=
 Sof(N5)=Sof(O15)=Sof(O14)=Sof(O13)=Sof(H16)=Sof(C9S)=Sof(H9SA)=Sof(H9SB)=
 Sof(C23S)=Sof(H23A)=Sof(H23B)=Sof(C24S)=Sof(H24A)=Sof(H24B)=Sof(H24C)=
 Sof(C20S)=Sof(H20A)=Sof(H20B)=Sof(H20C)=Sof(C16S)=Sof(H16B)=Sof(H16C)=
 Sof(H16D)=Sof(C19S)=Sof(H19A)=Sof(H19B)=Sof(C4S)=Sof(H4SA)=Sof(H4SB)=Sof(H4SC)=
 Sof(C15S)=Sof(H15E)=Sof(H15F)=Sof(C1S)=Sof(H1SA)=Sof(H1SB)=Sof(C5S)=Sof(H5SA)=
 Sof(H5SB)=Sof(C6S)=Sof(H6SA)=Sof(H6SB)=Sof(H6SC)=Sof(C10S)=Sof(H10F)=Sof(H10G)=
 Sof(H10H)=Sof(C14S)=Sof(H14C)=Sof(H14D)=Sof(H14E)=Sof(C3S)=Sof(H3SA)=Sof(H3SB)=
 Sof(C11S)=Sof(H11C)=Sof(H11D)=Sof(C22S)=Sof(H22A)=Sof(H22B)=Sof(H22C)=
 Sof(C18S)=Sof(H18C)=Sof(H18D)=Sof(H18E)=Sof(C7S)=Sof(H7SA)=Sof(H7SB)=Sof(C2S)=
 Sof(H2SA)=Sof(H2SB)=Sof(H2SC)=FVAR(1)
 Sof(C45A)=Sof(H45D)=Sof(H45E)=Sof(H45F)=Sof(C44A)=Sof(H44C)=Sof(H44D)=1-FVAR(2)
 Sof(C44)=Sof(H44A)=Sof(H44B)=Sof(C45)=Sof(H45A)=Sof(H45B)=Sof(H45C)=FVAR(2)
 Sof(O2S)=Sof(C32S)=Sof(H32D)=Sof(H32E)=Sof(H32F)=Sof(C31S)=Sof(H31C)=
 Sof(H31D)=Sof(C30S)=Sof(H30F)=Sof(H30G)=Sof(C29S)=Sof(H29F)=Sof(H29G)=
 Sof(H29H)=Sof(O1S)=Sof(C25S)=Sof(H25D)=Sof(H25E)=Sof(H25F)=Sof(C26S)=Sof(H26C)=
 Sof(H26D)=Sof(C27S)=Sof(H27C)=Sof(H27D)=Sof(C28S)=Sof(H28D)=Sof(H28E)=
 Sof(H28F)=FVAR(3)
 Sof(O2T)=Sof(C32T)=Sof(H32A)=Sof(H32B)=Sof(H32C)=Sof(C31T)=Sof(H31A)=
 Sof(H31B)=Sof(C30T)=Sof(H30D)=Sof(H30E)=Sof(C29T)=Sof(H29C)=Sof(H29D)=
 Sof(H29E)=Sof(O1T)=Sof(C25T)=Sof(H25A)=Sof(H25B)=Sof(H25C)=Sof(C26T)=Sof(H26A)=
 Sof(H26B)=Sof(C27T)=Sof(H27A)=Sof(H27B)=Sof(C28T)=Sof(H28A)=Sof(H28B)=
 Sof(H28C)=FVAR(4)
5.a Free rotating group:
 O2T(C32T,C31T,C30T,C29T), O2S(C32S,C31S,C30S,C29S), O1T(C25T,C26T,C27T,C28T),
 O1S(C25S,C26S,C27S,C28S)
5.b Ternary CH refined with riding coordinates:
 N15(H15), N15(H15D), N18(H18A), N18(H18B), N17(H17), N17(H17C), N16(H16),
 N16(H16A)
5.c Secondary CH2 refined with riding coordinates:
 C21S(H21A,H21B), C17S(H17A,H17B), C13S(H13A,H13B), C74(H74A,H74B), C89(H89A,
 H89B), C119(H11A,H11B), C104(H10A,H10B), C59(H59A,H59B), C44(H44A,H44B),
 C14(H14A,H14B), C29(H29A,H29B), C9S(H9SA,H9SB), C23S(H23A,H23B), C19S(H19A,
 H19B), C15S(H15E,H15F), C1S(H1SA,H1SB), C5S(H5SA,H5SB), C3S(H3SA,H3SB),
 C11S(H11C,H11D), C7S(H7SA,H7SB), C5T(H5TA,H5TB), C1T(H1TA,H1TB), C3T(H3TA,
 H3TB), C23T(H23C,H23D), C19T(H19C,H19D), C21T(H21C,H21D), C13T(H13C,H13D),
 C15T(H15G,H15H), C17T(H17D,H17E), C7T(H7TA,H7TB), C9T(H9TA,H9TB), C11T(H11E,
 H11F), C89A(H89C,H89D), C44A(H44C,H44D), C31T(H31A,H31B), C30T(H30D,H30E),
 C31S(H31C,H31D), C30S(H30F,H30G), C26T(H26A,H26B), C27T(H27A,H27B), C26S(H26C,
 H26D), C27S(H27C,H27D)
5.d Aromatic/amide H refined with riding coordinates:
 C12(H12), C108(H108), C109(H109), C110(H110), C112(H112), C114(H114),
 C115(H115), C116(H116), C117(H117), C72(H72), C71(H71), C70(H70), C69(H69),
 C67(H67), C63(H63), C64(H64), C65(H65), C82(H82), C84(H84), C85(H85), C86(H86),
  C87(H87), C80(H80), C79(H79), C78(H78), C93(H93), C94(H94), C95(H95),
 C97(H97), C99(H99), C100(H100), C101(H101), C102(H102), C57(H57), C56(H56),
 C55(H55), C54(H54), C52(H52), C48(H48), C49(H49), C50(H50), C27(H27), C26(H26),
  C25(H25), C24(H24), C22(H22), C37(H37), C35(H35), C34(H34), C33(H33),
 C39(H39), C40(H40), C41(H41), C42(H42), C3(H3), C4(H4), C5(H5), C7(H7),
 C11(H11), C10(H10), C9(H9), C18(H18), C19(H19), C20(H20)
5.e Idealised Me refined as rotating group:
 C8S(H8SA,H8SB,H8SC), C12S(H12D,H12E,H12F), C75(H75A,H75B,H75C), C90(H90A,H90B,
 H90C), C120(H12A,H12B,H12C), C105(H10C,H10D,H10E), C60(H60A,H60B,H60C),
 C45(H45A,H45B,H45C), C15(H15A,H15B,H15C), C30(H30A,H30B,H30C), C24S(H24A,H24B,
 H24C), C20S(H20A,H20B,H20C), C16S(H16B,H16C,H16D), C4S(H4SA,H4SB,H4SC),
 C6S(H6SA,H6SB,H6SC), C10S(H10F,H10G,H10H), C14S(H14C,H14D,H14E), C22S(H22A,
 H22B,H22C), C18S(H18C,H18D,H18E), C2S(H2SA,H2SB,H2SC), C6T(H6TA,H6TB,H6TC),
 C2T(H2TA,H2TB,H2TC), C4T(H4TA,H4TB,H4TC), C24T(H24D,H24E,H24F), C20T(H20D,H20E,
 H20F), C22T(H22D,H22E,H22F), C14T(H14F,H14G,H14H), C16T(H16E,H16F,H16G),
 C18T(H18F,H18G,H18H), C8T(H8TA,H8TB,H8TC), C10T(H10I,H10J,H10K), C12T(H12G,
 H12H,H12I), C90A(H90D,H90E,H90F), C45A(H45D,H45E,H45F), C32T(H32A,H32B,H32C),
 C29T(H29C,H29D,H29E), C32S(H32D,H32E,H32F), C29S(H29F,H29G,H29H), C25T(H25A,
 H25B,H25C), C28T(H28A,H28B,H28C), C25S(H25D,H25E,H25F), C28S(H28D,H28E,H28F)
;
_olex2_submission_special_instructions 'No special instructions were received'

loop_
_space_group_symop_operation_xyz
'x, y, z'
'-x, -y, -z'

loop_
_atom_site_label
_atom_site_type_symbol
_atom_site_fract_x
_atom_site_fract_y
_atom_site_fract_z
_atom_site_U_iso_or_equiv
_atom_site_adp_type
_atom_site_occupancy
_atom_site_site_symmetry_order
_atom_site_calc_flag
_atom_site_refinement_flags_posn
_atom_site_refinement_flags_adp
_atom_site_refinement_flags_occupancy
_atom_site_disorder_assembly
_atom_site_disorder_group
Dy5 Dy 0.53189(2) 0.92097(2) 0.69981(2) 0.03128(6) Uani 1 1 d . . . . .
Dy6 Dy 0.71620(2) 1.00815(2) 0.74467(2) 0.04105(7) Uani 1 1 d D . . . .
Dy4 Dy 0.36569(2) 0.85829(2) 0.75006(2) 0.03874(7) Uani 1 1 d . . . . .
Dy2 Dy 0.02567(2) 0.41580(2) 0.69922(2) 0.03057(6) Uani 1 1 d . . . . .
Dy3 Dy 0.20657(2) 0.35150(2) 0.74719(2) 0.03697(7) Uani 1 1 d . . . . .
Dy1 Dy -0.14612(2) 0.49967(2) 0.74493(2) 0.04325(7) Uani 1 1 d D . . . .
O28 O 0.6582(2) 0.92988(17) 0.66452(14) 0.0382(8) Uani 1 1 d . . . . .
N10 N 0.5531(3) 0.8249(2) 0.61787(19) 0.0396(10) Uani 1 1 d . . . . .
O29 O 0.4967(2) 0.82246(17) 0.72184(16) 0.0408(8) Uani 1 1 d . . . . .
O20 O 0.4541(2) 0.94421(17) 0.77809(15) 0.0407(9) Uani 1 1 d . . . . .
N7 N 0.3839(3) 0.8989(2) 0.85780(18) 0.0389(10) Uani 1 1 d . . . . .
C8S C 0.6731(11) 0.4289(10) 0.9096(9) 0.125(6) Uani 0.638(4) 1 d D U P A 1
H8SA H 0.658274 0.437018 0.948824 0.188 Uiso 0.638(4) 1 calc GR . P A 1
H8SB H 0.681617 0.468647 0.899437 0.188 Uiso 0.638(4) 1 calc GR . P A 1
H8SC H 0.722602 0.405477 0.907192 0.188 Uiso 0.638(4) 1 calc GR . P A 1
O19 O 0.3515(3) 0.77416(19) 0.78466(18) 0.0575(11) Uani 1 1 d . . . . .
O22 O 0.3947(2) 0.89293(17) 0.66843(14) 0.0378(8) Uani 1 1 d . . . . .
N8 N 0.4788(3) 0.9742(2) 0.6193(2) 0.0406(10) Uani 1 1 d . . . . .
O23 O 0.5760(2) 1.02946(17) 0.71930(16) 0.0438(9) Uani 1 1 d . . . . .
O24 O 0.2995(2) 0.79366(19) 0.65413(17) 0.0498(10) Uani 1 1 d D . . . .
O30 O 0.7463(2) 1.02210(18) 0.64677(16) 0.0453(9) Uani 1 1 d . . . . .
O25 O 0.7451(4) 1.1095(2) 0.77281(19) 0.0741(15) Uani 1 1 d . . . . .
O27 O 0.7973(3) 1.2155(2) 0.7535(2) 0.0755(15) Uani 1 1 d . . . . .
N9 N 0.7268(3) 1.0335(2) 0.85253(19) 0.0396(10) Uani 1 1 d . . . . .
O26 O 0.6349(2) 0.94038(17) 0.77695(15) 0.0387(8) Uani 1 1 d . . . . .
O7 O 0.1537(2) 0.39140(17) 0.66821(14) 0.0374(8) Uani 1 1 d . . . . .
N15 N 0.0725(6) 0.1042(4) 0.8782(5) 0.129(2) Uani 1 1 d D U . . .
H15 H 0.049206 0.101346 0.913980 0.154 Uiso 0.638(4) 1 calc R . P A 1
H15D H 0.038295 0.103370 0.909521 0.154 Uiso 0.362(4) 1 calc R . P A 2
O11 O 0.1257(2) 0.43583(16) 0.77893(15) 0.0382(8) Uani 1 1 d . . . . .
N4 N 0.2203(3) 0.3863(2) 0.85496(18) 0.0365(10) Uani 1 1 d . . . . .
O10 O 0.2315(3) 0.26531(19) 0.77698(17) 0.0563(11) Uani 1 1 d . . . . .
O12 O 0.2929(3) 0.1518(2) 0.7584(2) 0.0679(14) Uani 1 1 d . . . . .
O5 O 0.0672(2) 0.31573(16) 0.71604(15) 0.0385(8) Uani 1 1 d . . . . .
N2 N -0.0188(3) 0.3228(2) 0.61308(18) 0.0361(10) Uani 1 1 d . . . . .
O4 O -0.1102(2) 0.42607(17) 0.66277(14) 0.0378(8) Uani 1 1 d . . . . .
O8 O -0.0128(2) 0.52457(17) 0.72413(16) 0.0442(9) Uani 1 1 d . . . . .
N3 N 0.0542(3) 0.4749(2) 0.6230(2) 0.0405(10) Uani 1 1 d . . . . .
O9 O 0.2439(2) 0.29199(19) 0.64976(16) 0.0485(10) Uani 1 1 d D . . . .
N1 N -0.1238(3) 0.5197(2) 0.85325(19) 0.0393(10) Uani 1 1 d . . . . .
O2 O -0.0583(2) 0.42898(18) 0.77382(15) 0.0414(9) Uani 1 1 d . . . . .
C12 C -0.0053(3) 0.3745(3) 0.8455(2) 0.0403(12) Uani 1 1 d . . . . .
H12 H 0.017120 0.343956 0.817067 0.048 Uiso 1 1 calc R . . . .
O6 O -0.2029(2) 0.51920(18) 0.64771(16) 0.0465(9) Uani 1 1 d . . . . .
N18 N 0.5090(4) 0.6110(3) 0.8722(3) 0.0787(16) Uani 1 1 d D U . . .
H18A H 0.525983 0.608779 0.912661 0.094 Uiso 0.638(4) 1 calc R . P A 1
H18B H 0.528911 0.610097 0.912561 0.094 Uiso 0.362(4) 1 calc R . P A 2
O40 O 0.4270(6) 0.4197(4) 0.9403(4) 0.139(3) Uani 1 1 d . . . . .
O42 O 0.4997(5) 0.3730(4) 0.9959(3) 0.119(2) Uani 1 1 d . . . . .
C106 C 0.6696(3) 0.9272(3) 0.6094(2) 0.0359(12) Uani 1 1 d . . . . .
C118 C 0.4921(3) 0.7680(3) 0.6788(2) 0.0408(12) Uani 1 1 d . . . . .
O21 O 0.2763(3) 0.6635(2) 0.7686(2) 0.0676(13) Uani 1 1 d . . . . .
C58 C 0.1411(3) 0.4722(2) 0.8340(2) 0.0318(11) Uani 1 1 d . . . . .
C53 C 0.1924(3) 0.4487(2) 0.8751(2) 0.0358(11) Uani 1 1 d . . . . .
C23 C 0.0188(3) 0.2644(2) 0.6169(2) 0.0420(13) Uani 1 1 d . . . . .
C16 C -0.1370(3) 0.4258(2) 0.6083(2) 0.0334(11) Uani 1 1 d . . . . .
O3 O -0.2348(4) 0.7052(2) 0.7624(2) 0.0782(16) Uani 1 1 d . . . . .
C12S C 0.5881(13) 0.2360(9) 0.9187(10) 0.127(5) Uani 0.638(4) 1 d D U P A 1
H12D H 0.561273 0.248214 0.953637 0.190 Uiso 0.638(4) 1 calc GR . P A 1
H12E H 0.626749 0.203759 0.922662 0.190 Uiso 0.638(4) 1 calc GR . P A 1
H12F H 0.548117 0.219435 0.885739 0.190 Uiso 0.638(4) 1 calc GR . P A 1
C21S C 0.5860(6) 0.6067(8) 0.8439(5) 0.089(3) Uani 0.638(4) 1 d D U P A 1
H21A H 0.619785 0.573437 0.853941 0.107 Uiso 0.638(4) 1 calc R . P A 1
H21B H 0.617025 0.646875 0.856035 0.107 Uiso 0.638(4) 1 calc R . P A 1
N14 N 0.4386(6) 0.4051(4) 0.9878(4) 0.101(2) Uani 1 1 d . . . . .
C17S C 0.9585(7) 0.7648(6) 0.8869(9) 0.101(3) Uani 0.638(4) 1 d D U P A 1
H17A H 0.932265 0.742067 0.848872 0.121 Uiso 0.638(4) 1 calc R . P A 1
H17B H 0.916722 0.778270 0.912952 0.121 Uiso 0.638(4) 1 calc R . P A 1
N17 N 1.0079(4) 0.8205(3) 0.8818(3) 0.0886(18) Uani 1 1 d D U . . .
H17 H 1.024707 0.844781 0.922056 0.106 Uiso 0.638(4) 1 calc R . P A 1
H17C H 1.025013 0.847731 0.920858 0.106 Uiso 0.362(4) 1 calc R . P A 2
C13S C 1.0849(7) 0.8075(9) 0.8534(6) 0.097(4) Uani 0.638(4) 1 d D U P A 1
H13A H 1.115530 0.774924 0.867447 0.116 Uiso 0.638(4) 1 calc R . P A 1
H13B H 1.119170 0.845838 0.860994 0.116 Uiso 0.638(4) 1 calc R . P A 1
O34 O 0.8633(4) 1.0222(5) 0.7593(4) 0.075(2) Uani 0.638(4) 1 d D U P A 1
N12 N 0.8758(6) 0.9633(5) 0.7548(6) 0.072(2) Uani 0.638(4) 1 d D U P A 1
O35 O 0.8145(6) 0.9248(5) 0.7477(6) 0.082(3) Uani 0.638(4) 1 d D U P A 1
O36 O 0.9434(6) 0.9407(6) 0.7592(6) 0.094(3) Uani 0.638(4) 1 d D U P A 1
C107 C 0.7177(3) 0.9751(3) 0.5969(2) 0.0403(12) Uani 1 1 d . . . . .
C108 C 0.7328(4) 0.9738(3) 0.5410(3) 0.0561(16) Uani 1 1 d . . . . .
H108 H 0.764165 1.006251 0.533562 0.067 Uiso 1 1 calc R . . . .
C109 C 0.7009(5) 0.9237(3) 0.4951(3) 0.0615(18) Uani 1 1 d . . . . .
H109 H 0.711576 0.922176 0.456988 0.074 Uiso 1 1 calc R . . . .
C110 C 0.6541(4) 0.8769(3) 0.5061(2) 0.0525(15) Uani 1 1 d . . . . .
H110 H 0.633572 0.843343 0.475121 0.063 Uiso 1 1 calc R . . . .
C111 C 0.6358(3) 0.8778(3) 0.5629(2) 0.0399(12) Uani 1 1 d . . . . .
C112 C 0.5881(4) 0.8257(3) 0.5723(2) 0.0449(13) Uani 1 1 d . . . . .
H112 H 0.582222 0.788895 0.542055 0.054 Uiso 1 1 calc R . . . .
C113 C 0.5171(3) 0.7674(3) 0.6240(3) 0.0441(13) Uani 1 1 d . . . . .
C114 C 0.5073(5) 0.7108(3) 0.5797(3) 0.0644(18) Uani 1 1 d . . . . .
H114 H 0.523137 0.710103 0.542978 0.077 Uiso 1 1 calc R . . . .
C115 C 0.4746(5) 0.6562(3) 0.5899(4) 0.075(2) Uani 1 1 d . . . . .
H115 H 0.466819 0.619262 0.559828 0.090 Uiso 1 1 calc R . . . .
C116 C 0.4537(5) 0.6566(3) 0.6447(4) 0.073(2) Uani 1 1 d . . . . .
H116 H 0.433278 0.619475 0.652069 0.088 Uiso 1 1 calc R . . . .
C117 C 0.4628(4) 0.7117(3) 0.6889(3) 0.0567(16) Uani 1 1 d . . . . .
H117 H 0.449149 0.711252 0.725924 0.068 Uiso 1 1 calc R . . . .
N11 N 0.2065(4) 0.9079(4) 0.7591(3) 0.0792(19) Uani 1 1 d . . . . .
O32 O 0.2653(4) 0.9403(3) 0.7520(3) 0.103(2) Uani 1 1 d . . . . .
O31 O 0.2233(3) 0.8547(3) 0.7689(3) 0.0809(15) Uani 1 1 d . . . . .
O33 O 0.1388(4) 0.9305(4) 0.7621(4) 0.147(3) Uani 1 1 d . . . . .
C73 C 0.4600(3) 0.9816(2) 0.8333(2) 0.0339(11) Uani 1 1 d . . . . .
C72 C 0.5026(3) 1.0396(3) 0.8482(2) 0.0411(12) Uani 1 1 d . . . . .
H72 H 0.527331 1.053794 0.819907 0.049 Uiso 1 1 calc R . . . .
C71 C 0.5084(4) 1.0763(3) 0.9049(3) 0.0500(15) Uani 1 1 d . . . . .
H71 H 0.538366 1.114697 0.914833 0.060 Uiso 1 1 calc R . . . .
C70 C 0.4700(4) 1.0566(3) 0.9473(3) 0.0559(16) Uani 1 1 d . . . . .
H70 H 0.473163 1.082041 0.985308 0.067 Uiso 1 1 calc R . . . .
C69 C 0.4277(4) 0.9996(3) 0.9329(2) 0.0510(15) Uani 1 1 d . . . . .
H69 H 0.401572 0.986555 0.961277 0.061 Uiso 1 1 calc R . . . .
C68 C 0.4231(3) 0.9606(3) 0.8765(2) 0.0390(12) Uani 1 1 d . . . . .
C67 C 0.3595(4) 0.8708(3) 0.8953(3) 0.0527(15) Uani 1 1 d . . . . .
H67 H 0.368019 0.893057 0.934367 0.063 Uiso 1 1 calc R . . . .
C66 C 0.3206(4) 0.8087(3) 0.8835(3) 0.0520(15) Uani 1 1 d . . . . .
C61 C 0.3169(4) 0.7639(3) 0.8287(3) 0.0470(14) Uani 1 1 d . . . . .
C62 C 0.2771(4) 0.7033(3) 0.8230(3) 0.0519(15) Uani 1 1 d . . . . .
C74 C 0.2321(5) 0.6032(3) 0.7565(4) 0.073(2) Uani 1 1 d . . . . .
H74A H 0.174715 0.609975 0.761167 0.088 Uiso 1 1 calc R . . . .
H74B H 0.253922 0.578275 0.783340 0.088 Uiso 1 1 calc R . . . .
C75 C 0.2418(7) 0.5691(4) 0.6950(4) 0.096(3) Uani 1 1 d . . . . .
H75A H 0.298167 0.558820 0.691803 0.145 Uiso 1 1 calc GR . . . .
H75B H 0.224939 0.595866 0.669179 0.145 Uiso 1 1 calc GR . . . .
H75C H 0.208634 0.530535 0.684332 0.145 Uiso 1 1 calc GR . . . .
C63 C 0.2452(4) 0.6887(3) 0.8695(3) 0.0621(18) Uani 1 1 d . . . . .
H63 H 0.218775 0.649351 0.864818 0.074 Uiso 1 1 calc R . . . .
C64 C 0.2521(5) 0.7317(4) 0.9228(3) 0.077(2) Uani 1 1 d . . . . .
H64 H 0.231640 0.720928 0.954499 0.093 Uiso 1 1 calc R . . . .
C65 C 0.2885(5) 0.7900(4) 0.9299(3) 0.072(2) Uani 1 1 d . . . . .
H65 H 0.292283 0.818443 0.966512 0.086 Uiso 1 1 calc R . . . .
C76 C 0.3615(3) 0.8682(3) 0.6146(2) 0.0376(12) Uani 1 1 d . . . . .
C81 C 0.3756(4) 0.8940(3) 0.5671(2) 0.0455(13) Uani 1 1 d . . . . .
C82 C 0.4260(4) 0.9508(3) 0.5754(2) 0.0474(14) Uani 1 1 d . . . . .
H82 H 0.419558 0.972739 0.545941 0.057 Uiso 1 1 calc R . . . .
C83 C 0.5149(3) 1.0357(3) 0.6242(3) 0.0426(13) Uani 1 1 d . . . . .
C84 C 0.5042(4) 1.0705(3) 0.5817(3) 0.0576(17) Uani 1 1 d . . . . .
H84 H 0.474856 1.052076 0.545641 0.069 Uiso 1 1 calc R . . . .
C85 C 0.5357(5) 1.1309(4) 0.5918(4) 0.069(2) Uani 1 1 d . . . . .
H85 H 0.527334 1.153509 0.563007 0.083 Uiso 1 1 calc R . . . .
C86 C 0.5796(4) 1.1585(3) 0.6443(4) 0.069(2) Uani 1 1 d . . . . .
H86 H 0.600786 1.199830 0.650944 0.083 Uiso 1 1 calc R . . . .
C87 C 0.5929(4) 1.1253(3) 0.6880(3) 0.0567(16) Uani 1 1 d . . . . .
H87 H 0.622582 1.144706 0.723627 0.068 Uiso 1 1 calc R . . . .
C88 C 0.5616(3) 1.0627(3) 0.6785(3) 0.0424(13) Uani 1 1 d . . . . .
C80 C 0.3349(5) 0.8659(4) 0.5115(3) 0.0649(19) Uani 1 1 d . . . . .
H80 H 0.341830 0.884000 0.480295 0.078 Uiso 1 1 calc R . . . .
C79 C 0.2856(5) 0.8130(4) 0.5021(3) 0.076(2) Uani 1 1 d . . . . .
H79 H 0.260331 0.794734 0.464677 0.091 Uiso 1 1 calc R . . . .
C78 C 0.2729(4) 0.7861(3) 0.5486(3) 0.0636(18) Uani 1 1 d . . . . .
H78 H 0.240275 0.749293 0.542018 0.076 Uiso 1 1 calc R . . . .
C77 C 0.3086(3) 0.8141(3) 0.6038(2) 0.0423(13) Uani 1 1 d . . . . .
C89 C 0.2471(15) 0.7379(8) 0.650(2) 0.070(4) Uani 0.638(4) 1 d D U P A 2
H89A H 0.257554 0.722655 0.685375 0.084 Uiso 0.638(4) 1 calc R . P A 2
H89B H 0.258661 0.704006 0.616966 0.084 Uiso 0.638(4) 1 calc R . P A 2
C90 C 0.1590(16) 0.7562(8) 0.6422(10) 0.082(5) Uani 0.638(4) 1 d D U P A 2
H90A H 0.149609 0.792710 0.672751 0.123 Uiso 0.638(4) 1 calc GR . P A 2
H90B H 0.123977 0.721225 0.643978 0.123 Uiso 0.638(4) 1 calc GR . P A 2
H90C H 0.147415 0.766155 0.604801 0.123 Uiso 0.638(4) 1 calc GR . P A 2
C119 C 0.7890(4) 1.0783(3) 0.6390(3) 0.0628(19) Uani 1 1 d . . . . .
H11A H 0.784851 1.113337 0.672899 0.075 Uiso 1 1 calc R . . . .
H11B H 0.762555 1.090432 0.604877 0.075 Uiso 1 1 calc R . . . .
C120 C 0.8772(5) 1.0671(5) 0.6316(4) 0.097(3) Uani 1 1 d . . . . .
H12A H 0.881662 1.035794 0.595706 0.145 Uiso 1 1 calc GR . . . .
H12B H 0.902817 1.052146 0.663955 0.145 Uiso 1 1 calc GR . . . .
H12C H 0.903799 1.106292 0.630292 0.145 Uiso 1 1 calc GR . . . .
C91 C 0.7761(4) 1.1526(3) 0.8187(3) 0.0456(14) Uani 1 1 d . . . . .
C92 C 0.8052(4) 1.2112(3) 0.8106(3) 0.0525(15) Uani 1 1 d . . . . .
C104 C 0.8269(6) 1.2716(4) 0.7404(3) 0.078(2) Uani 1 1 d . . . . .
H10A H 0.885264 1.277458 0.752296 0.094 Uiso 1 1 calc R . . . .
H10B H 0.799844 1.308485 0.761475 0.094 Uiso 1 1 calc R . . . .
C105 C 0.8101(6) 1.2654(4) 0.6760(4) 0.088(3) Uani 1 1 d . . . . .
H10C H 0.752468 1.258320 0.664334 0.132 Uiso 1 1 calc GR . . . .
H10D H 0.839123 1.230052 0.655489 0.132 Uiso 1 1 calc GR . . . .
H10E H 0.827960 1.303814 0.666849 0.132 Uiso 1 1 calc GR . . . .
C93 C 0.8375(5) 1.2584(3) 0.8578(3) 0.0651(19) Uani 1 1 d . . . . .
H93 H 0.856222 1.296865 0.852089 0.078 Uiso 1 1 calc R . . . .
C94 C 0.8422(5) 1.2487(3) 0.9134(3) 0.073(2) Uani 1 1 d . . . . .
H94 H 0.863878 1.280919 0.945090 0.088 Uiso 1 1 calc R . . . .
C95 C 0.8154(5) 1.1925(3) 0.9230(3) 0.0615(18) Uani 1 1 d . . . . .
H95 H 0.819015 1.186639 0.960846 0.074 Uiso 1 1 calc R . . . .
C96 C 0.7822(4) 1.1433(3) 0.8750(2) 0.0448(13) Uani 1 1 d . . . . .
C97 C 0.7533(4) 1.0856(3) 0.8887(2) 0.0430(13) Uani 1 1 d . . . . .
H97 H 0.754082 1.086539 0.928319 0.052 Uiso 1 1 calc R . . . .
C98 C 0.6984(3) 0.9818(2) 0.8738(2) 0.0352(11) Uani 1 1 d . . . . .
C99 C 0.7163(4) 0.9753(3) 0.9308(2) 0.0457(14) Uani 1 1 d . . . . .
H99 H 0.750968 1.005102 0.957598 0.055 Uiso 1 1 calc R . . . .
C100 C 0.6832(4) 0.9250(3) 0.9479(3) 0.0520(15) Uani 1 1 d . . . . .
H100 H 0.695244 0.920829 0.986083 0.062 Uiso 1 1 calc R . . . .
C101 C 0.6320(4) 0.8810(3) 0.9080(2) 0.0465(14) Uani 1 1 d . . . . .
H101 H 0.608217 0.847899 0.920022 0.056 Uiso 1 1 calc R . . . .
C102 C 0.6153(3) 0.8849(2) 0.8506(2) 0.0381(12) Uani 1 1 d . . . . .
H102 H 0.581854 0.854133 0.823939 0.046 Uiso 1 1 calc R . . . .
C103 C 0.6489(3) 0.9353(2) 0.8330(2) 0.0348(11) Uani 1 1 d . . . . .
C57 C 0.1082(3) 0.5319(2) 0.8513(2) 0.0386(12) Uani 1 1 d . . . . .
H57 H 0.073268 0.547353 0.824729 0.046 Uiso 1 1 calc R . . . .
C56 C 0.1271(4) 0.5684(3) 0.9078(3) 0.0480(14) Uani 1 1 d . . . . .
H56 H 0.103994 0.608014 0.919259 0.058 Uiso 1 1 calc R . . . .
C55 C 0.1802(4) 0.5464(3) 0.9474(2) 0.0524(15) Uani 1 1 d . . . . .
H55 H 0.193966 0.571734 0.984991 0.063 Uiso 1 1 calc R . . . .
C54 C 0.2128(4) 0.4871(3) 0.9314(2) 0.0463(14) Uani 1 1 d . . . . .
H54 H 0.248559 0.472525 0.958137 0.056 Uiso 1 1 calc R . . . .
C52 C 0.2488(3) 0.3540(3) 0.8915(2) 0.0426(13) Uani 1 1 d . . . . .
H52 H 0.250401 0.374430 0.931031 0.051 Uiso 1 1 calc R . . . .
C51 C 0.2786(4) 0.2900(3) 0.8785(2) 0.0430(13) Uani 1 1 d . . . . .
C46 C 0.2699(4) 0.2494(3) 0.8220(2) 0.0439(13) Uani 1 1 d . . . . .
C47 C 0.3029(4) 0.1877(3) 0.8149(3) 0.0497(14) Uani 1 1 d . . . . .
C48 C 0.3409(4) 0.1681(3) 0.8614(3) 0.0629(18) Uani 1 1 d . . . . .
H48 H 0.362504 0.127735 0.855709 0.076 Uiso 1 1 calc R . . . .
C49 C 0.3474(5) 0.2084(4) 0.9174(3) 0.072(2) Uani 1 1 d . . . . .
H49 H 0.372413 0.194502 0.949043 0.086 Uiso 1 1 calc R . . . .
C50 C 0.3174(4) 0.2680(3) 0.9260(3) 0.0615(18) Uani 1 1 d . . . . .
H50 H 0.322330 0.294639 0.963590 0.074 Uiso 1 1 calc R . . . .
C59 C 0.3275(5) 0.0895(3) 0.7457(3) 0.074(2) Uani 1 1 d . . . . .
H59A H 0.305014 0.063049 0.768487 0.089 Uiso 1 1 calc R . . . .
H59B H 0.386454 0.092860 0.755385 0.089 Uiso 1 1 calc R . . . .
C60 C 0.3063(6) 0.0612(4) 0.6821(4) 0.092(3) Uani 1 1 d . . . . .
H60A H 0.329572 0.087448 0.660113 0.138 Uiso 1 1 calc GR . . . .
H60B H 0.247902 0.058620 0.673069 0.138 Uiso 1 1 calc GR . . . .
H60C H 0.327744 0.019218 0.671958 0.138 Uiso 1 1 calc GR . . . .
O16 O 0.3044(3) 0.4380(3) 0.7509(3) 0.0901(18) Uani 1 1 d . . . . .
N6 N 0.3659(4) 0.4048(4) 0.7549(3) 0.0721(18) Uani 1 1 d . . . . .
O18 O 0.4352(4) 0.4272(4) 0.7552(4) 0.136(3) Uani 1 1 d . . . . .
O17 O 0.3549(3) 0.3500(3) 0.7624(3) 0.0780(15) Uani 1 1 d . . . . .
C28 C 0.0585(3) 0.2628(3) 0.6718(2) 0.0415(13) Uani 1 1 d . . . . .
C27 C 0.0909(4) 0.2056(3) 0.6795(3) 0.0544(16) Uani 1 1 d . . . . .
H27 H 0.115654 0.203252 0.716067 0.065 Uiso 1 1 calc R . . . .
C26 C 0.0864(4) 0.1521(3) 0.6331(4) 0.068(2) Uani 1 1 d . . . . .
H26 H 0.108289 0.114247 0.638858 0.081 Uiso 1 1 calc R . . . .
C25 C 0.0502(5) 0.1546(3) 0.5789(4) 0.076(2) Uani 1 1 d . . . . .
H25 H 0.049006 0.118922 0.547657 0.091 Uiso 1 1 calc R . . . .
C24 C 0.0159(4) 0.2096(3) 0.5711(3) 0.0634(18) Uani 1 1 d . . . . .
H24 H -0.009987 0.210653 0.534422 0.076 Uiso 1 1 calc R . . . .
C22 C -0.0666(3) 0.3259(3) 0.5675(2) 0.0419(13) Uani 1 1 d . . . . .
H22 H -0.069717 0.290364 0.535994 0.050 Uiso 1 1 calc R . . . .
C21 C -0.1160(3) 0.3788(3) 0.5602(2) 0.0385(12) Uani 1 1 d . . . . .
C43 C -0.0101(3) 0.5601(2) 0.6852(3) 0.0443(13) Uani 1 1 d . . . . .
C38 C 0.0192(3) 0.5366(3) 0.6310(3) 0.0432(13) Uani 1 1 d . . . . .
C37 C 0.0932(4) 0.4532(3) 0.5781(3) 0.0494(14) Uani 1 1 d . . . . .
H37 H 0.090385 0.476433 0.549657 0.059 Uiso 1 1 calc R . . . .
C36 C 0.1406(4) 0.3965(3) 0.5678(2) 0.0457(13) Uani 1 1 d . . . . .
C35 C 0.1636(5) 0.3710(4) 0.5114(3) 0.0638(18) Uani 1 1 d . . . . .
H35 H 0.146646 0.390355 0.481254 0.077 Uiso 1 1 calc R . . . .
C34 C 0.2102(5) 0.3186(4) 0.5004(3) 0.077(2) Uani 1 1 d . . . . .
H34 H 0.224172 0.302110 0.462691 0.092 Uiso 1 1 calc R . . . .
C33 C 0.2371(4) 0.2894(3) 0.5452(3) 0.0630(18) Uani 1 1 d . . . . .
H33 H 0.267001 0.252526 0.537198 0.076 Uiso 1 1 calc R . . . .
C32 C 0.2194(3) 0.3152(3) 0.6010(2) 0.0421(13) Uani 1 1 d . . . . .
C44 C 0.299(2) 0.2387(13) 0.642(3) 0.059(6) Uani 0.48(7) 1 d D U P B 1
H44A H 0.277615 0.205796 0.608344 0.071 Uiso 0.48(7) 1 calc R . P B 1
H44B H 0.300443 0.220847 0.676434 0.071 Uiso 0.48(7) 1 calc R . P B 1
C45 C 0.384(2) 0.258(2) 0.6351(15) 0.071(6) Uani 0.48(7) 1 d D U P B 1
H45A H 0.403738 0.293527 0.667053 0.106 Uiso 0.48(7) 1 calc GR . P B 1
H45B H 0.384098 0.270812 0.598813 0.106 Uiso 0.48(7) 1 calc GR . P B 1
H45C H 0.419791 0.223107 0.634817 0.106 Uiso 0.48(7) 1 calc GR . P B 1
C31 C 0.1704(3) 0.3687(3) 0.6138(2) 0.0366(12) Uani 1 1 d . . . . .
C39 C 0.0169(4) 0.5737(3) 0.5900(3) 0.0602(18) Uani 1 1 d . . . . .
H39 H 0.035602 0.557325 0.553820 0.072 Uiso 1 1 calc R . . . .
C40 C -0.0124(5) 0.6338(4) 0.6027(4) 0.074(2) Uani 1 1 d . . . . .
H40 H -0.013805 0.658090 0.575105 0.088 Uiso 1 1 calc R . . . .
C41 C -0.0400(4) 0.6586(3) 0.6562(4) 0.072(2) Uani 1 1 d . . . . .
H41 H -0.059110 0.699858 0.664804 0.086 Uiso 1 1 calc R . . . .
C42 C -0.0396(4) 0.6227(3) 0.6972(3) 0.0623(18) Uani 1 1 d . . . . .
H42 H -0.058975 0.639830 0.733048 0.075 Uiso 1 1 calc R . . . .
O1 O -0.1694(4) 0.6004(2) 0.7776(2) 0.0868(18) Uani 1 1 d . U . . .
C1 C -0.1946(4) 0.6373(3) 0.8228(3) 0.0525(15) Uani 1 1 d . . . . .
C2 C -0.2310(4) 0.6957(3) 0.8172(3) 0.0558(16) Uani 1 1 d . . . . .
C3 C -0.2565(5) 0.7373(3) 0.8647(3) 0.0650(19) Uani 1 1 d . . . . .
H3 H -0.281194 0.774712 0.860098 0.078 Uiso 1 1 calc R . . . .
C4 C -0.2462(5) 0.7246(4) 0.9193(4) 0.081(2) Uani 1 1 d . . . . .
H4 H -0.262764 0.753820 0.951501 0.097 Uiso 1 1 calc R . . . .
C5 C -0.2117(5) 0.6690(3) 0.9263(3) 0.075(2) Uani 1 1 d . . . . .
H5 H -0.205426 0.660539 0.963251 0.091 Uiso 1 1 calc R . . . .
C6 C -0.1854(4) 0.6244(3) 0.8780(3) 0.0489(14) Uani 1 1 d . . . . .
C7 C -0.1469(4) 0.5684(3) 0.8905(3) 0.0523(15) Uani 1 1 d . . . . .
H7 H -0.137740 0.567475 0.929756 0.063 Uiso 1 1 calc R . . . .
C8 C -0.0832(3) 0.4695(2) 0.8729(2) 0.0364(11) Uani 1 1 d . . . . .
C13 C -0.0495(3) 0.4239(2) 0.8299(2) 0.0355(11) Uani 1 1 d . . . . .
C11 C 0.0052(4) 0.3709(3) 0.9037(3) 0.0488(14) Uani 1 1 d . . . . .
H11 H 0.036145 0.338814 0.914399 0.059 Uiso 1 1 calc R . . . .
C10 C -0.0306(4) 0.4153(3) 0.9457(3) 0.0568(17) Uani 1 1 d . . . . .
H10 H -0.024950 0.412064 0.984437 0.068 Uiso 1 1 calc R . . . .
C9 C -0.0739(4) 0.4635(3) 0.9306(3) 0.0526(15) Uani 1 1 d . . . . .
H9 H -0.097609 0.492958 0.959195 0.063 Uiso 1 1 calc R . . . .
C14 C -0.2719(5) 0.7610(3) 0.7506(4) 0.077(2) Uani 1 1 d . . . . .
H14A H -0.245043 0.798738 0.776816 0.093 Uiso 1 1 calc R . . . .
H14B H -0.329153 0.760806 0.757200 0.093 Uiso 1 1 calc R . . . .
C15 C -0.2647(6) 0.7621(4) 0.6891(4) 0.097(3) Uani 1 1 d . . . . .
H15A H -0.289914 0.723996 0.663467 0.145 Uiso 1 1 calc GR . . . .
H15B H -0.207938 0.764354 0.683372 0.145 Uiso 1 1 calc GR . . . .
H15C H -0.291541 0.798623 0.680571 0.145 Uiso 1 1 calc GR . . . .
N5 N -0.3021(5) 0.4553(5) 0.7544(5) 0.081(2) Uani 0.638(4) 1 d D U P A 1
O15 O -0.2448(5) 0.4167(4) 0.7434(6) 0.096(3) Uani 0.638(4) 1 d D U P A 1
O14 O -0.3707(5) 0.4343(6) 0.7567(5) 0.101(3) Uani 0.638(4) 1 d D U P A 1
O13 O -0.2877(4) 0.5136(4) 0.7598(4) 0.083(2) Uani 0.638(4) 1 d D U P A 1
C17 C -0.1886(3) 0.4748(3) 0.5973(2) 0.0398(12) Uani 1 1 d . . . . .
C18 C -0.2185(4) 0.4766(3) 0.5418(3) 0.0545(16) Uani 1 1 d . . . . .
H18 H -0.251345 0.509670 0.535412 0.065 Uiso 1 1 calc R . . . .
C19 C -0.1993(4) 0.4281(3) 0.4941(3) 0.0617(18) Uani 1 1 d . . . . .
H19 H -0.220747 0.428587 0.456194 0.074 Uiso 1 1 calc R . . . .
C20 C -0.1494(4) 0.3804(3) 0.5033(2) 0.0502(15) Uani 1 1 d . . . . .
H20 H -0.137260 0.348425 0.471514 0.060 Uiso 1 1 calc R . . . .
C29 C -0.2477(4) 0.5759(3) 0.6419(3) 0.065(2) Uani 1 1 d . . . . .
H29A H -0.230452 0.590607 0.609308 0.078 Uiso 1 1 calc R . . . .
H29B H -0.234846 0.609544 0.677225 0.078 Uiso 1 1 calc R . . . .
C30 C -0.3379(5) 0.5627(5) 0.6320(4) 0.100(3) Uani 1 1 d . . . . .
H30A H -0.355054 0.547575 0.663973 0.150 Uiso 1 1 calc GR . . . .
H30B H -0.351102 0.530837 0.596069 0.150 Uiso 1 1 calc GR . . . .
H30C H -0.365508 0.601113 0.629594 0.150 Uiso 1 1 calc GR . . . .
N16 N 0.5694(4) 0.3344(3) 0.8864(3) 0.0935(19) Uani 1 1 d D U . . .
H16 H 0.544423 0.355395 0.921571 0.112 Uiso 0.638(4) 1 calc R . P A 1
H16A H 0.541482 0.350769 0.921317 0.112 Uiso 0.362(4) 1 calc R . P A 2
C9S C 0.4988(8) 0.2987(8) 0.8459(5) 0.102(4) Uani 0.638(4) 1 d D U P A 1
H9SA H 0.452104 0.325695 0.844092 0.122 Uiso 0.638(4) 1 calc R . P A 1
H9SB H 0.482536 0.261252 0.858181 0.122 Uiso 0.638(4) 1 calc R . P A 1
C23S C 0.4632(7) 0.6710(4) 0.8777(7) 0.085(3) Uani 0.638(4) 1 d D U P A 1
H23A H 0.421171 0.671986 0.903789 0.102 Uiso 0.638(4) 1 calc R . P A 1
H23B H 0.436996 0.673621 0.839685 0.102 Uiso 0.638(4) 1 calc R . P A 1
C24S C 0.5265(11) 0.7288(8) 0.9033(9) 0.109(5) Uani 0.638(4) 1 d D U P A 1
H24A H 0.542948 0.731296 0.943925 0.163 Uiso 0.638(4) 1 calc GR . P A 1
H24B H 0.501354 0.767764 0.899301 0.163 Uiso 0.638(4) 1 calc GR . P A 1
H24C H 0.573632 0.722529 0.882030 0.163 Uiso 0.638(4) 1 calc GR . P A 1
O38 O -0.1045(6) 0.0929(5) 1.0178(4) 0.146(3) Uani 1 1 d . . . . .
N13 N -0.0573(7) 0.0869(5) 0.9798(5) 0.116(3) Uani 1 1 d . . . . .
O39 O -0.0677(6) 0.0488(4) 0.9320(4) 0.153(3) Uani 1 1 d . . . . .
O37 O 0.0031(6) 0.1252(4) 0.9888(4) 0.136(3) Uani 1 1 d . . . . .
O41 O 0.3920(5) 0.4182(4) 1.0252(4) 0.131(3) Uani 1 1 d . . . . .
C20S C 0.3817(9) 0.5522(8) 0.8868(8) 0.096(4) Uani 0.638(4) 1 d D U P A 1
H20A H 0.404573 0.547951 0.924708 0.144 Uiso 0.638(4) 1 calc GR . P A 1
H20B H 0.345180 0.516550 0.868690 0.144 Uiso 0.638(4) 1 calc GR . P A 1
H20C H 0.352153 0.590943 0.891116 0.144 Uiso 0.638(4) 1 calc GR . P A 1
C16S C 0.8794(10) 0.8834(9) 0.8909(9) 0.115(5) Uani 0.638(4) 1 d D U P A 1
H16B H 0.895155 0.919799 0.922571 0.172 Uiso 0.638(4) 1 calc GR . P A 1
H16C H 0.863280 0.848618 0.906434 0.172 Uiso 0.638(4) 1 calc GR . P A 1
H16D H 0.834305 0.893837 0.865988 0.172 Uiso 0.638(4) 1 calc GR . P A 1
C19S C 0.4532(8) 0.5542(6) 0.8471(6) 0.095(3) Uani 0.638(4) 1 d D U P A 1
H19A H 0.484259 0.515709 0.843969 0.114 Uiso 0.638(4) 1 calc R . P A 1
H19B H 0.429840 0.555504 0.808012 0.114 Uiso 0.638(4) 1 calc R . P A 1
C4S C 0.1720(11) 0.0251(10) 0.9097(9) 0.134(3) Uani 0.638(4) 1 d D U P A 1
H4SA H 0.151179 0.038005 0.947036 0.200 Uiso 0.638(4) 1 calc GR . P A 1
H4SB H 0.222517 0.047947 0.910772 0.200 Uiso 0.638(4) 1 calc GR . P A 1
H4SC H 0.181270 -0.019840 0.901042 0.200 Uiso 0.638(4) 1 calc GR . P A 1
C15S C 0.9544(9) 0.8633(8) 0.8541(7) 0.103(3) Uani 0.638(4) 1 d D U P A 1
H15E H 0.934539 0.841333 0.814209 0.124 Uiso 0.638(4) 1 calc R . P A 1
H15F H 0.985705 0.901027 0.852908 0.124 Uiso 0.638(4) 1 calc R . P A 1
C1S C -0.0019(8) 0.1155(10) 0.8406(7) 0.130(2) Uani 0.638(4) 1 d D U P A 1
H1SA H -0.031331 0.151056 0.861432 0.157 Uiso 0.638(4) 1 calc R . P A 1
H1SB H -0.038069 0.077961 0.829987 0.157 Uiso 0.638(4) 1 calc R . P A 1
C5S C 0.1366(9) 0.1553(6) 0.9017(10) 0.131(2) Uani 0.638(4) 1 d D U P A 1
H5SA H 0.174805 0.156210 0.873361 0.157 Uiso 0.638(4) 1 calc R . P A 1
H5SB H 0.166584 0.149613 0.937614 0.157 Uiso 0.638(4) 1 calc R . P A 1
C6S C 0.0855(13) 0.2186(9) 0.9138(10) 0.138(3) Uani 0.638(4) 1 d D U P A 1
H6SA H 0.064990 0.224752 0.951207 0.207 Uiso 0.638(4) 1 calc GR . P A 1
H6SB H 0.040468 0.214711 0.883675 0.207 Uiso 0.638(4) 1 calc GR . P A 1
H6SC H 0.120157 0.254383 0.913736 0.207 Uiso 0.638(4) 1 calc GR . P A 1
C10S C 0.5356(14) 0.2796(11) 0.7843(8) 0.139(6) Uani 0.638(4) 1 d D U P A 1
H10F H 0.575198 0.311626 0.782488 0.208 Uiso 0.638(4) 1 calc GR . P A 1
H10G H 0.492322 0.276322 0.753112 0.208 Uiso 0.638(4) 1 calc GR . P A 1
H10H H 0.561536 0.239312 0.780482 0.208 Uiso 0.638(4) 1 calc GR . P A 1
C14S C 1.0541(13) 0.7834(10) 0.7852(7) 0.124(6) Uani 0.638(4) 1 d D U P A 1
H14C H 1.007772 0.807257 0.775605 0.185 Uiso 0.638(4) 1 calc GR . P A 1
H14D H 1.038678 0.738948 0.776269 0.185 Uiso 0.638(4) 1 calc GR . P A 1
H14E H 1.097384 0.789495 0.762616 0.185 Uiso 0.638(4) 1 calc GR . P A 1
C3S C 0.1075(11) 0.0402(6) 0.8605(8) 0.131(2) Uani 0.638(4) 1 d D U P A 1
H3SA H 0.133830 0.037471 0.825194 0.157 Uiso 0.638(4) 1 calc R . P A 1
H3SB H 0.063441 0.008165 0.851329 0.157 Uiso 0.638(4) 1 calc R . P A 1
C11S C 0.6345(8) 0.2962(7) 0.9087(8) 0.105(3) Uani 0.638(4) 1 d D U P A 1
H11C H 0.663491 0.320639 0.945122 0.126 Uiso 0.638(4) 1 calc R . P A 1
H11D H 0.673445 0.283293 0.880292 0.126 Uiso 0.638(4) 1 calc R . P A 1
C22S C 0.5567(14) 0.5902(10) 0.7751(6) 0.124(5) Uani 0.638(4) 1 d D U P A 1
H22A H 0.498081 0.585862 0.768904 0.186 Uiso 0.638(4) 1 calc GR . P A 1
H22B H 0.580001 0.551014 0.756310 0.186 Uiso 0.638(4) 1 calc GR . P A 1
H22C H 0.574366 0.623943 0.758805 0.186 Uiso 0.638(4) 1 calc GR . P A 1
C18S C 1.0216(11) 0.7211(9) 0.9129(9) 0.113(5) Uani 0.638(4) 1 d D U P A 1
H18C H 1.044460 0.743414 0.951464 0.169 Uiso 0.638(4) 1 calc GR . P A 1
H18D H 1.064550 0.710744 0.888010 0.169 Uiso 0.638(4) 1 calc GR . P A 1
H18E H 0.993987 0.682590 0.914893 0.169 Uiso 0.638(4) 1 calc GR . P A 1
C7S C 0.6018(9) 0.3885(6) 0.8655(6) 0.103(3) Uani 0.638(4) 1 d D U P A 1
H7SA H 0.557350 0.416385 0.859576 0.123 Uiso 0.638(4) 1 calc R . P A 1
H7SB H 0.622098 0.371800 0.827890 0.123 Uiso 0.638(4) 1 calc R . P A 1
C2S C 0.0277(12) 0.1307(10) 0.7836(8) 0.136(3) Uani 0.638(4) 1 d D U P A 1
H2SA H 0.084789 0.122146 0.782542 0.204 Uiso 0.638(4) 1 calc GR . P A 1
H2SB H 0.019193 0.174758 0.784391 0.204 Uiso 0.638(4) 1 calc GR . P A 1
H2SC H -0.003063 0.104394 0.749469 0.204 Uiso 0.638(4) 1 calc GR . P A 1
O14A O -0.3618(11) 0.3865(10) 0.7374(10) 0.107(5) Uani 0.362(4) 1 d D U P A 2
O15A O -0.2404(8) 0.4310(9) 0.7776(8) 0.090(3) Uani 0.362(4) 1 d D U P A 2
N5A N -0.3057(10) 0.4256(11) 0.7431(8) 0.087(3) Uani 0.362(4) 1 d D U P A 2
O13A O -0.2805(6) 0.4495(8) 0.7042(7) 0.094(3) Uani 0.362(4) 1 d D U P A 2
O35A O 0.8039(11) 0.9235(9) 0.7649(10) 0.071(3) Uani 0.362(4) 1 d D U P A 2
N12A N 0.8699(11) 0.9368(9) 0.7464(12) 0.073(3) Uani 0.362(4) 1 d D U P A 2
O34A O 0.8612(5) 0.9910(8) 0.7348(8) 0.079(3) Uani 0.362(4) 1 d D U P A 2
O36A O 0.9296(11) 0.9030(10) 0.7428(10) 0.094(4) Uani 0.362(4) 1 d D U P A 2
C5T C 0.096(2) 0.1699(8) 0.8747(12) 0.131(2) Uani 0.362(4) 1 d D U P A 2
H5TA H 0.051297 0.187567 0.853950 0.157 Uiso 0.362(4) 1 calc R . P A 2
H5TB H 0.143446 0.168535 0.853358 0.157 Uiso 0.362(4) 1 calc R . P A 2
C6T C 0.116(2) 0.2137(16) 0.9398(13) 0.133(3) Uani 0.362(4) 1 d D U P A 2
H6TA H 0.147691 0.190129 0.963545 0.199 Uiso 0.362(4) 1 calc GR . P A 2
H6TB H 0.066213 0.226136 0.956186 0.199 Uiso 0.362(4) 1 calc GR . P A 2
H6TC H 0.147240 0.251018 0.938563 0.199 Uiso 0.362(4) 1 calc GR . P A 2
C1T C 0.038(2) 0.0651(14) 0.8195(7) 0.131(2) Uani 0.362(4) 1 d D U P A 2
H1TA H -0.020000 0.073854 0.815805 0.157 Uiso 0.362(4) 1 calc R . P A 2
H1TB H 0.041524 0.020934 0.821726 0.157 Uiso 0.362(4) 1 calc R . P A 2
C2T C 0.070(2) 0.0682(17) 0.7591(12) 0.132(4) Uani 0.362(4) 1 d D U P A 2
H2TA H 0.115164 0.097958 0.766399 0.199 Uiso 0.362(4) 1 calc GR . P A 2
H2TB H 0.026274 0.081807 0.734722 0.199 Uiso 0.362(4) 1 calc GR . P A 2
H2TC H 0.086271 0.026761 0.739637 0.199 Uiso 0.362(4) 1 calc GR . P A 2
C3T C 0.1551(10) 0.0765(14) 0.8869(16) 0.130(2) Uani 0.362(4) 1 d D U P A 2
H3TA H 0.191687 0.105821 0.916176 0.156 Uiso 0.362(4) 1 calc R . P A 2
H3TB H 0.179947 0.064945 0.850519 0.156 Uiso 0.362(4) 1 calc R . P A 2
C4T C 0.132(2) 0.0151(16) 0.9088(18) 0.132(3) Uani 0.362(4) 1 d D U P A 2
H4TA H 0.142084 0.024466 0.950784 0.198 Uiso 0.362(4) 1 calc GR . P A 2
H4TB H 0.165278 -0.019571 0.892108 0.198 Uiso 0.362(4) 1 calc GR . P A 2
H4TC H 0.075472 0.003537 0.896779 0.198 Uiso 0.362(4) 1 calc GR . P A 2
C23T C 0.5059(19) 0.6784(6) 0.8657(11) 0.097(4) Uani 0.362(4) 1 d D U P A 2
H23C H 0.456296 0.683228 0.841286 0.117 Uiso 0.362(4) 1 calc DR . P A 2
H23D H 0.552141 0.687020 0.846183 0.117 Uiso 0.362(4) 1 calc R . P A 2
C24T C 0.508(2) 0.7288(15) 0.9272(12) 0.095(6) Uani 0.362(4) 1 d D U P A 2
H24D H 0.461269 0.721336 0.946158 0.143 Uiso 0.362(4) 1 calc GR . P A 2
H24E H 0.506586 0.771131 0.921156 0.143 Uiso 0.362(4) 1 calc GR . P A 2
H24F H 0.557119 0.724394 0.951472 0.143 Uiso 0.362(4) 1 calc GR . P A 2
C19T C 0.4205(7) 0.5917(12) 0.8589(13) 0.092(3) Uani 0.362(4) 1 d D U P A 2
H19C H 0.403917 0.582950 0.817082 0.110 Uiso 0.362(4) 1 calc R . P A 2
H19D H 0.387012 0.625099 0.878804 0.110 Uiso 0.362(4) 1 calc R . P A 2
C20T C 0.411(2) 0.5291(13) 0.8820(17) 0.098(6) Uani 0.362(4) 1 d D U P A 2
H20D H 0.447110 0.532801 0.917512 0.147 Uiso 0.362(4) 1 calc GR . P A 2
H20E H 0.425484 0.492748 0.852895 0.147 Uiso 0.362(4) 1 calc GR . P A 2
H20F H 0.355748 0.523956 0.889541 0.147 Uiso 0.362(4) 1 calc GR . P A 2
C21T C 0.5694(15) 0.5827(12) 0.8313(11) 0.093(4) Uani 0.362(4) 1 d D U P A 2
H21C H 0.552332 0.539535 0.810470 0.112 Uiso 0.362(4) 1 calc R . P A 2
H21D H 0.622898 0.581847 0.852621 0.112 Uiso 0.362(4) 1 calc R . P A 2
C22T C 0.572(2) 0.6272(14) 0.7864(12) 0.098(6) Uani 0.362(4) 1 d D U P A 2
H22D H 0.538100 0.663014 0.797653 0.147 Uiso 0.362(4) 1 calc DGR . P A 2
H22E H 0.552834 0.603246 0.747606 0.147 Uiso 0.362(4) 1 calc GR . P A 2
H22F H 0.627513 0.642103 0.787134 0.147 Uiso 0.362(4) 1 calc GR . P A 2
C13T C 1.0696(16) 0.8234(12) 0.8407(12) 0.098(4) Uani 0.362(4) 1 d D U P A 2
H13C H 1.122390 0.837092 0.862787 0.117 Uiso 0.362(4) 1 calc R . P A 2
H13D H 1.053635 0.854109 0.818128 0.117 Uiso 0.362(4) 1 calc R . P A 2
C14T C 1.077(2) 0.7550(13) 0.7976(14) 0.105(7) Uani 0.362(4) 1 d D U P A 2
H14F H 1.102008 0.726528 0.819205 0.157 Uiso 0.362(4) 1 calc GR . P A 2
H14G H 1.109039 0.758697 0.767123 0.157 Uiso 0.362(4) 1 calc GR . P A 2
H14H H 1.022892 0.738448 0.780615 0.157 Uiso 0.362(4) 1 calc GR . P A 2
C15T C 0.9216(9) 0.8323(11) 0.8613(14) 0.104(4) Uani 0.362(4) 1 d D U P A 2
H15G H 0.883269 0.806650 0.875142 0.125 Uiso 0.362(4) 1 calc R . P A 2
H15H H 0.912726 0.823236 0.818891 0.125 Uiso 0.362(4) 1 calc R . P A 2
C16T C 0.913(2) 0.9061(11) 0.8899(17) 0.106(6) Uani 0.362(4) 1 d D U P A 2
H16E H 0.903368 0.911916 0.930134 0.158 Uiso 0.362(4) 1 calc GR . P A 2
H16F H 0.868378 0.922235 0.868931 0.158 Uiso 0.362(4) 1 calc GR . P A 2
H16G H 0.962882 0.928651 0.888024 0.158 Uiso 0.362(4) 1 calc GR . P A 2
C17T C 0.9896(19) 0.7536(7) 0.8849(15) 0.106(4) Uani 0.362(4) 1 d D U P A 2
H17D H 1.020263 0.725640 0.856793 0.127 Uiso 0.362(4) 1 calc R . P A 2
H17E H 0.932061 0.744398 0.871229 0.127 Uiso 0.362(4) 1 calc R . P A 2
C18T C 1.007(2) 0.7335(17) 0.9453(13) 0.114(7) Uani 0.362(4) 1 d D U P A 2
H18F H 0.985903 0.764939 0.975844 0.171 Uiso 0.362(4) 1 calc GR . P A 2
H18G H 1.064824 0.730540 0.954576 0.171 Uiso 0.362(4) 1 calc GR . P A 2
H18H H 0.980536 0.692914 0.942037 0.171 Uiso 0.362(4) 1 calc GR . P A 2
C7T C 0.6527(9) 0.3645(11) 0.8907(14) 0.111(4) Uani 0.362(4) 1 d D U P A 2
H7TA H 0.672919 0.358193 0.852702 0.134 Uiso 0.362(4) 1 calc R . P A 2
H7TB H 0.692007 0.349379 0.917408 0.134 Uiso 0.362(4) 1 calc R . P A 2
C8T C 0.630(2) 0.4366(13) 0.9162(18) 0.116(7) Uani 0.362(4) 1 d D U P A 2
H8TA H 0.673312 0.457453 0.945162 0.174 Uiso 0.362(4) 1 calc GR . P A 2
H8TB H 0.580051 0.437733 0.933748 0.174 Uiso 0.362(4) 1 calc GR . P A 2
H8TC H 0.623687 0.458110 0.884971 0.174 Uiso 0.362(4) 1 calc GR . P A 2
C9T C 0.5127(19) 0.3217(12) 0.8310(10) 0.109(5) Uani 0.362(4) 1 d D U P A 2
H9TA H 0.529180 0.349263 0.807147 0.131 Uiso 0.362(4) 1 calc R . P A 2
H9TB H 0.458074 0.333096 0.840758 0.131 Uiso 0.362(4) 1 calc R . P A 2
C10T C 0.509(3) 0.2498(13) 0.7930(16) 0.122(7) Uani 0.362(4) 1 d D U P A 2
H10I H 0.515927 0.221453 0.818570 0.183 Uiso 0.362(4) 1 calc GR . P A 2
H10J H 0.552496 0.243929 0.768013 0.183 Uiso 0.362(4) 1 calc GR . P A 2
H10K H 0.457473 0.240866 0.769365 0.183 Uiso 0.362(4) 1 calc GR . P A 2
C11T C 0.6114(19) 0.2733(9) 0.8874(12) 0.110(4) Uani 0.362(4) 1 d D U P A 2
H11E H 0.668628 0.278124 0.882332 0.132 Uiso 0.362(4) 1 calc R . P A 2
H11F H 0.586825 0.239653 0.855133 0.132 Uiso 0.362(4) 1 calc R . P A 2
C12T C 0.604(2) 0.2541(16) 0.9477(12) 0.114(7) Uani 0.362(4) 1 d D U P A 2
H12G H 0.625624 0.288493 0.979748 0.171 Uiso 0.362(4) 1 calc GR . P A 2
H12H H 0.634874 0.216640 0.948472 0.171 Uiso 0.362(4) 1 calc GR . P A 2
H12I H 0.547794 0.245699 0.951079 0.171 Uiso 0.362(4) 1 calc GR . P A 2
C90A C 0.168(3) 0.7325(13) 0.6475(17) 0.067(6) Uani 0.362(4) 1 d D U P A 1
H90D H 0.155578 0.762084 0.682594 0.100 Uiso 0.362(4) 1 calc GR . P A 1
H90E H 0.147818 0.690624 0.647224 0.100 Uiso 0.362(4) 1 calc GR . P A 1
H90F H 0.142099 0.745240 0.613937 0.100 Uiso 0.362(4) 1 calc GR . P A 1
C89A C 0.259(3) 0.7316(12) 0.645(4) 0.070(5) Uani 0.362(4) 1 d D U P A 1
H89C H 0.283334 0.711280 0.675313 0.084 Uiso 0.362(4) 1 calc R . P A 1
H89D H 0.270206 0.705404 0.607736 0.084 Uiso 0.362(4) 1 calc R . P A 1
C45A C 0.372(2) 0.2358(19) 0.6438(13) 0.068(6) Uani 0.52(7) 1 d D U P B 2
H45D H 0.394293 0.261696 0.681211 0.102 Uiso 0.52(7) 1 calc GR . P B 2
H45E H 0.385113 0.255284 0.613385 0.102 Uiso 0.52(7) 1 calc GR . P B 2
H45F H 0.394714 0.194246 0.637956 0.102 Uiso 0.52(7) 1 calc GR . P B 2
C44A C 0.280(2) 0.2298(10) 0.642(3) 0.062(5) Uani 0.52(7) 1 d D U P B 2
H44C H 0.257886 0.202432 0.604920 0.075 Uiso 0.52(7) 1 calc R . P B 2
H44D H 0.266963 0.210356 0.673061 0.075 Uiso 0.52(7) 1 calc R . P B 2
O2T O 0.4858(10) 0.3805(8) 0.5718(9) 0.097(4) Uani 0.274(3) 1 d . U P C 2
C32T C 0.3620(12) 0.4341(14) 0.5557(16) 0.109(7) Uani 0.274(3) 1 d G U P C 2
H32A H 0.359540 0.406796 0.516965 0.163 Uiso 0.274(3) 1 calc GR . P C 2
H32B H 0.342271 0.475244 0.553464 0.163 Uiso 0.274(3) 1 calc GR . P C 2
H32C H 0.328727 0.415847 0.578847 0.163 Uiso 0.274(3) 1 calc GR . P C 2
C31T C 0.4500(13) 0.4412(9) 0.5839(14) 0.104(5) Uani 0.274(3) 1 d G U P C 2
H31A H 0.480377 0.470611 0.568330 0.124 Uiso 0.274(3) 1 calc R . P C 2
H31B H 0.451399 0.457959 0.625920 0.124 Uiso 0.274(3) 1 calc R . P C 2
C30T C 0.5686(11) 0.3816(10) 0.5963(13) 0.100(5) Uani 0.274(3) 1 d G U P C 2
H30D H 0.572424 0.397233 0.638593 0.120 Uiso 0.274(3) 1 calc R . P C 2
H30E H 0.601341 0.409891 0.580990 0.120 Uiso 0.274(3) 1 calc R . P C 2
C29T C 0.6004(14) 0.3145(12) 0.5807(16) 0.101(7) Uani 0.274(3) 1 d G U P C 2
H29C H 0.639866 0.312240 0.553200 0.152 Uiso 0.274(3) 1 calc GR . P C 2
H29D H 0.555661 0.284967 0.563502 0.152 Uiso 0.274(3) 1 calc GR . P C 2
H29E H 0.625632 0.303944 0.615483 0.152 Uiso 0.274(3) 1 calc GR . P C 2
O2S O 0.5086(8) 0.3996(7) 0.5704(7) 0.100(4) Uani 0.326(3) 1 d . U P D 1
C32S C 0.3928(11) 0.4617(12) 0.5538(13) 0.105(7) Uani 0.326(3) 1 d G U P D 1
H32D H 0.372129 0.438017 0.515168 0.158 Uiso 0.326(3) 1 calc GR . P D 1
H32E H 0.433543 0.492511 0.551163 0.158 Uiso 0.326(3) 1 calc GR . P D 1
H32F H 0.348709 0.483298 0.573166 0.158 Uiso 0.326(3) 1 calc GR . P D 1
C31S C 0.4306(10) 0.4165(11) 0.5887(11) 0.106(5) Uani 0.326(3) 1 d G U P D 1
H31C H 0.436098 0.436986 0.630184 0.127 Uiso 0.326(3) 1 calc R . P D 1
H31D H 0.395666 0.378591 0.582037 0.127 Uiso 0.326(3) 1 calc R . P D 1
C30S C 0.5497(11) 0.3573(11) 0.6003(10) 0.103(4) Uani 0.326(3) 1 d G U P D 1
H30F H 0.517158 0.318178 0.593932 0.124 Uiso 0.326(3) 1 calc R . P D 1
H30G H 0.557510 0.376624 0.642041 0.124 Uiso 0.326(3) 1 calc R . P D 1
C29S C 0.6320(11) 0.3426(12) 0.5773(13) 0.096(6) Uani 0.326(3) 1 d G U P D 1
H29F H 0.642118 0.369867 0.552099 0.144 Uiso 0.326(3) 1 calc GR . P D 1
H29G H 0.631644 0.298894 0.555734 0.144 Uiso 0.326(3) 1 calc GR . P D 1
H29H H 0.674260 0.349784 0.609670 0.144 Uiso 0.326(3) 1 calc GR . P D 1
O1T O 0.0307(10) 0.8798(8) 0.5772(8) 0.085(4) Uani 0.274(3) 1 d . U P C 2
C25T C 0.1460(14) 0.9329(13) 0.5542(14) 0.100(7) Uani 0.274(3) 1 d G U P C 2
H25A H 0.128192 0.914616 0.513631 0.150 Uiso 0.274(3) 1 calc GR . P C 2
H25B H 0.184785 0.905628 0.568523 0.150 Uiso 0.274(3) 1 calc GR . P C 2
H25C H 0.171344 0.974068 0.558482 0.150 Uiso 0.274(3) 1 calc GR . P C 2
C26T C 0.0729(13) 0.9397(9) 0.5892(11) 0.091(4) Uani 0.274(3) 1 d G U P C 2
H26A H 0.091108 0.953788 0.630740 0.110 Uiso 0.274(3) 1 calc R . P C 2
H26B H 0.036687 0.971259 0.578353 0.110 Uiso 0.274(3) 1 calc R . P C 2
C27T C -0.0392(13) 0.8808(10) 0.6078(11) 0.091(4) Uani 0.274(3) 1 d G U P C 2
H27A H -0.077603 0.911234 0.597264 0.110 Uiso 0.274(3) 1 calc R . P C 2
H27B H -0.023272 0.893748 0.649677 0.110 Uiso 0.274(3) 1 calc R . P C 2
C28T C -0.0792(14) 0.8146(11) 0.5916(14) 0.094(7) Uani 0.274(3) 1 d G U P C 2
H28A H -0.048882 0.786566 0.564140 0.140 Uiso 0.274(3) 1 calc GR . P C 2
H28B H -0.134362 0.816526 0.574235 0.140 Uiso 0.274(3) 1 calc GR . P C 2
H28C H -0.079803 0.798950 0.626236 0.140 Uiso 0.274(3) 1 calc GR . P C 2
O1S O 0.0110(8) 0.8984(7) 0.5755(6) 0.089(4) Uani 0.326(3) 1 d . U P D 1
C25S C 0.1207(11) 0.9583(11) 0.5536(11) 0.089(6) Uani 0.326(3) 1 d G U P D 1
H25D H 0.130575 0.932529 0.515980 0.134 Uiso 0.326(3) 1 calc GR . P D 1
H25E H 0.169862 0.982071 0.572161 0.134 Uiso 0.326(3) 1 calc GR . P D 1
H25F H 0.077988 0.987265 0.548688 0.134 Uiso 0.326(3) 1 calc GR . P D 1
C26S C 0.0951(9) 0.9158(10) 0.5916(9) 0.093(4) Uani 0.326(3) 1 d G U P D 1
H26C H 0.127565 0.877857 0.585931 0.111 Uiso 0.326(3) 1 calc R . P D 1
H26D H 0.104005 0.938245 0.632557 0.111 Uiso 0.326(3) 1 calc R . P D 1
C27S C -0.0194(10) 0.8583(10) 0.6086(9) 0.094(4) Uani 0.326(3) 1 d G U P D 1
H27C H -0.012723 0.879657 0.649891 0.112 Uiso 0.326(3) 1 calc R . P D 1
H27D H 0.010798 0.819284 0.603233 0.112 Uiso 0.326(3) 1 calc R . P D 1
C28S C -0.1094(10) 0.8429(11) 0.5878(11) 0.090(6) Uani 0.326(3) 1 d G U P D 1
H28D H -0.114691 0.810623 0.551670 0.134 Uiso 0.326(3) 1 calc GR . P D 1
H28E H -0.135774 0.880669 0.581656 0.134 Uiso 0.326(3) 1 calc GR . P D 1
H28F H -0.134728 0.827797 0.616866 0.134 Uiso 0.326(3) 1 calc GR . P D 1

loop_
_atom_site_aniso_label
_atom_site_aniso_U_11
_atom_site_aniso_U_22
_atom_site_aniso_U_33
_atom_site_aniso_U_23
_atom_site_aniso_U_13
_atom_site_aniso_U_12
Dy5 0.03549(13) 0.03239(12) 0.02526(12) 0.00569(9) 0.00347(9) -0.00430(9)
Dy6 0.04799(16) 0.04873(15) 0.02551(13) 0.00983(11) -0.00117(11) -0.01895(12)
Dy4 0.04363(15) 0.04379(14) 0.02761(13) 0.00636(10) 0.00460(10) -0.01306(11)
Dy2 0.03378(13) 0.03183(12) 0.02505(12) 0.00568(9) 0.00118(9) 0.00334(9)
Dy3 0.04127(14) 0.04181(14) 0.02522(12) 0.00430(10) 0.00030(10) 0.01197(11)
Dy1 0.05061(16) 0.05268(16) 0.02863(13) 0.01182(11) 0.00884(11) 0.02147(13)
O28 0.042(2) 0.044(2) 0.0259(18) 0.0034(15) 0.0062(15) -0.0081(16)
N10 0.041(3) 0.037(2) 0.037(3) 0.0046(19) 0.001(2) -0.0002(19)
O29 0.051(2) 0.036(2) 0.035(2) 0.0091(16) 0.0025(17) -0.0040(17)
O20 0.050(2) 0.041(2) 0.0269(19) -0.0006(15) 0.0089(16) -0.0115(17)
N7 0.047(3) 0.040(2) 0.028(2) 0.0036(19) 0.0028(19) -0.004(2)
C8S 0.117(11) 0.117(10) 0.132(10) 0.018(9) -0.002(11) -0.015(10)
O19 0.083(3) 0.046(2) 0.046(2) 0.0098(19) 0.021(2) -0.018(2)
O22 0.039(2) 0.049(2) 0.0249(18) 0.0111(16) -0.0008(15) -0.0078(16)
N8 0.042(3) 0.042(3) 0.041(3) 0.015(2) 0.012(2) 0.007(2)
O23 0.056(2) 0.037(2) 0.039(2) 0.0080(16) 0.0078(18) -0.0081(17)
O24 0.053(2) 0.052(2) 0.041(2) 0.0093(18) -0.0023(18) -0.0179(19)
O30 0.052(2) 0.051(2) 0.035(2) 0.0131(18) 0.0060(17) -0.0123(18)
O25 0.120(4) 0.056(3) 0.042(3) 0.018(2) -0.018(3) -0.047(3)
O27 0.111(4) 0.059(3) 0.058(3) 0.028(2) -0.016(3) -0.042(3)
N9 0.043(3) 0.045(3) 0.030(2) 0.008(2) 0.0019(19) -0.006(2)
O26 0.045(2) 0.046(2) 0.0273(18) 0.0146(16) -0.0002(15) -0.0128(17)
O7 0.040(2) 0.049(2) 0.0248(18) 0.0100(15) 0.0047(15) 0.0075(16)
N15 0.118(5) 0.120(4) 0.142(5) 0.037(4) -0.021(4) -0.013(4)
O11 0.043(2) 0.0381(19) 0.0278(18) -0.0008(15) -0.0025(15) 0.0071(16)
N4 0.041(2) 0.038(2) 0.027(2) 0.0009(18) 0.0006(18) 0.0045(19)
O10 0.080(3) 0.044(2) 0.040(2) 0.0071(18) -0.012(2) 0.020(2)
O12 0.095(4) 0.045(2) 0.056(3) 0.004(2) -0.006(2) 0.031(2)
O5 0.047(2) 0.0308(18) 0.035(2) 0.0048(15) 0.0006(16) 0.0016(16)
N2 0.040(2) 0.037(2) 0.030(2) 0.0045(18) 0.0035(19) -0.0031(19)
O4 0.040(2) 0.048(2) 0.0233(18) 0.0064(15) -0.0002(15) 0.0086(16)
O8 0.052(2) 0.037(2) 0.042(2) 0.0085(17) -0.0025(18) 0.0062(17)
N3 0.039(2) 0.047(3) 0.037(3) 0.016(2) -0.005(2) -0.004(2)
O9 0.059(3) 0.054(2) 0.033(2) 0.0079(18) 0.0117(18) 0.023(2)
N1 0.043(3) 0.045(3) 0.031(2) 0.011(2) 0.0068(19) 0.004(2)
O2 0.049(2) 0.053(2) 0.0255(18) 0.0132(16) 0.0082(16) 0.0182(18)
C12 0.042(3) 0.044(3) 0.037(3) 0.015(2) 0.003(2) -0.001(2)
O6 0.052(2) 0.047(2) 0.040(2) 0.0116(18) -0.0012(18) 0.0161(18)
N18 0.069(3) 0.078(4) 0.092(4) 0.026(3) 0.007(3) -0.003(3)
O40 0.161(8) 0.165(8) 0.102(6) 0.066(6) -0.011(5) 0.020(6)
O42 0.127(6) 0.130(6) 0.096(5) 0.030(4) -0.007(4) 0.027(5)
C106 0.034(3) 0.047(3) 0.026(3) 0.006(2) 0.003(2) 0.006(2)
C118 0.038(3) 0.038(3) 0.044(3) 0.006(2) 0.000(2) 0.000(2)
O21 0.091(4) 0.052(3) 0.059(3) 0.009(2) 0.017(3) -0.028(2)
C58 0.030(3) 0.037(3) 0.026(3) 0.004(2) 0.003(2) -0.003(2)
C53 0.036(3) 0.039(3) 0.028(3) 0.002(2) 0.003(2) 0.000(2)
C23 0.045(3) 0.034(3) 0.042(3) 0.000(2) 0.003(2) -0.003(2)
C16 0.028(3) 0.043(3) 0.029(3) 0.009(2) -0.001(2) -0.008(2)
O3 0.117(4) 0.061(3) 0.067(3) 0.027(3) 0.028(3) 0.045(3)
C12S 0.131(11) 0.104(10) 0.143(11) 0.038(10) -0.014(10) -0.001(9)
C21S 0.083(6) 0.091(7) 0.094(6) 0.021(6) 0.013(5) 0.005(6)
N14 0.112(7) 0.097(6) 0.086(6) 0.018(5) -0.012(5) 0.005(5)
C17S 0.076(6) 0.092(6) 0.134(6) 0.027(6) 0.010(6) 0.012(5)
N17 0.074(4) 0.085(4) 0.106(4) 0.025(3) 0.004(3) 0.007(3)
C13S 0.088(6) 0.100(7) 0.102(7) 0.026(6) 0.009(6) -0.008(6)
O34 0.045(3) 0.099(6) 0.076(5) 0.019(4) -0.007(3) -0.014(4)
N12 0.039(4) 0.098(5) 0.080(5) 0.032(5) -0.004(3) 0.003(4)
O35 0.054(4) 0.091(4) 0.100(6) 0.020(5) 0.013(4) -0.001(4)
O36 0.052(5) 0.115(7) 0.113(7) 0.025(6) 0.006(5) 0.004(5)
C107 0.037(3) 0.051(3) 0.034(3) 0.011(2) 0.010(2) 0.003(2)
C108 0.067(4) 0.065(4) 0.043(4) 0.023(3) 0.015(3) -0.001(3)
C109 0.083(5) 0.076(5) 0.028(3) 0.014(3) 0.017(3) 0.000(4)
C110 0.070(4) 0.054(4) 0.028(3) -0.001(3) 0.005(3) 0.002(3)
C111 0.042(3) 0.047(3) 0.029(3) 0.006(2) 0.003(2) 0.004(2)
C112 0.052(3) 0.047(3) 0.030(3) -0.002(2) 0.002(3) 0.002(3)
C113 0.043(3) 0.034(3) 0.049(3) 0.000(2) 0.000(3) -0.003(2)
C114 0.079(5) 0.047(4) 0.057(4) -0.008(3) 0.009(4) -0.010(3)
C115 0.094(6) 0.044(4) 0.076(5) -0.013(4) 0.018(4) -0.013(4)
C116 0.082(5) 0.036(4) 0.099(6) 0.011(4) 0.011(5) -0.008(3)
C117 0.067(4) 0.036(3) 0.069(4) 0.015(3) 0.011(3) 0.001(3)
N11 0.044(4) 0.095(5) 0.096(5) 0.016(4) 0.009(3) 0.002(4)
O32 0.083(4) 0.077(4) 0.166(7) 0.055(4) 0.034(4) 0.010(3)
O31 0.062(3) 0.090(4) 0.091(4) 0.019(3) 0.014(3) -0.004(3)
O33 0.070(4) 0.162(7) 0.191(9) 0.002(6) 0.023(5) 0.037(5)
C73 0.030(3) 0.037(3) 0.033(3) 0.005(2) 0.002(2) 0.004(2)
C72 0.045(3) 0.039(3) 0.037(3) 0.005(2) 0.006(2) 0.000(2)
C71 0.056(4) 0.034(3) 0.049(4) -0.003(3) -0.007(3) -0.002(3)
C70 0.081(5) 0.050(4) 0.032(3) 0.000(3) 0.003(3) 0.001(3)
C69 0.074(4) 0.052(4) 0.027(3) 0.007(3) 0.013(3) 0.002(3)
C68 0.042(3) 0.040(3) 0.034(3) 0.006(2) 0.004(2) 0.003(2)
C67 0.067(4) 0.061(4) 0.030(3) 0.010(3) 0.010(3) -0.009(3)
C66 0.061(4) 0.056(4) 0.045(3) 0.020(3) 0.014(3) -0.005(3)
C61 0.052(4) 0.048(3) 0.045(3) 0.017(3) 0.011(3) -0.005(3)
C62 0.051(4) 0.051(4) 0.058(4) 0.021(3) 0.006(3) -0.007(3)
C74 0.071(5) 0.064(4) 0.088(6) 0.030(4) -0.003(4) -0.028(4)
C75 0.141(9) 0.061(5) 0.076(6) 0.003(4) -0.004(6) -0.039(5)
C63 0.068(4) 0.057(4) 0.070(5) 0.028(4) 0.020(4) -0.013(3)
C64 0.103(6) 0.077(5) 0.066(5) 0.033(4) 0.039(4) -0.014(5)
C65 0.099(6) 0.075(5) 0.048(4) 0.020(4) 0.026(4) -0.017(4)
C76 0.035(3) 0.048(3) 0.029(3) 0.009(2) 0.000(2) 0.003(2)
C81 0.049(3) 0.059(4) 0.030(3) 0.012(3) 0.005(2) 0.001(3)
C82 0.059(4) 0.057(4) 0.032(3) 0.020(3) 0.008(3) 0.007(3)
C83 0.046(3) 0.045(3) 0.047(3) 0.022(3) 0.022(3) 0.011(3)
C84 0.057(4) 0.065(4) 0.065(4) 0.037(3) 0.020(3) 0.009(3)
C85 0.065(5) 0.077(5) 0.084(6) 0.051(4) 0.018(4) 0.014(4)
C86 0.058(4) 0.046(4) 0.122(7) 0.048(4) 0.034(5) 0.008(3)
C87 0.060(4) 0.039(3) 0.074(5) 0.018(3) 0.009(3) 0.001(3)
C88 0.043(3) 0.036(3) 0.054(4) 0.018(3) 0.011(3) 0.004(2)
C80 0.075(5) 0.093(5) 0.026(3) 0.015(3) 0.000(3) -0.003(4)
C79 0.097(6) 0.088(6) 0.032(4) 0.002(4) -0.012(4) -0.017(5)
C78 0.070(5) 0.072(5) 0.039(4) 0.002(3) -0.007(3) -0.023(4)
C77 0.042(3) 0.051(3) 0.031(3) 0.008(2) -0.001(2) -0.003(3)
C89 0.090(9) 0.061(6) 0.053(8) 0.012(6) -0.009(8) -0.047(6)
C90 0.094(9) 0.080(10) 0.063(7) 0.002(9) 0.007(7) -0.051(11)
C119 0.075(5) 0.066(4) 0.052(4) 0.021(3) 0.014(3) -0.031(4)
C120 0.072(6) 0.140(8) 0.090(6) 0.047(6) 0.016(5) -0.036(5)
C91 0.049(3) 0.043(3) 0.042(3) 0.010(3) -0.005(3) -0.018(3)
C92 0.056(4) 0.052(4) 0.048(4) 0.012(3) -0.003(3) -0.017(3)
C104 0.105(6) 0.058(4) 0.077(5) 0.032(4) -0.005(5) -0.035(4)
C105 0.113(7) 0.086(6) 0.079(6) 0.049(5) 0.007(5) -0.023(5)
C93 0.078(5) 0.051(4) 0.064(5) 0.013(3) 0.001(4) -0.026(3)
C94 0.103(6) 0.055(4) 0.051(4) -0.004(3) 0.001(4) -0.033(4)
C95 0.083(5) 0.052(4) 0.044(4) 0.004(3) 0.004(3) -0.022(3)
C96 0.051(3) 0.042(3) 0.037(3) 0.004(2) -0.001(3) -0.013(3)
C97 0.051(3) 0.046(3) 0.029(3) 0.008(2) -0.002(2) -0.010(3)
C98 0.038(3) 0.040(3) 0.029(3) 0.011(2) 0.005(2) -0.001(2)
C99 0.058(4) 0.050(3) 0.027(3) 0.008(2) -0.002(2) -0.003(3)
C100 0.078(4) 0.050(3) 0.032(3) 0.017(3) 0.007(3) 0.001(3)
C101 0.066(4) 0.039(3) 0.041(3) 0.019(3) 0.015(3) 0.001(3)
C102 0.041(3) 0.037(3) 0.038(3) 0.011(2) 0.006(2) 0.002(2)
C103 0.035(3) 0.042(3) 0.030(3) 0.012(2) 0.006(2) 0.005(2)
C57 0.043(3) 0.035(3) 0.037(3) 0.007(2) 0.005(2) 0.001(2)
C56 0.067(4) 0.031(3) 0.044(3) 0.001(2) 0.015(3) 0.001(3)
C55 0.074(4) 0.046(3) 0.028(3) -0.007(2) 0.004(3) -0.006(3)
C54 0.061(4) 0.047(3) 0.028(3) 0.005(2) 0.001(3) 0.000(3)
C52 0.051(3) 0.051(3) 0.025(3) 0.008(2) 0.000(2) 0.006(3)
C51 0.049(3) 0.047(3) 0.035(3) 0.014(2) 0.002(2) 0.006(3)
C46 0.049(3) 0.044(3) 0.037(3) 0.009(2) -0.002(2) 0.008(3)
C47 0.054(4) 0.047(3) 0.046(3) 0.009(3) -0.002(3) 0.007(3)
C48 0.078(5) 0.053(4) 0.058(4) 0.019(3) -0.006(4) 0.021(3)
C49 0.094(6) 0.072(5) 0.051(4) 0.025(4) -0.012(4) 0.031(4)
C50 0.081(5) 0.065(4) 0.039(3) 0.019(3) -0.005(3) 0.017(4)
C59 0.101(6) 0.047(4) 0.072(5) 0.010(3) 0.011(4) 0.033(4)
C60 0.133(8) 0.066(5) 0.071(5) 0.003(4) 0.016(5) 0.039(5)
O16 0.061(3) 0.088(4) 0.131(5) 0.050(4) 0.000(3) -0.010(3)
N6 0.042(3) 0.095(5) 0.070(4) 0.001(4) 0.005(3) -0.008(3)
O18 0.065(4) 0.152(7) 0.169(8) -0.006(6) 0.019(4) -0.038(4)
O17 0.053(3) 0.079(4) 0.090(4) 0.004(3) -0.005(3) 0.007(3)
C28 0.042(3) 0.037(3) 0.044(3) 0.007(2) 0.004(2) -0.004(2)
C27 0.065(4) 0.036(3) 0.061(4) 0.014(3) -0.005(3) 0.001(3)
C26 0.069(5) 0.031(3) 0.094(6) 0.004(3) -0.005(4) 0.004(3)
C25 0.086(5) 0.045(4) 0.076(5) -0.018(4) -0.004(4) 0.014(4)
C24 0.070(4) 0.052(4) 0.054(4) -0.010(3) -0.004(3) 0.006(3)
C22 0.047(3) 0.046(3) 0.027(3) -0.001(2) 0.004(2) -0.004(3)
C21 0.040(3) 0.048(3) 0.025(3) 0.007(2) 0.001(2) -0.006(2)
C43 0.045(3) 0.031(3) 0.057(4) 0.013(3) -0.005(3) -0.006(2)
C38 0.037(3) 0.041(3) 0.053(4) 0.020(3) -0.009(3) -0.007(2)
C37 0.054(4) 0.060(4) 0.037(3) 0.021(3) -0.002(3) -0.008(3)
C36 0.050(3) 0.058(4) 0.029(3) 0.013(3) 0.003(2) -0.004(3)
C35 0.082(5) 0.081(5) 0.027(3) 0.015(3) 0.000(3) 0.001(4)
C34 0.106(6) 0.091(6) 0.032(4) 0.005(4) 0.021(4) 0.017(5)
C33 0.075(5) 0.070(4) 0.039(4) 0.000(3) 0.014(3) 0.020(4)
C32 0.046(3) 0.048(3) 0.030(3) 0.005(2) 0.006(2) -0.001(3)
C44 0.066(12) 0.064(7) 0.048(6) 0.010(8) 0.020(10) 0.035(8)
C45 0.069(11) 0.078(12) 0.062(9) 0.006(10) 0.020(8) 0.034(12)
C31 0.034(3) 0.047(3) 0.028(3) 0.007(2) 0.004(2) -0.004(2)
C39 0.053(4) 0.064(4) 0.076(5) 0.045(4) -0.002(3) 0.000(3)
C40 0.060(4) 0.069(5) 0.106(7) 0.057(5) -0.009(4) -0.008(4)
C41 0.051(4) 0.046(4) 0.125(7) 0.042(4) -0.006(4) -0.001(3)
C42 0.062(4) 0.037(3) 0.085(5) 0.014(3) -0.005(4) -0.002(3)
O1 0.148(5) 0.072(3) 0.051(3) 0.024(2) 0.038(3) 0.063(3)
C1 0.061(4) 0.048(3) 0.049(4) 0.008(3) 0.020(3) 0.018(3)
C2 0.059(4) 0.051(4) 0.060(4) 0.012(3) 0.019(3) 0.017(3)
C3 0.073(5) 0.046(4) 0.075(5) 0.008(3) 0.019(4) 0.015(3)
C4 0.106(6) 0.064(5) 0.068(5) -0.003(4) 0.031(5) 0.035(4)
C5 0.110(6) 0.061(4) 0.051(4) 0.000(3) 0.020(4) 0.028(4)
C6 0.055(4) 0.046(3) 0.045(3) 0.008(3) 0.015(3) 0.010(3)
C7 0.069(4) 0.054(4) 0.033(3) 0.007(3) 0.010(3) 0.010(3)
C8 0.041(3) 0.041(3) 0.028(3) 0.012(2) 0.004(2) -0.003(2)
C13 0.036(3) 0.043(3) 0.029(3) 0.011(2) 0.005(2) 0.000(2)
C11 0.056(4) 0.047(3) 0.047(3) 0.022(3) -0.004(3) -0.002(3)
C10 0.084(5) 0.060(4) 0.029(3) 0.019(3) 0.002(3) 0.005(3)
C9 0.074(4) 0.052(4) 0.032(3) 0.010(3) 0.010(3) 0.005(3)
C14 0.086(6) 0.051(4) 0.098(6) 0.024(4) 0.012(5) 0.026(4)
C15 0.125(8) 0.084(6) 0.092(7) 0.046(5) 0.003(6) 0.032(6)
N5 0.049(4) 0.102(5) 0.103(5) 0.042(5) 0.024(4) -0.005(4)
O15 0.072(4) 0.091(5) 0.126(6) 0.028(5) 0.010(5) 0.003(4)
O14 0.050(5) 0.130(8) 0.133(8) 0.039(7) 0.030(5) -0.010(5)
O13 0.046(4) 0.108(5) 0.103(5) 0.037(5) 0.027(4) 0.005(4)
C17 0.040(3) 0.046(3) 0.032(3) 0.009(2) 0.003(2) -0.001(2)
C18 0.056(4) 0.066(4) 0.042(3) 0.022(3) -0.007(3) 0.005(3)
C19 0.074(5) 0.080(5) 0.030(3) 0.018(3) -0.006(3) 0.003(4)
C20 0.060(4) 0.058(4) 0.029(3) 0.006(3) -0.002(3) -0.007(3)
C29 0.077(5) 0.064(4) 0.054(4) 0.015(3) -0.001(3) 0.036(4)
C30 0.073(6) 0.146(9) 0.084(6) 0.035(6) 0.000(5) 0.050(6)
N16 0.094(4) 0.096(4) 0.089(4) 0.026(3) -0.010(3) 0.007(3)
C9S 0.108(7) 0.108(7) 0.080(6) 0.014(6) -0.012(6) 0.011(6)
C23S 0.063(5) 0.086(5) 0.112(6) 0.032(5) 0.018(5) 0.001(5)
C24S 0.094(10) 0.077(8) 0.157(12) 0.024(9) 0.035(9) -0.003(7)
O38 0.141(8) 0.180(9) 0.111(7) 0.028(6) 0.006(6) -0.006(7)
N13 0.115(8) 0.115(8) 0.109(8) 0.020(7) -0.016(7) 0.001(6)
O39 0.159(8) 0.145(7) 0.119(7) -0.024(6) -0.015(6) -0.007(6)
O37 0.132(7) 0.136(7) 0.124(7) 0.011(5) -0.005(5) -0.034(6)
O41 0.135(7) 0.152(7) 0.101(6) 0.013(5) 0.027(5) 0.021(6)
C20S 0.083(9) 0.086(9) 0.121(9) 0.032(8) 0.006(8) -0.025(7)
C16S 0.097(10) 0.094(10) 0.144(10) 0.020(9) -0.008(9) 0.024(8)
C19S 0.082(6) 0.084(6) 0.111(7) 0.013(6) 0.004(6) -0.010(5)
C4S 0.121(6) 0.126(6) 0.146(6) 0.033(5) -0.023(5) -0.009(5)
C15S 0.095(7) 0.091(7) 0.126(7) 0.037(6) -0.005(6) 0.013(6)
C1S 0.120(5) 0.124(5) 0.142(5) 0.037(4) -0.020(4) -0.013(4)
C5S 0.120(5) 0.122(5) 0.145(5) 0.035(4) -0.021(4) -0.013(4)
C6S 0.127(6) 0.126(6) 0.153(6) 0.035(5) -0.020(5) -0.013(5)
C10S 0.150(12) 0.133(11) 0.107(10) -0.012(10) -0.012(9) 0.012(10)
C14S 0.126(11) 0.128(11) 0.109(10) 0.006(9) 0.033(9) -0.014(10)
C3S 0.120(5) 0.123(5) 0.143(5) 0.035(4) -0.021(4) -0.012(4)
C11S 0.099(6) 0.100(6) 0.110(7) 0.024(6) -0.014(6) 0.001(5)
C22S 0.132(10) 0.135(11) 0.106(9) 0.024(10) 0.034(9) 0.010(10)
C18S 0.098(9) 0.088(9) 0.165(11) 0.047(9) 0.030(9) 0.014(7)
C7S 0.104(7) 0.104(7) 0.103(7) 0.037(6) -0.004(6) -0.003(6)
C2S 0.127(6) 0.133(6) 0.143(6) 0.039(5) -0.018(5) -0.015(5)
O14A 0.067(8) 0.137(11) 0.118(10) 0.037(10) 0.003(8) -0.030(9)
O15A 0.063(5) 0.101(6) 0.109(7) 0.036(6) -0.002(5) -0.013(5)
N5A 0.054(5) 0.108(6) 0.108(6) 0.041(5) 0.014(5) -0.009(5)
O13A 0.066(5) 0.114(6) 0.109(6) 0.042(5) 0.012(5) -0.015(5)
O35A 0.051(5) 0.088(6) 0.083(7) 0.029(5) 0.025(5) 0.000(5)
N12A 0.046(4) 0.095(6) 0.084(6) 0.032(6) 0.005(4) 0.003(5)
O34A 0.053(5) 0.097(6) 0.093(6) 0.040(5) 0.001(5) -0.010(5)
O36A 0.061(7) 0.125(10) 0.099(9) 0.032(9) 0.011(7) 0.012(8)
C5T 0.120(5) 0.122(5) 0.144(5) 0.036(4) -0.020(4) -0.013(4)
C6T 0.123(6) 0.123(6) 0.147(6) 0.038(5) -0.023(5) -0.013(5)
C1T 0.120(5) 0.123(5) 0.142(5) 0.037(4) -0.020(4) -0.013(4)
C2T 0.124(7) 0.128(6) 0.141(7) 0.040(6) -0.019(6) -0.015(6)
C3T 0.119(5) 0.122(5) 0.144(5) 0.036(4) -0.021(4) -0.012(4)
C4T 0.120(6) 0.124(6) 0.145(6) 0.034(5) -0.023(5) -0.011(5)
C23T 0.085(7) 0.091(7) 0.117(7) 0.027(7) 0.010(7) 0.004(7)
C24T 0.092(11) 0.079(10) 0.128(12) 0.041(10) 0.038(10) -0.013(10)
C19T 0.074(6) 0.091(6) 0.111(6) 0.026(6) 0.008(6) -0.003(6)
C20T 0.082(12) 0.092(12) 0.116(11) 0.016(11) 0.009(11) -0.009(10)
C21T 0.085(7) 0.099(8) 0.096(7) 0.023(7) 0.014(7) 0.002(7)
C22T 0.098(11) 0.103(12) 0.093(11) 0.023(11) 0.020(10) -0.009(11)
C13T 0.090(7) 0.099(8) 0.105(8) 0.025(7) 0.013(7) -0.007(7)
C14T 0.094(12) 0.111(12) 0.103(11) 0.017(11) 0.005(10) 0.008(11)
C15T 0.084(7) 0.096(7) 0.129(7) 0.025(6) 0.003(6) 0.009(6)
C16T 0.094(12) 0.094(12) 0.131(11) 0.033(11) 0.011(11) 0.014(10)
C17T 0.084(8) 0.097(7) 0.134(8) 0.027(7) 0.004(7) 0.004(7)
C18T 0.099(11) 0.092(11) 0.149(13) 0.023(12) 0.016(12) 0.021(10)
C7T 0.107(7) 0.109(7) 0.112(7) 0.022(6) -0.005(6) -0.001(6)
C8T 0.109(13) 0.109(11) 0.127(12) 0.030(10) -0.005(12) -0.008(12)
C9T 0.115(8) 0.111(8) 0.089(8) 0.010(7) -0.016(7) 0.015(7)
C10T 0.129(13) 0.124(13) 0.093(11) -0.003(11) -0.006(11) -0.004(12)
C11T 0.106(8) 0.106(8) 0.112(8) 0.025(7) -0.013(7) 0.005(7)
C12T 0.121(12) 0.089(12) 0.121(13) 0.020(11) -0.027(12) 0.000(11)
C90A 0.081(11) 0.060(11) 0.054(9) 0.008(10) -0.001(8) -0.051(12)
C89A 0.087(10) 0.062(8) 0.055(9) 0.009(8) -0.008(9) -0.041(8)
C45A 0.069(11) 0.078(11) 0.055(8) 0.006(9) 0.015(8) 0.034(11)
C44A 0.067(11) 0.067(7) 0.054(6) 0.011(7) 0.016(10) 0.029(8)
O2T 0.087(10) 0.102(10) 0.109(7) 0.046(7) 0.004(7) -0.012(7)
C32T 0.105(14) 0.106(15) 0.127(13) 0.051(12) 0.014(12) -0.008(12)
C31T 0.095(10) 0.107(11) 0.116(8) 0.043(8) 0.007(8) -0.018(8)
C30T 0.093(10) 0.103(11) 0.112(8) 0.046(8) 0.002(8) -0.015(8)
C29T 0.091(14) 0.104(15) 0.116(12) 0.049(12) -0.004(12) -0.001(11)
O2S 0.090(9) 0.108(10) 0.111(7) 0.044(7) 0.006(7) -0.009(7)
C32S 0.083(13) 0.100(14) 0.131(13) 0.029(12) -0.002(12) -0.018(11)
C31S 0.096(10) 0.110(11) 0.116(8) 0.041(8) 0.007(8) -0.019(8)
C30S 0.096(10) 0.109(11) 0.113(8) 0.045(8) 0.004(8) -0.017(8)
C29S 0.087(13) 0.090(13) 0.119(12) 0.047(11) -0.008(11) 0.003(11)
O1T 0.089(9) 0.098(9) 0.071(6) 0.024(6) 0.010(6) 0.011(6)
C25T 0.103(14) 0.093(14) 0.096(12) 0.013(12) -0.002(12) 0.016(12)
C26T 0.095(10) 0.097(10) 0.078(7) 0.015(7) 0.003(7) 0.015(7)
C27T 0.099(9) 0.099(10) 0.077(7) 0.024(7) 0.010(7) 0.016(7)
C28T 0.104(14) 0.100(14) 0.085(11) 0.036(11) 0.014(11) 0.010(11)
O1S 0.093(9) 0.101(9) 0.073(6) 0.024(6) 0.008(6) 0.009(6)
C25S 0.088(13) 0.088(13) 0.085(11) 0.008(11) 0.009(11) 0.013(11)
C26S 0.096(9) 0.099(10) 0.079(7) 0.018(7) 0.001(7) 0.017(7)
C27S 0.098(9) 0.103(10) 0.079(7) 0.024(7) 0.006(7) 0.019(7)
C28S 0.095(13) 0.092(13) 0.086(11) 0.027(11) 0.017(10) 0.012(11)

loop_
_atom_type_symbol
_atom_type_description
_atom_type_scat_dispersion_real
_atom_type_scat_dispersion_imag
_atom_type_scat_source
C C 0.0033 0.0016 'International Tables Vol C Tables 4.2.6.8 and 6.1.1.4'
H H 0.0000 0.0000 'International Tables Vol C Tables 4.2.6.8 and 6.1.1.4'
Dy Dy -0.1892 4.4098 'International Tables Vol C Tables 4.2.6.8 and 6.1.1.4'
N N 0.0061 0.0033 'International Tables Vol C Tables 4.2.6.8 and 6.1.1.4'
O O 0.0106 0.0060 'International Tables Vol C Tables 4.2.6.8 and 6.1.1.4'

loop_
_geom_angle_atom_site_label_1
_geom_angle_atom_site_label_2
_geom_angle_atom_site_label_3
_geom_angle
_geom_angle_site_symmetry_1
_geom_angle_site_symmetry_3
_geom_angle_publ_flag
Dy4 Dy5 Dy6 143.722(9) . . ?
O28 Dy5 Dy6 41.55(8) . . ?
O28 Dy5 Dy4 161.51(9) . . ?
O28 Dy5 N10 69.36(13) . . ?
O28 Dy5 O29 118.13(13) . . ?
O28 Dy5 N8 83.72(13) . . ?
O28 Dy5 O23 69.31(13) . . ?
N10 Dy5 Dy6 109.17(10) . . ?
N10 Dy5 Dy4 97.20(11) . . ?
N10 Dy5 N8 85.85(14) . . ?
O29 Dy5 Dy6 126.57(9) . . ?
O29 Dy5 Dy4 43.41(9) . . ?
O29 Dy5 N10 67.29(14) . . ?
O29 Dy5 N8 132.94(14) . . ?
O20 Dy5 Dy6 107.11(9) . . ?
O20 Dy5 Dy4 40.22(9) . . ?
O20 Dy5 O28 148.14(12) . . ?
O20 Dy5 N10 136.57(14) . . ?
O20 Dy5 O29 72.23(13) . . ?
O20 Dy5 O22 69.28(12) . . ?
O20 Dy5 N8 111.90(14) . . ?
O20 Dy5 O23 90.68(13) . . ?
O22 Dy5 Dy6 162.70(9) . . ?
O22 Dy5 Dy4 41.46(8) . . ?
O22 Dy5 O28 141.99(12) . . ?
O22 Dy5 N10 82.17(13) . . ?
O22 Dy5 O29 69.41(13) . . ?
O22 Dy5 N8 69.18(13) . . ?
O22 Dy5 O23 119.50(13) . . ?
N8 Dy5 Dy6 97.97(11) . . ?
N8 Dy5 Dy4 108.62(10) . . ?
O23 Dy5 Dy6 43.22(10) . . ?
O23 Dy5 Dy4 127.71(9) . . ?
O23 Dy5 N10 132.43(14) . . ?
O23 Dy5 O29 157.05(13) . . ?
O23 Dy5 N8 67.22(14) . . ?
O26 Dy5 Dy6 40.55(8) . . ?
O26 Dy5 Dy4 106.00(8) . . ?
O26 Dy5 O28 70.39(12) . . ?
O26 Dy5 N10 114.38(14) . . ?
O26 Dy5 O29 90.03(12) . . ?
O26 Dy5 O20 80.02(13) . . ?
O26 Dy5 O22 146.89(12) . . ?
O26 Dy5 N8 136.94(14) . . ?
O26 Dy5 O23 71.57(13) . . ?
O28 Dy6 Dy5 41.85(9) . . ?
O28 Dy6 O23 69.19(13) . . ?
O28 Dy6 O30 64.94(12) . . ?
O28 Dy6 N9 139.19(13) . . ?
O28 Dy6 O34 118.2(3) . . ?
O28 Dy6 N12 99.6(2) . . ?
O28 Dy6 O35 80.7(3) . . ?
O28 Dy6 O35A 84.8(6) . . ?
O28 Dy6 O34A 100.1(5) . . ?
O23 Dy6 Dy5 42.76(9) . . ?
O23 Dy6 O30 88.50(13) . . ?
O23 Dy6 N9 102.18(14) . . ?
O23 Dy6 O34 159.1(2) . . ?
O23 Dy6 N12 168.8(2) . . ?
O23 Dy6 O35 144.9(3) . . ?
O23 Dy6 O35A 141.7(5) . . ?
O23 Dy6 O34A 159.3(4) . . ?
O30 Dy6 Dy5 98.33(9) . . ?
O30 Dy6 N12 85.7(3) . . ?
O25 Dy6 Dy5 132.59(16) . . ?
O25 Dy6 O28 142.01(15) . . ?
O25 Dy6 O23 90.29(18) . . ?
O25 Dy6 O30 83.59(15) . . ?
O25 Dy6 N9 74.76(16) . . ?
O25 Dy6 O26 133.76(17) . . ?
O25 Dy6 O34 72.2(3) . . ?
O25 Dy6 N12 98.6(3) . . ?
O25 Dy6 O35 124.8(3) . . ?
O25 Dy6 O35A 125.9(6) . . ?
O25 Dy6 O34A 88.2(5) . . ?
N9 Dy6 Dy5 104.29(10) . . ?
N9 Dy6 O30 155.76(14) . . ?
N9 Dy6 N12 86.8(3) . . ?
O26 Dy6 Dy5 40.95(9) . . ?
O26 Dy6 O28 70.96(12) . . ?
O26 Dy6 O23 71.52(13) . . ?
O26 Dy6 O30 135.66(12) . . ?
O26 Dy6 N9 68.57(13) . . ?
O26 Dy6 O34 128.9(2) . . ?
O26 Dy6 N12 106.3(3) . . ?
O26 Dy6 O35 82.0(3) . . ?
O26 Dy6 O35A 73.7(4) . . ?
O26 Dy6 O34A 123.0(4) . . ?
O34 Dy6 Dy5 154.9(2) . . ?
O34 Dy6 O30 78.5(2) . . ?
O34 Dy6 N9 84.5(3) . . ?
O34 Dy6 N12 26.85(19) . . ?
O34 Dy6 O35 53.8(3) . . ?
N12 Dy6 Dy5 128.8(2) . . ?
O35 Dy6 Dy5 102.3(3) . . ?
O35 Dy6 O30 95.0(3) . . ?
O35 Dy6 N9 88.7(3) . . ?
O35 Dy6 N12 27.0(2) . . ?
O35A Dy6 Dy5 99.3(6) . . ?
O35A Dy6 O30 105.9(4) . . ?
O35A Dy6 N9 79.1(5) . . ?
O35A Dy6 O34A 49.3(5) . . ?
O34A Dy6 Dy5 137.4(4) . . ?
O34A Dy6 O30 70.8(4) . . ?
O34A Dy6 N9 97.3(5) . . ?
O29 Dy4 Dy5 43.30(8) . . ?
O29 Dy4 N7 106.50(14) . . ?
O29 Dy4 O24 89.47(13) . . ?
O29 Dy4 N11 167.30(18) . . ?
O29 Dy4 O32 145.91(17) . . ?
O29 Dy4 O31 159.96(17) . . ?
O20 Dy4 Dy5 41.12(9) . . ?
O20 Dy4 O29 72.86(13) . . ?
O20 Dy4 N7 68.57(13) . . ?
O20 Dy4 O22 70.07(12) . . ?
O20 Dy4 O24 134.78(12) . . ?
O20 Dy4 N11 105.87(19) . . ?
O20 Dy4 O32 82.34(19) . . ?
O20 Dy4 O31 126.83(17) . . ?
N7 Dy4 Dy5 105.55(11) . . ?
N7 Dy4 O24 155.84(14) . . ?
N7 Dy4 N11 84.23(18) . . ?
O19 Dy4 Dy5 132.03(13) . . ?
O19 Dy4 O29 89.61(15) . . ?
O19 Dy4 O20 132.23(16) . . ?
O19 Dy4 N7 74.99(15) . . ?
O19 Dy4 O22 144.32(14) . . ?
O19 Dy4 O24 87.39(15) . . ?
O19 Dy4 N11 99.9(2) . . ?
O19 Dy4 O32 124.48(19) . . ?
O19 Dy4 O31 74.1(2) . . ?
O22 Dy4 Dy5 41.54(9) . . ?
O22 Dy4 O29 69.39(12) . . ?
O22 Dy4 N7 137.53(14) . . ?
O22 Dy4 O24 64.75(12) . . ?
O22 Dy4 N11 98.15(19) . . ?
O22 Dy4 O32 80.48(19) . . ?
O22 Dy4 O31 117.87(17) . . ?
O24 Dy4 Dy5 98.51(9) . . ?
O24 Dy4 N11 82.66(18) . . ?
N11 Dy4 Dy5 128.03(17) . . ?
O32 Dy4 Dy5 102.99(15) . . ?
O32 Dy4 N7 84.9(2) . . ?
O32 Dy4 O24 91.9(2) . . ?
O32 Dy4 N11 25.7(2) . . ?
O32 Dy4 O31 51.6(2) . . ?
O31 Dy4 Dy5 153.76(15) . . ?
O31 Dy4 N7 80.96(17) . . ?
O31 Dy4 O24 78.36(17) . . ?
O31 Dy4 N11 26.02(19) . . ?
Dy3 Dy2 Dy1 144.242(9) . . ?
O7 Dy2 Dy3 41.56(8) . . ?
O7 Dy2 Dy1 162.20(9) . . ?
O7 Dy2 O5 69.46(12) . . ?
O7 Dy2 N2 82.02(13) . . ?
O7 Dy2 O4 141.38(12) . . ?
O7 Dy2 O8 119.34(13) . . ?
O7 Dy2 N3 69.47(13) . . ?
O11 Dy2 Dy3 40.49(8) . . ?
O11 Dy2 Dy1 107.16(8) . . ?
O11 Dy2 O7 69.67(12) . . ?
O11 Dy2 O5 72.25(12) . . ?
O11 Dy2 N2 136.53(13) . . ?
O11 Dy2 O4 148.19(12) . . ?
O11 Dy2 O8 90.35(12) . . ?
O11 Dy2 N3 112.61(14) . . ?
O5 Dy2 Dy3 43.33(9) . . ?
O5 Dy2 Dy1 127.19(9) . . ?
O5 Dy2 N2 67.12(13) . . ?
O5 Dy2 O8 156.91(12) . . ?
O5 Dy2 N3 133.08(14) . . ?
N2 Dy2 Dy3 96.96(10) . . ?
N2 Dy2 Dy1 109.25(10) . . ?
O4 Dy2 Dy3 162.08(9) . . ?
O4 Dy2 Dy1 41.47(8) . . ?
O4 Dy2 O5 118.81(13) . . ?
O4 Dy2 N2 69.61(13) . . ?
O4 Dy2 O8 69.12(13) . . ?
O4 Dy2 N3 82.41(13) . . ?
O8 Dy2 Dy3 127.56(9) . . ?
O8 Dy2 Dy1 42.92(10) . . ?
O8 Dy2 N2 132.82(13) . . ?
O8 Dy2 N3 67.23(14) . . ?
N3 Dy2 Dy3 109.10(10) . . ?
N3 Dy2 Dy1 97.04(11) . . ?
N3 Dy2 N2 85.65(14) . . ?
O2 Dy2 Dy3 107.19(8) . . ?
O2 Dy2 Dy1 40.25(8) . . ?
O2 Dy2 O7 148.26(12) . . ?
O2 Dy2 O11 81.06(13) . . ?
O2 Dy2 O5 90.51(12) . . ?
O2 Dy2 N2 113.46(14) . . ?
O2 Dy2 O4 69.67(12) . . ?
O2 Dy2 O8 71.43(13) . . ?
O2 Dy2 N3 136.17(14) . . ?
O7 Dy3 Dy2 41.43(8) . . ?
O7 Dy3 N4 137.32(13) . . ?
O7 Dy3 O5 69.12(12) . . ?
O7 Dy3 O9 64.92(12) . . ?
O7 Dy3 O16 77.76(17) . . ?
O7 Dy3 N6 95.33(18) . . ?
O7 Dy3 O17 115.11(18) . . ?
O11 Dy3 Dy2 41.22(8) . . ?
O11 Dy3 O7 70.15(12) . . ?
O11 Dy3 N4 68.42(13) . . ?
O11 Dy3 O5 72.58(12) . . ?
O11 Dy3 O9 135.00(12) . . ?
O11 Dy3 O16 81.31(18) . . ?
O11 Dy3 N6 105.55(18) . . ?
O11 Dy3 O17 127.06(16) . . ?
N4 Dy3 Dy2 105.72(10) . . ?
N4 Dy3 O9 155.88(13) . . ?
N4 Dy3 N6 86.23(17) . . ?
O10 Dy3 Dy2 132.48(13) . . ?
O10 Dy3 O7 144.68(14) . . ?
O10 Dy3 O11 132.18(15) . . ?
O10 Dy3 N4 75.09(14) . . ?
O10 Dy3 O5 90.35(15) . . ?
O10 Dy3 O9 87.12(14) . . ?
O10 Dy3 O16 126.57(19) . . ?
O10 Dy3 N6 101.7(2) . . ?
O10 Dy3 O17 75.7(2) . . ?
O5 Dy3 Dy2 43.01(8) . . ?
O5 Dy3 N4 106.97(13) . . ?
O5 Dy3 O9 88.98(13) . . ?
O5 Dy3 O16 143.06(16) . . ?
O5 Dy3 N6 164.19(17) . . ?
O5 Dy3 O17 160.35(16) . . ?
O9 Dy3 Dy2 98.29(9) . . ?
O9 Dy3 N6 81.50(16) . . ?
O16 Dy3 Dy2 100.58(14) . . ?
O16 Dy3 N4 86.35(19) . . ?
O16 Dy3 O9 91.55(19) . . ?
O16 Dy3 N6 26.21(19) . . ?
N6 Dy3 Dy2 125.85(17) . . ?
O17 Dy3 Dy2 151.57(16) . . ?
O17 Dy3 N4 83.08(17) . . ?
O17 Dy3 O9 76.74(16) . . ?
O17 Dy3 O16 52.27(19) . . ?
O17 Dy3 N6 26.21(18) . . ?
O4 Dy1 Dy2 41.70(8) . . ?
O4 Dy1 O8 69.38(13) . . ?
O4 Dy1 N1 138.88(13) . . ?
O4 Dy1 O6 64.75(12) . . ?
O4 Dy1 N5 102.0(2) . . ?
O4 Dy1 O15 82.0(3) . . ?
O4 Dy1 O13 119.9(2) . . ?
O4 Dy1 O15A 98.4(5) . . ?
O4 Dy1 O13A 79.8(4) . . ?
O8 Dy1 Dy2 43.04(8) . . ?
O8 Dy1 N1 100.56(14) . . ?
O8 Dy1 O6 88.64(13) . . ?
O8 Dy1 N5 171.4(2) . . ?
O8 Dy1 O15 146.2(2) . . ?
O8 Dy1 O13 158.5(2) . . ?
O8 Dy1 O15A 150.8(4) . . ?
O8 Dy1 O13A 145.8(4) . . ?
N1 Dy1 Dy2 103.45(10) . . ?
N1 Dy1 O6 156.36(13) . . ?
N1 Dy1 N5 86.0(3) . . ?
O2 Dy1 Dy2 41.03(9) . . ?
O2 Dy1 O4 70.48(12) . . ?
O2 Dy1 O8 72.16(13) . . ?
O2 Dy1 N1 68.53(13) . . ?
O2 Dy1 O6 135.08(12) . . ?
O2 Dy1 N5 105.6(2) . . ?
O2 Dy1 O15 81.8(3) . . ?
O2 Dy1 O13 128.5(2) . . ?
O2 Dy1 O15A 78.8(4) . . ?
O2 Dy1 O13A 111.7(4) . . ?
O6 Dy1 Dy2 98.14(9) . . ?
O6 Dy1 N5 87.4(3) . . ?
O1 Dy1 Dy2 133.82(18) . . ?
O1 Dy1 O4 142.31(15) . . ?
O1 Dy1 O8 91.18(19) . . ?
O1 Dy1 N1 74.65(16) . . ?
O1 Dy1 O2 135.33(18) . . ?
O1 Dy1 O6 83.51(15) . . ?
O1 Dy1 N5 96.0(3) . . ?
O1 Dy1 O15 122.6(3) . . ?
O1 Dy1 O13 69.8(3) . . ?
O1 Dy1 O15A 112.1(5) . . ?
O1 Dy1 O13A 105.1(5) . . ?
N5 Dy1 Dy2 130.16(19) . . ?
O15 Dy1 Dy2 103.3(2) . . ?
O15 Dy1 N1 89.1(3) . . ?
O15 Dy1 O6 95.2(3) . . ?
O15 Dy1 N5 27.05(18) . . ?
O13 Dy1 Dy2 156.2(2) . . ?
O13 Dy1 N1 84.4(2) . . ?
O13 Dy1 O6 79.5(2) . . ?
O13 Dy1 N5 26.72(18) . . ?
O13 Dy1 O15 53.8(3) . . ?
O15A Dy1 Dy2 110.4(5) . . ?
O15A Dy1 N1 70.8(4) . . ?
O15A Dy1 O6 110.5(4) . . ?
O15A Dy1 O13A 46.3(5) . . ?
O13A Dy1 Dy2 117.1(4) . . ?
O13A Dy1 N1 112.6(4) . . ?
O13A Dy1 O6 64.3(4) . . ?
Dy6 O28 Dy5 96.59(12) . . ?
C106 O28 Dy5 125.9(3) . . ?
C106 O28 Dy6 124.4(3) . . ?
C112 N10 Dy5 125.7(4) . . ?
C112 N10 C113 120.2(5) . . ?
C113 N10 Dy5 114.0(3) . . ?
Dy5 O29 Dy4 93.29(13) . . ?
C118 O29 Dy5 119.3(3) . . ?
C118 O29 Dy4 113.3(3) . . ?
Dy4 O20 Dy5 98.65(13) . . ?
C73 O20 Dy5 138.3(3) . . ?
C73 O20 Dy4 120.9(3) . . ?
C68 N7 Dy4 113.1(3) . . ?
C67 N7 Dy4 126.1(4) . . ?
C67 N7 C68 120.7(5) . . ?
H8SA C8S H8SB 109.5 . . ?
H8SA C8S H8SC 109.5 . . ?
H8SB C8S H8SC 109.5 . . ?
C7S C8S H8SA 109.5 . . ?
C7S C8S H8SB 109.5 . . ?
C7S C8S H8SC 109.5 . . ?
C61 O19 Dy4 133.5(4) . . ?
Dy4 O22 Dy5 97.00(12) . . ?
C76 O22 Dy5 127.6(3) . . ?
C76 O22 Dy4 124.6(3) . . ?
C82 N8 Dy5 126.8(4) . . ?
C82 N8 C83 118.6(5) . . ?
C83 N8 Dy5 114.5(4) . . ?
Dy5 O23 Dy6 94.02(13) . . ?
C88 O23 Dy5 120.7(3) . . ?
C88 O23 Dy6 116.4(3) . . ?
C77 O24 Dy4 118.7(3) . . ?
C77 O24 C89 119(2) . . ?
C77 O24 C89A 116(4) . . ?
C89 O24 Dy4 122(2) . . ?
C89A O24 Dy4 125(4) . . ?
C107 O30 Dy6 118.4(3) . . ?
C107 O30 C119 118.3(4) . . ?
C119 O30 Dy6 123.3(3) . . ?
C91 O25 Dy6 140.8(4) . . ?
C92 O27 C104 118.8(5) . . ?
C97 N9 Dy6 127.8(4) . . ?
C97 N9 C98 120.0(5) . . ?
C98 N9 Dy6 112.2(3) . . ?
Dy6 O26 Dy5 98.50(12) . . ?
C103 O26 Dy5 140.1(3) . . ?
C103 O26 Dy6 119.4(3) . . ?
Dy2 O7 Dy3 97.01(12) . . ?
C31 O7 Dy2 126.9(3) . . ?
C31 O7 Dy3 124.1(3) . . ?
C1S N15 H15 101.4 . . ?
C5S N15 H15 101.4 . . ?
C5S N15 C1S 120.7(12) . . ?
C3S N15 H15 101.4 . . ?
C3S N15 C1S 115.4(12) . . ?
C3S N15 C5S 112.5(11) . . ?
C5T N15 H15D 113.7 . . ?
C5T N15 C3T 101.1(19) . . ?
C1T N15 H15D 113.7 . . ?
C1T N15 C5T 110.7(18) . . ?
C1T N15 C3T 103(2) . . ?
C3T N15 H15D 113.7 . . ?
Dy3 O11 Dy2 98.29(12) . . ?
C58 O11 Dy2 141.2(3) . . ?
C58 O11 Dy3 119.7(3) . . ?
C53 N4 Dy3 112.3(3) . . ?
C52 N4 Dy3 126.9(3) . . ?
C52 N4 C53 120.7(4) . . ?
C46 O10 Dy3 138.1(4) . . ?
C47 O12 C59 118.5(5) . . ?
Dy2 O5 Dy3 93.66(12) . . ?
C28 O5 Dy2 120.1(3) . . ?
C28 O5 Dy3 113.9(3) . . ?
C23 N2 Dy2 114.0(3) . . ?
C22 N2 Dy2 125.6(4) . . ?
C22 N2 C23 120.3(5) . . ?
Dy1 O4 Dy2 96.83(12) . . ?
C16 O4 Dy2 126.3(3) . . ?
C16 O4 Dy1 124.6(3) . . ?
Dy1 O8 Dy2 94.03(13) . . ?
C43 O8 Dy2 119.8(3) . . ?
C43 O8 Dy1 115.7(3) . . ?
C38 N3 Dy2 114.4(3) . . ?
C37 N3 Dy2 125.8(4) . . ?
C37 N3 C38 119.7(5) . . ?
C32 O9 Dy3 118.6(3) . . ?
C32 O9 C44 118(2) . . ?
C32 O9 C44A 120(2) . . ?
C44 O9 Dy3 123(2) . . ?
C44A O9 Dy3 121(2) . . ?
C7 N1 Dy1 126.6(4) . . ?
C7 N1 C8 120.3(5) . . ?
C8 N1 Dy1 113.1(3) . . ?
Dy1 O2 Dy2 98.72(13) . . ?
C13 O2 Dy2 135.5(3) . . ?
C13 O2 Dy1 120.8(3) . . ?
C13 C12 H12 120.0 . . ?
C11 C12 H12 120.0 . . ?
C11 C12 C13 119.9(5) . . ?
C17 O6 Dy1 118.1(3) . . ?
C17 O6 C29 118.4(4) . . ?
C29 O6 Dy1 123.4(3) . . ?
C21S N18 H18A 105.0 . . ?
C21S N18 C23S 117.7(9) . . ?
C21S N18 C19S 112.2(9) . . ?
C23S N18 H18A 105.0 . . ?
C23S N18 C19S 110.8(9) . . ?
C19S N18 H18A 105.0 . . ?
C23T N18 H18B 110.7 . . ?
C19T N18 H18B 110.7 . . ?
C19T N18 C23T 100.5(15) . . ?
C21T N18 H18B 110.7 . . ?
C21T N18 C23T 102.1(15) . . ?
C21T N18 C19T 121.0(18) . . ?
O28 C106 C107 119.2(5) . . ?
O28 C106 C111 122.2(5) . . ?
C111 C106 C107 118.5(5) . . ?
O29 C118 C113 120.7(5) . . ?
O29 C118 C117 120.1(5) . . ?
C117 C118 C113 119.2(5) . . ?
C62 O21 C74 118.4(5) . . ?
O11 C58 C53 118.7(4) . . ?
O11 C58 C57 122.0(4) . . ?
C57 C58 C53 119.3(5) . . ?
C58 C53 N4 115.9(4) . . ?
C54 C53 N4 124.6(5) . . ?
C54 C53 C58 119.5(5) . . ?
C28 C23 N2 115.8(5) . . ?
C24 C23 N2 124.9(5) . . ?
C24 C23 C28 119.2(5) . . ?
O4 C16 C21 122.5(5) . . ?
O4 C16 C17 119.2(5) . . ?
C21 C16 C17 118.3(5) . . ?
C2 O3 C14 119.5(5) . . ?
H12D C12S H12E 109.5 . . ?
H12D C12S H12F 109.5 . . ?
H12E C12S H12F 109.5 . . ?
C11S C12S H12D 109.5 . . ?
C11S C12S H12E 109.5 . . ?
C11S C12S H12F 109.5 . . ?
N18 C21S H21A 110.8 . . ?
N18 C21S H21B 110.8 . . ?
N18 C21S C22S 104.7(11) . . ?
H21A C21S H21B 108.9 . . ?
C22S C21S H21A 110.8 . . ?
C22S C21S H21B 110.8 . . ?
O40 N14 O42 117.3(10) . . ?
O41 N14 O40 123.2(10) . . ?
O41 N14 O42 119.4(10) . . ?
H17A C17S H17B 108.8 . . ?
N17 C17S H17A 110.7 . . ?
N17 C17S H17B 110.7 . . ?
N17 C17S C18S 105.2(11) . . ?
C18S C17S H17A 110.7 . . ?
C18S C17S H17B 110.7 . . ?
C17S N17 H17 105.9 . . ?
C17S N17 C13S 117.5(11) . . ?
C17S N17 C15S 109.6(9) . . ?
C13S N17 H17 105.9 . . ?
C13S N17 C15S 111.3(10) . . ?
C15S N17 H17 105.9 . . ?
C13T N17 H17C 111.1 . . ?
C13T N17 C15T 116(2) . . ?
C13T N17 C17T 112.1(17) . . ?
C15T N17 H17C 111.1 . . ?
C15T N17 C17T 94.2(17) . . ?
C17T N17 H17C 111.1 . . ?
N17 C13S H13A 110.9 . . ?
N17 C13S H13B 110.9 . . ?
N17 C13S C14S 104.1(12) . . ?
H13A C13S H13B 109.0 . . ?
C14S C13S H13A 110.9 . . ?
C14S C13S H13B 110.9 . . ?
N12 O34 Dy6 94.2(6) . . ?
O34 N12 Dy6 59.0(5) . . ?
O34 N12 O35 118.9(9) . . ?
O35 N12 Dy6 60.0(5) . . ?
O36 N12 Dy6 176.6(9) . . ?
O36 N12 O34 124.4(10) . . ?
O36 N12 O35 116.6(10) . . ?
N12 O35 Dy6 93.0(6) . . ?
O30 C107 C106 112.9(4) . . ?
C108 C107 O30 125.5(5) . . ?
C108 C107 C106 121.5(5) . . ?
C107 C108 H108 120.2 . . ?
C107 C108 C109 119.6(6) . . ?
C109 C108 H108 120.2 . . ?
C108 C109 H109 120.0 . . ?
C110 C109 C108 119.9(6) . . ?
C110 C109 H109 120.0 . . ?
C109 C110 H110 119.1 . . ?
C109 C110 C111 121.7(6) . . ?
C111 C110 H110 119.1 . . ?
C106 C111 C110 118.6(5) . . ?
C106 C111 C112 121.9(5) . . ?
C110 C111 C112 119.3(5) . . ?
N10 C112 C111 126.7(5) . . ?
N10 C112 H112 116.6 . . ?
C111 C112 H112 116.6 . . ?
C118 C113 N10 116.6(5) . . ?
C118 C113 C114 118.8(6) . . ?
C114 C113 N10 124.5(6) . . ?
C113 C114 H114 119.5 . . ?
C115 C114 C113 121.0(7) . . ?
C115 C114 H114 119.5 . . ?
C114 C115 H115 120.2 . . ?
C116 C115 C114 119.5(6) . . ?
C116 C115 H115 120.2 . . ?
C115 C116 H116 119.8 . . ?
C115 C116 C117 120.4(7) . . ?
C117 C116 H116 119.8 . . ?
C118 C117 H117 119.6 . . ?
C116 C117 C118 120.9(7) . . ?
C116 C117 H117 119.6 . . ?
O32 N11 Dy4 57.9(4) . . ?
O32 N11 O31 115.8(6) . . ?
O31 N11 Dy4 58.4(4) . . ?
O33 N11 Dy4 178.1(8) . . ?
O33 N11 O32 120.4(9) . . ?
O33 N11 O31 123.4(8) . . ?
N11 O32 Dy4 96.4(5) . . ?
N11 O31 Dy4 95.6(4) . . ?
O20 C73 C72 121.4(5) . . ?
O20 C73 C68 119.2(5) . . ?
C72 C73 C68 119.4(5) . . ?
C73 C72 H72 119.9 . . ?
C71 C72 C73 120.2(5) . . ?
C71 C72 H72 119.9 . . ?
C72 C71 H71 119.7 . . ?
C72 C71 C70 120.6(6) . . ?
C70 C71 H71 119.7 . . ?
C71 C70 H70 120.2 . . ?
C69 C70 C71 119.5(5) . . ?
C69 C70 H70 120.2 . . ?
C70 C69 H69 119.5 . . ?
C70 C69 C68 121.0(6) . . ?
C68 C69 H69 119.5 . . ?
C73 C68 N7 115.5(5) . . ?
C69 C68 N7 125.2(5) . . ?
C69 C68 C73 119.3(5) . . ?
N7 C67 H67 116.4 . . ?
N7 C67 C66 127.3(6) . . ?
C66 C67 H67 116.4 . . ?
C61 C66 C67 123.6(5) . . ?
C65 C66 C67 118.3(6) . . ?
C65 C66 C61 118.0(6) . . ?
O19 C61 C66 122.9(5) . . ?
O19 C61 C62 119.0(6) . . ?
C66 C61 C62 118.0(5) . . ?
O21 C62 C61 113.7(5) . . ?
O21 C62 C63 125.3(6) . . ?
C63 C62 C61 121.0(6) . . ?
O21 C74 H74A 110.2 . . ?
O21 C74 H74B 110.2 . . ?
O21 C74 C75 107.5(6) . . ?
H74A C74 H74B 108.5 . . ?
C75 C74 H74A 110.2 . . ?
C75 C74 H74B 110.2 . . ?
C74 C75 H75A 109.5 . . ?
C74 C75 H75B 109.5 . . ?
C74 C75 H75C 109.5 . . ?
H75A C75 H75B 109.5 . . ?
H75A C75 H75C 109.5 . . ?
H75B C75 H75C 109.5 . . ?
C62 C63 H63 119.9 . . ?
C62 C63 C64 120.2(6) . . ?
C64 C63 H63 119.9 . . ?
C63 C64 H64 119.7 . . ?
C65 C64 C63 120.5(6) . . ?
C65 C64 H64 119.7 . . ?
C66 C65 H65 118.9 . . ?
C64 C65 C66 122.1(7) . . ?
C64 C65 H65 118.9 . . ?
O22 C76 C81 122.8(5) . . ?
O22 C76 C77 118.9(5) . . ?
C81 C76 C77 118.3(5) . . ?
C76 C81 C82 121.2(5) . . ?
C80 C81 C76 118.8(6) . . ?
C80 C81 C82 119.8(6) . . ?
N8 C82 C81 126.5(5) . . ?
N8 C82 H82 116.8 . . ?
C81 C82 H82 116.8 . . ?
C84 C83 N8 125.2(6) . . ?
C84 C83 C88 119.7(6) . . ?
C88 C83 N8 115.0(5) . . ?
C83 C84 H84 119.4 . . ?
C85 C84 C83 121.2(7) . . ?
C85 C84 H84 119.4 . . ?
C84 C85 H85 119.9 . . ?
C84 C85 C86 120.2(7) . . ?
C86 C85 H85 119.9 . . ?
C85 C86 H86 119.6 . . ?
C85 C86 C87 120.8(7) . . ?
C87 C86 H86 119.6 . . ?
C86 C87 H87 119.9 . . ?
C86 C87 C88 120.3(7) . . ?
C88 C87 H87 119.9 . . ?
O23 C88 C83 121.2(5) . . ?
O23 C88 C87 121.0(6) . . ?
C87 C88 C83 117.8(5) . . ?
C81 C80 H80 119.2 . . ?
C79 C80 C81 121.5(6) . . ?
C79 C80 H80 119.2 . . ?
C80 C79 H79 120.0 . . ?
C80 C79 C78 120.1(6) . . ?
C78 C79 H79 120.0 . . ?
C79 C78 H78 120.1 . . ?
C77 C78 C79 119.7(6) . . ?
C77 C78 H78 120.1 . . ?
O24 C77 C76 112.7(4) . . ?
C78 C77 O24 125.9(6) . . ?
C78 C77 C76 121.4(6) . . ?
O24 C89 H89A 109.9 . . ?
O24 C89 H89B 109.9 . . ?
O24 C89 C90 108.8(17) . . ?
H89A C89 H89B 108.3 . . ?
C90 C89 H89A 109.9 . . ?
C90 C89 H89B 109.9 . . ?
C89 C90 H90A 109.5 . . ?
C89 C90 H90B 109.5 . . ?
C89 C90 H90C 109.5 . . ?
H90A C90 H90B 109.5 . . ?
H90A C90 H90C 109.5 . . ?
H90B C90 H90C 109.5 . . ?
O30 C119 H11A 109.1 . . ?
O30 C119 H11B 109.1 . . ?
O30 C119 C120 112.5(6) . . ?
H11A C119 H11B 107.8 . . ?
C120 C119 H11A 109.1 . . ?
C120 C119 H11B 109.1 . . ?
C119 C120 H12A 109.5 . . ?
C119 C120 H12B 109.5 . . ?
C119 C120 H12C 109.5 . . ?
H12A C120 H12B 109.5 . . ?
H12A C120 H12C 109.5 . . ?
H12B C120 H12C 109.5 . . ?
O25 C91 C92 118.5(5) . . ?
O25 C91 C96 122.7(5) . . ?
C96 C91 C92 118.8(5) . . ?
O27 C92 C91 114.3(5) . . ?
O27 C92 C93 125.2(6) . . ?
C93 C92 C91 120.6(6) . . ?
O27 C104 H10A 109.9 . . ?
O27 C104 H10B 109.9 . . ?
O27 C104 C105 108.8(6) . . ?
H10A C104 H10B 108.3 . . ?
C105 C104 H10A 109.9 . . ?
C105 C104 H10B 109.9 . . ?
C104 C105 H10C 109.5 . . ?
C104 C105 H10D 109.5 . . ?
C104 C105 H10E 109.5 . . ?
H10C C105 H10D 109.5 . . ?
H10C C105 H10E 109.5 . . ?
H10D C105 H10E 109.5 . . ?
C92 C93 H93 120.0 . . ?
C92 C93 C94 120.0(6) . . ?
C94 C93 H93 120.0 . . ?
C93 C94 H94 119.4 . . ?
C95 C94 C93 121.2(6) . . ?
C95 C94 H94 119.4 . . ?
C94 C95 H95 120.2 . . ?
C94 C95 C96 119.6(6) . . ?
C96 C95 H95 120.2 . . ?
C91 C96 C95 119.8(5) . . ?
C91 C96 C97 123.7(5) . . ?
C95 C96 C97 116.5(5) . . ?
N9 C97 C96 127.4(5) . . ?
N9 C97 H97 116.3 . . ?
C96 C97 H97 116.3 . . ?
C99 C98 N9 124.7(5) . . ?
C99 C98 C103 119.5(5) . . ?
C103 C98 N9 115.8(4) . . ?
C98 C99 H99 119.8 . . ?
C100 C99 C98 120.5(5) . . ?
C100 C99 H99 119.8 . . ?
C99 C100 H100 120.3 . . ?
C99 C100 C101 119.5(5) . . ?
C101 C100 H100 120.3 . . ?
C100 C101 H101 119.3 . . ?
C100 C101 C102 121.4(5) . . ?
C102 C101 H101 119.3 . . ?
C101 C102 H102 120.3 . . ?
C101 C102 C103 119.3(5) . . ?
C103 C102 H102 120.3 . . ?
O26 C103 C98 119.2(4) . . ?
O26 C103 C102 121.1(5) . . ?
C102 C103 C98 119.7(5) . . ?
C58 C57 H57 119.8 . . ?
C56 C57 C58 120.3(5) . . ?
C56 C57 H57 119.8 . . ?
C57 C56 H56 119.8 . . ?
C57 C56 C55 120.3(5) . . ?
C55 C56 H56 119.8 . . ?
C56 C55 H55 119.9 . . ?
C54 C55 C56 120.3(5) . . ?
C54 C55 H55 119.9 . . ?
C53 C54 H54 119.9 . . ?
C55 C54 C53 120.2(5) . . ?
C55 C54 H54 119.9 . . ?
N4 C52 H52 116.1 . . ?
N4 C52 C51 127.8(5) . . ?
C51 C52 H52 116.1 . . ?
C46 C51 C52 123.3(5) . . ?
C46 C51 C50 119.6(5) . . ?
C50 C51 C52 117.2(5) . . ?
O10 C46 C51 122.8(5) . . ?
O10 C46 C47 119.4(5) . . ?
C51 C46 C47 117.8(5) . . ?
O12 C47 C46 113.9(5) . . ?
C48 C47 O12 124.9(6) . . ?
C48 C47 C46 121.3(6) . . ?
C47 C48 H48 119.9 . . ?
C47 C48 C49 120.3(6) . . ?
C49 C48 H48 119.9 . . ?
C48 C49 H49 119.8 . . ?
C50 C49 C48 120.3(6) . . ?
C50 C49 H49 119.8 . . ?
C51 C50 H50 119.6 . . ?
C49 C50 C51 120.8(6) . . ?
C49 C50 H50 119.6 . . ?
O12 C59 H59A 110.3 . . ?
O12 C59 H59B 110.3 . . ?
O12 C59 C60 106.9(6) . . ?
H59A C59 H59B 108.6 . . ?
C60 C59 H59A 110.3 . . ?
C60 C59 H59B 110.3 . . ?
C59 C60 H60A 109.5 . . ?
C59 C60 H60B 109.5 . . ?
C59 C60 H60C 109.5 . . ?
H60A C60 H60B 109.5 . . ?
H60A C60 H60C 109.5 . . ?
H60B C60 H60C 109.5 . . ?
N6 O16 Dy3 94.4(4) . . ?
O16 N6 Dy3 59.4(4) . . ?
O16 N6 O17 117.7(6) . . ?
O18 N6 Dy3 176.8(6) . . ?
O18 N6 O16 120.4(8) . . ?
O18 N6 O17 121.7(8) . . ?
O17 N6 Dy3 58.9(3) . . ?
N6 O17 Dy3 94.9(4) . . ?
O5 C28 C23 121.0(5) . . ?
O5 C28 C27 120.5(5) . . ?
C27 C28 C23 118.5(5) . . ?
C28 C27 H27 119.7 . . ?
C26 C27 C28 120.6(6) . . ?
C26 C27 H27 119.7 . . ?
C27 C26 H26 119.7 . . ?
C25 C26 C27 120.6(6) . . ?
C25 C26 H26 119.7 . . ?
C26 C25 H25 120.2 . . ?
C24 C25 C26 119.6(6) . . ?
C24 C25 H25 120.2 . . ?
C23 C24 H24 119.3 . . ?
C25 C24 C23 121.4(7) . . ?
C25 C24 H24 119.3 . . ?
N2 C22 H22 116.7 . . ?
N2 C22 C21 126.6(5) . . ?
C21 C22 H22 116.7 . . ?
C16 C21 C22 121.9(5) . . ?
C16 C21 C20 119.4(5) . . ?
C20 C21 C22 118.5(5) . . ?
O8 C43 C38 121.8(5) . . ?
O8 C43 C42 120.4(6) . . ?
C38 C43 C42 117.7(6) . . ?
C43 C38 N3 115.3(5) . . ?
C39 C38 N3 124.3(6) . . ?
C39 C38 C43 120.3(6) . . ?
N3 C37 H37 116.8 . . ?
N3 C37 C36 126.4(5) . . ?
C36 C37 H37 116.8 . . ?
C35 C36 C37 119.3(5) . . ?
C35 C36 C31 118.8(6) . . ?
C31 C36 C37 121.7(5) . . ?
C36 C35 H35 119.5 . . ?
C34 C35 C36 121.1(6) . . ?
C34 C35 H35 119.5 . . ?
C35 C34 H34 119.8 . . ?
C35 C34 C33 120.3(6) . . ?
C33 C34 H34 119.8 . . ?
C34 C33 H33 120.1 . . ?
C32 C33 C34 119.8(6) . . ?
C32 C33 H33 120.1 . . ?
O9 C32 C31 113.0(4) . . ?
C33 C32 O9 125.7(5) . . ?
C33 C32 C31 121.3(5) . . ?
O9 C44 H44A 109.2 . . ?
O9 C44 H44B 109.2 . . ?
O9 C44 C45 112(2) . . ?
H44A C44 H44B 107.9 . . ?
C45 C44 H44A 109.2 . . ?
C45 C44 H44B 109.2 . . ?
C44 C45 H45A 109.5 . . ?
C44 C45 H45B 109.5 . . ?
C44 C45 H45C 109.5 . . ?
H45A C45 H45B 109.5 . . ?
H45A C45 H45C 109.5 . . ?
H45B C45 H45C 109.5 . . ?
O7 C31 C36 122.2(5) . . ?
O7 C31 C32 119.2(5) . . ?
C32 C31 C36 118.6(5) . . ?
C38 C39 H39 119.7 . . ?
C40 C39 C38 120.6(7) . . ?
C40 C39 H39 119.7 . . ?
C39 C40 H40 119.9 . . ?
C39 C40 C41 120.2(7) . . ?
C41 C40 H40 119.9 . . ?
C40 C41 H41 119.8 . . ?
C40 C41 C42 120.5(7) . . ?
C42 C41 H41 119.8 . . ?
C43 C42 H42 119.7 . . ?
C41 C42 C43 120.7(7) . . ?
C41 C42 H42 119.7 . . ?
C1 O1 Dy1 138.7(4) . . ?
O1 C1 C2 118.7(6) . . ?
O1 C1 C6 123.0(5) . . ?
C6 C1 C2 118.2(5) . . ?
O3 C2 C1 114.1(5) . . ?
O3 C2 C3 125.2(6) . . ?
C3 C2 C1 120.6(6) . . ?
C2 C3 H3 119.6 . . ?
C2 C3 C4 120.8(6) . . ?
C4 C3 H3 119.6 . . ?
C3 C4 H4 120.0 . . ?
C5 C4 C3 120.1(6) . . ?
C5 C4 H4 120.0 . . ?
C4 C5 H5 119.7 . . ?
C4 C5 C6 120.7(7) . . ?
C6 C5 H5 119.7 . . ?
C1 C6 C5 119.6(6) . . ?
C1 C6 C7 124.1(5) . . ?
C5 C6 C7 116.3(6) . . ?
N1 C7 C6 127.1(6) . . ?
N1 C7 H7 116.4 . . ?
C6 C7 H7 116.4 . . ?
C13 C8 N1 115.8(4) . . ?
C9 C8 N1 125.1(5) . . ?
C9 C8 C13 119.1(5) . . ?
O2 C13 C12 120.6(5) . . ?
O2 C13 C8 119.6(4) . . ?
C12 C13 C8 119.7(5) . . ?
C12 C11 H11 120.1 . . ?
C10 C11 C12 119.9(5) . . ?
C10 C11 H11 120.1 . . ?
C11 C10 H10 119.8 . . ?
C9 C10 C11 120.4(5) . . ?
C9 C10 H10 119.8 . . ?
C8 C9 H9 119.5 . . ?
C10 C9 C8 120.9(6) . . ?
C10 C9 H9 119.5 . . ?
O3 C14 H14A 109.8 . . ?
O3 C14 H14B 109.8 . . ?
O3 C14 C15 109.2(6) . . ?
H14A C14 H14B 108.3 . . ?
C15 C14 H14A 109.8 . . ?
C15 C14 H14B 109.8 . . ?
C14 C15 H15A 109.5 . . ?
C14 C15 H15B 109.5 . . ?
C14 C15 H15C 109.5 . . ?
H15A C15 H15B 109.5 . . ?
H15A C15 H15C 109.5 . . ?
H15B C15 H15C 109.5 . . ?
O15 N5 Dy1 59.6(5) . . ?
O14 N5 Dy1 177.8(10) . . ?
O14 N5 O15 119.0(10) . . ?
O14 N5 O13 122.0(10) . . ?
O13 N5 Dy1 59.3(4) . . ?
O13 N5 O15 118.9(8) . . ?
N5 O15 Dy1 93.4(6) . . ?
N5 O13 Dy1 94.0(5) . . ?
O6 C17 C16 113.1(4) . . ?
C18 C17 O6 125.4(5) . . ?
C18 C17 C16 121.5(5) . . ?
C17 C18 H18 120.2 . . ?
C17 C18 C19 119.6(6) . . ?
C19 C18 H18 120.2 . . ?
C18 C19 H19 119.9 . . ?
C20 C19 C18 120.2(6) . . ?
C20 C19 H19 119.9 . . ?
C21 C20 H20 119.5 . . ?
C19 C20 C21 120.9(6) . . ?
C19 C20 H20 119.5 . . ?
O6 C29 H29A 109.3 . . ?
O6 C29 H29B 109.3 . . ?
O6 C29 C30 111.6(7) . . ?
H29A C29 H29B 108.0 . . ?
C30 C29 H29A 109.3 . . ?
C30 C29 H29B 109.3 . . ?
C29 C30 H30A 109.5 . . ?
C29 C30 H30B 109.5 . . ?
C29 C30 H30C 109.5 . . ?
H30A C30 H30B 109.5 . . ?
H30A C30 H30C 109.5 . . ?
H30B C30 H30C 109.5 . . ?
C9S N16 H16 103.7 . . ?
C11S N16 H16 103.7 . . ?
C11S N16 C9S 117.6(11) . . ?
C11S N16 C7S 113.4(10) . . ?
C7S N16 H16 103.7 . . ?
C7S N16 C9S 112.7(9) . . ?
C7T N16 H16A 112.8 . . ?
C9T N16 H16A 112.8 . . ?
C9T N16 C7T 122(2) . . ?
C9T N16 C11T 106.5(16) . . ?
C11T N16 H16A 112.8 . . ?
C11T N16 C7T 87.2(16) . . ?
N16 C9S H9SA 111.2 . . ?
N16 C9S H9SB 111.2 . . ?
N16 C9S C10S 102.7(12) . . ?
H9SA C9S H9SB 109.1 . . ?
C10S C9S H9SA 111.2 . . ?
C10S C9S H9SB 111.2 . . ?
N18 C23S H23A 110.1 . . ?
N18 C23S H23B 110.1 . . ?
N18 C23S C24S 107.8(11) . . ?
H23A C23S H23B 108.5 . . ?
C24S C23S H23A 110.1 . . ?
C24S C23S H23B 110.1 . . ?
C23S C24S H24A 109.5 . . ?
C23S C24S H24B 109.5 . . ?
C23S C24S H24C 109.5 . . ?
H24A C24S H24B 109.5 . . ?
H24A C24S H24C 109.5 . . ?
H24B C24S H24C 109.5 . . ?
O38 N13 O37 118.3(12) . . ?
O39 N13 O38 124.7(13) . . ?
O39 N13 O37 116.9(13) . . ?
H20A C20S H20B 109.5 . . ?
H20A C20S H20C 109.5 . . ?
H20B C20S H20C 109.5 . . ?
C19S C20S H20A 109.5 . . ?
C19S C20S H20B 109.5 . . ?
C19S C20S H20C 109.5 . . ?
H16B C16S H16C 109.5 . . ?
H16B C16S H16D 109.5 . . ?
H16C C16S H16D 109.5 . . ?
C15S C16S H16B 109.5 . . ?
C15S C16S H16C 109.5 . . ?
C15S C16S H16D 109.5 . . ?
N18 C19S C20S 111.1(10) . . ?
N18 C19S H19A 109.4 . . ?
N18 C19S H19B 109.4 . . ?
C20S C19S H19A 109.4 . . ?
C20S C19S H19B 109.4 . . ?
H19A C19S H19B 108.0 . . ?
H4SA C4S H4SB 109.5 . . ?
H4SA C4S H4SC 109.5 . . ?
H4SB C4S H4SC 109.5 . . ?
C3S C4S H4SA 109.5 . . ?
C3S C4S H4SB 109.5 . . ?
C3S C4S H4SC 109.5 . . ?
N17 C15S C16S 109.5(11) . . ?
N17 C15S H15E 109.8 . . ?
N17 C15S H15F 109.8 . . ?
C16S C15S H15E 109.8 . . ?
C16S C15S H15F 109.8 . . ?
H15E C15S H15F 108.2 . . ?
N15 C1S H1SA 110.2 . . ?
N15 C1S H1SB 110.2 . . ?
N15 C1S C2S 107.4(13) . . ?
H1SA C1S H1SB 108.5 . . ?
C2S C1S H1SA 110.2 . . ?
C2S C1S H1SB 110.2 . . ?
N15 C5S H5SA 111.1 . . ?
N15 C5S H5SB 111.1 . . ?
N15 C5S C6S 103.3(12) . . ?
H5SA C5S H5SB 109.1 . . ?
C6S C5S H5SA 111.1 . . ?
C6S C5S H5SB 111.1 . . ?
C5S C6S H6SA 109.5 . . ?
C5S C6S H6SB 109.5 . . ?
C5S C6S H6SC 109.5 . . ?
H6SA C6S H6SB 109.5 . . ?
H6SA C6S H6SC 109.5 . . ?
H6SB C6S H6SC 109.5 . . ?
C9S C10S H10F 109.5 . . ?
C9S C10S H10G 109.5 . . ?
C9S C10S H10H 109.5 . . ?
H10F C10S H10G 109.5 . . ?
H10F C10S H10H 109.5 . . ?
H10G C10S H10H 109.5 . . ?
C13S C14S H14C 109.5 . . ?
C13S C14S H14D 109.5 . . ?
C13S C14S H14E 109.5 . . ?
H14C C14S H14D 109.5 . . ?
H14C C14S H14E 109.5 . . ?
H14D C14S H14E 109.5 . . ?
N15 C3S C4S 112.8(13) . . ?
N15 C3S H3SA 109.0 . . ?
N15 C3S H3SB 109.0 . . ?
C4S C3S H3SA 109.0 . . ?
C4S C3S H3SB 109.0 . . ?
H3SA C3S H3SB 107.8 . . ?
C12S C11S H11C 110.7 . . ?
C12S C11S H11D 110.7 . . ?
N16 C11S C12S 105.1(12) . . ?
N16 C11S H11C 110.7 . . ?
N16 C11S H11D 110.7 . . ?
H11C C11S H11D 108.8 . . ?
C21S C22S H22A 109.5 . . ?
C21S C22S H22B 109.5 . . ?
C21S C22S H22C 109.5 . . ?
H22A C22S H22B 109.5 . . ?
H22A C22S H22C 109.5 . . ?
H22B C22S H22C 109.5 . . ?
C17S C18S H18C 109.5 . . ?
C17S C18S H18D 109.5 . . ?
C17S C18S H18E 109.5 . . ?
H18C C18S H18D 109.5 . . ?
H18C C18S H18E 109.5 . . ?
H18D C18S H18E 109.5 . . ?
C8S C7S H7SA 108.9 . . ?
C8S C7S H7SB 108.9 . . ?
N16 C7S C8S 113.2(12) . . ?
N16 C7S H7SA 108.9 . . ?
N16 C7S H7SB 108.9 . . ?
H7SA C7S H7SB 107.7 . . ?
C1S C2S H2SA 109.5 . . ?
C1S C2S H2SB 109.5 . . ?
C1S C2S H2SC 109.5 . . ?
H2SA C2S H2SB 109.5 . . ?
H2SA C2S H2SC 109.5 . . ?
H2SB C2S H2SC 109.5 . . ?
N5A O15A Dy1 106.6(9) . . ?
O14A N5A O15A 127.0(18) . . ?
O14A N5A O13A 127.8(18) . . ?
O13A N5A O15A 99.2(13) . . ?
N5A O13A Dy1 106.5(9) . . ?
N12A O35A Dy6 101.6(10) . . ?
O35A N12A O34A 106.6(15) . . ?
O36A N12A O35A 124.4(17) . . ?
O36A N12A O34A 128.9(18) . . ?
N12A O34A Dy6 101.5(10) . . ?
N15 C5T H5TA 109.9 . . ?
N15 C5T H5TB 109.9 . . ?
N15 C5T C6T 109(2) . . ?
H5TA C5T H5TB 108.3 . . ?
C6T C5T H5TA 109.9 . . ?
C6T C5T H5TB 109.9 . . ?
C5T C6T H6TA 109.5 . . ?
C5T C6T H6TB 109.5 . . ?
C5T C6T H6TC 109.5 . . ?
H6TA C6T H6TB 109.5 . . ?
H6TA C6T H6TC 109.5 . . ?
H6TB C6T H6TC 109.5 . . ?
N15 C1T H1TA 106.1 . . ?
N15 C1T H1TB 106.1 . . ?
N15 C1T C2T 125(2) . . ?
H1TA C1T H1TB 106.3 . . ?
C2T C1T H1TA 106.1 . . ?
C2T C1T H1TB 106.1 . . ?
C1T C2T H2TA 109.5 . . ?
C1T C2T H2TB 109.5 . . ?
C1T C2T H2TC 109.5 . . ?
H2TA C2T H2TB 109.5 . . ?
H2TA C2T H2TC 109.5 . . ?
H2TB C2T H2TC 109.5 . . ?
N15 C3T H3TA 111.5 . . ?
N15 C3T H3TB 111.5 . . ?
N15 C3T C4T 101(2) . . ?
H3TA C3T H3TB 109.3 . . ?
C4T C3T H3TA 111.5 . . ?
C4T C3T H3TB 111.5 . . ?
C3T C4T H4TA 109.5 . . ?
C3T C4T H4TB 109.5 . . ?
C3T C4T H4TC 109.5 . . ?
H4TA C4T H4TB 109.5 . . ?
H4TA C4T H4TC 109.5 . . ?
H4TB C4T H4TC 109.5 . . ?
N18 C23T H23C 109.2 . . ?
N18 C23T H23D 109.2 . . ?
N18 C23T C24T 112.1(19) . . ?
H23C C23T H23D 107.9 . . ?
C24T C23T H23C 109.2 . . ?
C24T C23T H23D 109.2 . . ?
C23T C24T H24D 109.5 . . ?
C23T C24T H24E 109.5 . . ?
C23T C24T H24F 109.5 . . ?
H24D C24T H24E 109.5 . . ?
H24D C24T H24F 109.5 . . ?
H24E C24T H24F 109.5 . . ?
N18 C19T H19C 110.6 . . ?
N18 C19T H19D 110.6 . . ?
N18 C19T C20T 105.5(17) . . ?
H19C C19T H19D 108.8 . . ?
C20T C19T H19C 110.6 . . ?
C20T C19T H19D 110.6 . . ?
C19T C20T H20D 109.5 . . ?
C19T C20T H20E 109.5 . . ?
C19T C20T H20F 109.5 . . ?
H20D C20T H20E 109.5 . . ?
H20D C20T H20F 109.5 . . ?
H20E C20T H20F 109.5 . . ?
N18 C21T H21C 110.5 . . ?
N18 C21T H21D 110.5 . . ?
N18 C21T C22T 106.2(18) . . ?
H21C C21T H21D 108.7 . . ?
C22T C21T H21C 110.5 . . ?
C22T C21T H21D 110.5 . . ?
C21T C22T H22D 109.5 . . ?
C21T C22T H22E 109.5 . . ?
C21T C22T H22F 109.5 . . ?
H22D C22T H22E 109.5 . . ?
H22D C22T H22F 109.5 . . ?
H22E C22T H22F 109.5 . . ?
N17 C13T H13C 109.7 . . ?
N17 C13T H13D 109.7 . . ?
N17 C13T C14T 110(2) . . ?
H13C C13T H13D 108.2 . . ?
C14T C13T H13C 109.7 . . ?
C14T C13T H13D 109.7 . . ?
C13T C14T H14F 109.5 . . ?
C13T C14T H14G 109.5 . . ?
C13T C14T H14H 109.5 . . ?
H14F C14T H14G 109.5 . . ?
H14F C14T H14H 109.5 . . ?
H14G C14T H14H 109.5 . . ?
N17 C15T H15G 111.2 . . ?
N17 C15T H15H 111.2 . . ?
N17 C15T C16T 102.8(18) . . ?
H15G C15T H15H 109.1 . . ?
C16T C15T H15G 111.2 . . ?
C16T C15T H15H 111.2 . . ?
C15T C16T H16E 109.5 . . ?
C15T C16T H16F 109.5 . . ?
C15T C16T H16G 109.5 . . ?
H16E C16T H16F 109.5 . . ?
H16E C16T H16G 109.5 . . ?
H16F C16T H16G 109.5 . . ?
N17 C17T H17D 107.3 . . ?
N17 C17T H17E 107.3 . . ?
N17 C17T C18T 120(2) . . ?
H17D C17T H17E 106.9 . . ?
C18T C17T H17D 107.3 . . ?
C18T C17T H17E 107.3 . . ?
C17T C18T H18F 109.5 . . ?
C17T C18T H18G 109.5 . . ?
C17T C18T H18H 109.5 . . ?
H18F C18T H18G 109.5 . . ?
H18F C18T H18H 109.5 . . ?
H18G C18T H18H 109.5 . . ?
N16 C7T H7TA 112.1 . . ?
N16 C7T H7TB 112.1 . . ?
N16 C7T C8T 98.4(18) . . ?
H7TA C7T H7TB 109.7 . . ?
C8T C7T H7TA 112.1 . . ?
C8T C7T H7TB 112.1 . . ?
C7T C8T H8TA 109.5 . . ?
C7T C8T H8TB 109.5 . . ?
C7T C8T H8TC 109.5 . . ?
H8TA C8T H8TB 109.5 . . ?
H8TA C8T H8TC 109.5 . . ?
H8TB C8T H8TC 109.5 . . ?
N16 C9T H9TA 108.5 . . ?
N16 C9T H9TB 108.5 . . ?
N16 C9T C10T 115(2) . . ?
H9TA C9T H9TB 107.5 . . ?
C10T C9T H9TA 108.5 . . ?
C10T C9T H9TB 108.5 . . ?
C9T C10T H10I 109.5 . . ?
C9T C10T H10J 109.5 . . ?
C9T C10T H10K 109.5 . . ?
H10I C10T H10J 109.5 . . ?
H10I C10T H10K 109.5 . . ?
H10J C10T H10K 109.5 . . ?
N16 C11T H11E 109.4 . . ?
N16 C11T H11F 109.4 . . ?
N16 C11T C12T 111(2) . . ?
H11E C11T H11F 108.0 . . ?
C12T C11T H11E 109.4 . . ?
C12T C11T H11F 109.4 . . ?
C11T C12T H12G 109.5 . . ?
C11T C12T H12H 109.5 . . ?
C11T C12T H12I 109.5 . . ?
H12G C12T H12H 109.5 . . ?
H12G C12T H12I 109.5 . . ?
H12H C12T H12I 109.5 . . ?
H90D C90A H90E 109.5 . . ?
H90D C90A H90F 109.5 . . ?
H90E C90A H90F 109.5 . . ?
C89A C90A H90D 109.5 . . ?
C89A C90A H90E 109.5 . . ?
C89A C90A H90F 109.5 . . ?
O24 C89A C90A 115(3) . . ?
O24 C89A H89C 108.4 . . ?
O24 C89A H89D 108.4 . . ?
C90A C89A H89C 108.4 . . ?
C90A C89A H89D 108.4 . . ?
H89C C89A H89D 107.5 . . ?
H45D C45A H45E 109.5 . . ?
H45D C45A H45F 109.5 . . ?
H45E C45A H45F 109.5 . . ?
C44A C45A H45D 109.5 . . ?
C44A C45A H45E 109.5 . . ?
C44A C45A H45F 109.5 . . ?
O9 C44A C45A 111(2) . . ?
O9 C44A H44C 109.5 . . ?
O9 C44A H44D 109.5 . . ?
C45A C44A H44C 109.5 . . ?
C45A C44A H44D 109.5 . . ?
H44C C44A H44D 108.1 . . ?
C31T O2T C30T 113.5 . . ?
H32A C32T H32B 109.5 . . ?
H32A C32T H32C 109.5 . . ?
H32B C32T H32C 109.5 . . ?
C31T C32T H32A 109.5 . . ?
C31T C32T H32B 109.5 . . ?
C31T C32T H32C 109.5 . . ?
O2T C31T C32T 108.8 . . ?
O2T C31T H31A 109.9 . . ?
O2T C31T H31B 109.9 . . ?
C32T C31T H31A 109.9 . . ?
C32T C31T H31B 109.9 . . ?
H31A C31T H31B 108.3 . . ?
O2T C30T H30D 109.9 . . ?
O2T C30T H30E 109.9 . . ?
O2T C30T C29T 108.8 . . ?
H30D C30T H30E 108.3 . . ?
C29T C30T H30D 109.9 . . ?
C29T C30T H30E 109.9 . . ?
C30T C29T H29C 109.5 . . ?
C30T C29T H29D 109.5 . . ?
C30T C29T H29E 109.5 . . ?
H29C C29T H29D 109.5 . . ?
H29C C29T H29E 109.5 . . ?
H29D C29T H29E 109.5 . . ?
C30S O2S C31S 113.6 . . ?
H32D C32S H32E 109.5 . . ?
H32D C32S H32F 109.5 . . ?
H32E C32S H32F 109.5 . . ?
C31S C32S H32D 109.5 . . ?
C31S C32S H32E 109.5 . . ?
C31S C32S H32F 109.5 . . ?
O2S C31S C32S 108.8 . . ?
O2S C31S H31C 109.9 . . ?
O2S C31S H31D 109.9 . . ?
C32S C31S H31C 109.9 . . ?
C32S C31S H31D 109.9 . . ?
H31C C31S H31D 108.3 . . ?
O2S C30S H30F 109.9 . . ?
O2S C30S H30G 109.9 . . ?
O2S C30S C29S 109.0 . . ?
H30F C30S H30G 108.3 . . ?
C29S C30S H30F 109.9 . . ?
C29S C30S H30G 109.9 . . ?
C30S C29S H29F 109.5 . . ?
C30S C29S H29G 109.5 . . ?
C30S C29S H29H 109.5 . . ?
H29F C29S H29G 109.5 . . ?
H29F C29S H29H 109.5 . . ?
H29G C29S H29H 109.5 . . ?
C26T O1T C27T 113.5 . . ?
H25A C25T H25B 109.5 . . ?
H25A C25T H25C 109.5 . . ?
H25B C25T H25C 109.5 . . ?
C26T C25T H25A 109.5 . . ?
C26T C25T H25B 109.5 . . ?
C26T C25T H25C 109.5 . . ?
O1T C26T C25T 108.8 . . ?
O1T C26T H26A 109.9 . . ?
O1T C26T H26B 109.9 . . ?
C25T C26T H26A 109.9 . . ?
C25T C26T H26B 109.9 . . ?
H26A C26T H26B 108.3 . . ?
O1T C27T H27A 109.9 . . ?
O1T C27T H27B 109.9 . . ?
O1T C27T C28T 108.9 . . ?
H27A C27T H27B 108.3 . . ?
C28T C27T H27A 109.9 . . ?
C28T C27T H27B 109.9 . . ?
C27T C28T H28A 109.5 . . ?
C27T C28T H28B 109.5 . . ?
C27T C28T H28C 109.5 . . ?
H28A C28T H28B 109.5 . . ?
H28A C28T H28C 109.5 . . ?
H28B C28T H28C 109.5 . . ?
C26S O1S C27S 113.4 . . ?
H25D C25S H25E 109.5 . . ?
H25D C25S H25F 109.5 . . ?
H25E C25S H25F 109.5 . . ?
C26S C25S H25D 109.5 . . ?
C26S C25S H25E 109.5 . . ?
C26S C25S H25F 109.5 . . ?
O1S C26S C25S 108.8 . . ?
O1S C26S H26C 109.9 . . ?
O1S C26S H26D 109.9 . . ?
C25S C26S H26C 109.9 . . ?
C25S C26S H26D 109.9 . . ?
H26C C26S H26D 108.3 . . ?
O1S C27S H27C 109.9 . . ?
O1S C27S H27D 109.9 . . ?
O1S C27S C28S 108.8 . . ?
H27C C27S H27D 108.3 . . ?
C28S C27S H27C 109.9 . . ?
C28S C27S H27D 109.9 . . ?
C27S C28S H28D 109.5 . . ?
C27S C28S H28E 109.5 . . ?
C27S C28S H28F 109.5 . . ?
H28D C28S H28E 109.5 . . ?
H28D C28S H28F 109.5 . . ?
H28E C28S H28F 109.5 . . ?

loop_
_geom_bond_atom_site_label_1
_geom_bond_atom_site_label_2
_geom_bond_distance
_geom_bond_site_symmetry_2
_geom_bond_publ_flag
Dy5 Dy6 3.4885(4) . ?
Dy5 Dy4 3.4857(4) . ?
Dy5 O28 2.343(3) . ?
Dy5 N10 2.530(4) . ?
Dy5 O29 2.394(4) . ?
Dy5 O20 2.319(3) . ?
Dy5 O22 2.329(3) . ?
Dy5 N8 2.535(4) . ?
Dy5 O23 2.374(4) . ?
Dy5 O26 2.312(3) . ?
Dy6 O28 2.329(3) . ?
Dy6 O23 2.395(4) . ?
Dy6 O30 2.505(4) . ?
Dy6 O25 2.167(4) . ?
Dy6 N9 2.464(4) . ?
Dy6 O26 2.293(3) . ?
Dy6 O34 2.414(6) . ?
Dy6 N12 2.809(9) . ?
Dy6 O35 2.437(6) . ?
Dy6 O35A 2.441(8) . ?
Dy6 O34A 2.441(8) . ?
Dy4 O29 2.400(4) . ?
Dy4 O20 2.277(4) . ?
Dy4 N7 2.473(4) . ?
Dy4 O19 2.188(4) . ?
Dy4 O22 2.325(3) . ?
Dy4 O24 2.495(4) . ?
Dy4 N11 2.844(7) . ?
Dy4 O32 2.424(6) . ?
Dy4 O31 2.434(5) . ?
Dy2 Dy3 3.4865(3) . ?
Dy2 Dy1 3.4912(3) . ?
Dy2 O7 2.324(3) . ?
Dy2 O11 2.322(3) . ?
Dy2 O5 2.383(3) . ?
Dy2 N2 2.535(4) . ?
Dy2 O4 2.339(3) . ?
Dy2 O8 2.389(4) . ?
Dy2 N3 2.529(4) . ?
Dy2 O2 2.319(3) . ?
Dy3 O7 2.331(3) . ?
Dy3 O11 2.288(3) . ?
Dy3 N4 2.463(4) . ?
Dy3 O10 2.172(4) . ?
Dy3 O5 2.397(4) . ?
Dy3 O9 2.495(4) . ?
Dy3 O16 2.441(5) . ?
Dy3 N6 2.828(6) . ?
Dy3 O17 2.430(5) . ?
Dy1 O4 2.329(3) . ?
Dy1 O8 2.384(4) . ?
Dy1 N1 2.480(4) . ?
Dy1 O2 2.282(3) . ?
Dy1 O6 2.521(4) . ?
Dy1 O1 2.179(5) . ?
Dy1 N5 2.784(9) . ?
Dy1 O15 2.404(7) . ?
Dy1 O13 2.400(6) . ?
Dy1 O15A 2.448(8) . ?
Dy1 O13A 2.453(8) . ?
O28 C106 1.323(6) . ?
N10 C112 1.279(7) . ?
N10 C113 1.420(7) . ?
O29 C118 1.356(6) . ?
O20 C73 1.355(6) . ?
N7 C68 1.428(7) . ?
N7 C67 1.285(7) . ?
C8S H8SA 0.9600 . ?
C8S H8SB 0.9600 . ?
C8S H8SC 0.9600 . ?
C8S C7S 1.588(8) . ?
O19 C61 1.302(7) . ?
O22 C76 1.314(6) . ?
N8 C82 1.281(7) . ?
N8 C83 1.428(7) . ?
O23 C88 1.337(6) . ?
O24 C77 1.387(7) . ?
O24 C89 1.457(8) . ?
O24 C89A 1.455(9) . ?
O30 C107 1.395(7) . ?
O30 C119 1.459(7) . ?
O25 C91 1.303(7) . ?
O27 C92 1.368(7) . ?
O27 C104 1.421(7) . ?
N9 C97 1.283(7) . ?
N9 C98 1.427(7) . ?
O26 C103 1.353(6) . ?
O7 C31 1.320(6) . ?
N15 H15 0.9800 . ?
N15 H15D 0.9800 . ?
N15 C1S 1.493(8) . ?
N15 C5S 1.488(8) . ?
N15 C3S 1.483(8) . ?
N15 C5T 1.496(8) . ?
N15 C1T 1.493(8) . ?
N15 C3T 1.500(8) . ?
O11 C58 1.349(6) . ?
N4 C53 1.415(6) . ?
N4 C52 1.290(7) . ?
O10 C46 1.299(6) . ?
O12 C47 1.366(7) . ?
O12 C59 1.443(7) . ?
O5 C28 1.347(6) . ?
N2 C23 1.429(7) . ?
N2 C22 1.280(7) . ?
O4 C16 1.316(6) . ?
O8 C43 1.338(7) . ?
N3 C38 1.433(7) . ?
N3 C37 1.289(7) . ?
O9 C32 1.388(7) . ?
O9 C44 1.455(8) . ?
O9 C44A 1.454(8) . ?
N1 C7 1.286(7) . ?
N1 C8 1.424(7) . ?
O2 C13 1.349(6) . ?
C12 H12 0.9300 . ?
C12 C13 1.396(7) . ?
C12 C11 1.388(8) . ?
O6 C17 1.383(6) . ?
O6 C29 1.461(7) . ?
N18 H18A 0.9800 . ?
N18 H18B 0.9800 . ?
N18 C21S 1.488(7) . ?
N18 C23S 1.489(7) . ?
N18 C19S 1.493(7) . ?
N18 C23T 1.502(8) . ?
N18 C19T 1.492(8) . ?
N18 C21T 1.491(8) . ?
O40 N14 1.234(10) . ?
O42 N14 1.250(10) . ?
C106 C107 1.407(8) . ?
C106 C111 1.400(7) . ?
C118 C113 1.398(8) . ?
C118 C117 1.388(8) . ?
O21 C62 1.363(8) . ?
O21 C74 1.441(8) . ?
C58 C53 1.408(7) . ?
C58 C57 1.387(7) . ?
C53 C54 1.394(7) . ?
C23 C28 1.399(8) . ?
C23 C24 1.396(8) . ?
C16 C21 1.406(7) . ?
C16 C17 1.416(7) . ?
O3 C2 1.354(8) . ?
O3 C14 1.427(8) . ?
C12S H12D 0.9600 . ?
C12S H12E 0.9600 . ?
C12S H12F 0.9600 . ?
C12S C11S 1.586(8) . ?
C21S H21A 0.9700 . ?
C21S H21B 0.9700 . ?
C21S C22S 1.601(8) . ?
N14 O41 1.216(11) . ?
C17S H17A 0.9700 . ?
C17S H17B 0.9700 . ?
C17S N17 1.487(7) . ?
C17S C18S 1.580(8) . ?
N17 H17 0.9800 . ?
N17 H17C 0.9800 . ?
N17 C13S 1.492(7) . ?
N17 C15S 1.496(7) . ?
N17 C13T 1.488(8) . ?
N17 C15T 1.494(8) . ?
N17 C17T 1.497(8) . ?
C13S H13A 0.9700 . ?
C13S H13B 0.9700 . ?
C13S C14S 1.597(8) . ?
O34 N12 1.272(8) . ?
N12 O35 1.276(8) . ?
N12 O36 1.220(9) . ?
C107 C108 1.365(8) . ?
C108 H108 0.9300 . ?
C108 C109 1.391(9) . ?
C109 H109 0.9300 . ?
C109 C110 1.359(9) . ?
C110 H110 0.9300 . ?
C110 C111 1.404(8) . ?
C111 C112 1.443(8) . ?
C112 H112 0.9300 . ?
C113 C114 1.402(8) . ?
C114 H114 0.9300 . ?
C114 C115 1.379(10) . ?
C115 H115 0.9300 . ?
C115 C116 1.375(11) . ?
C116 H116 0.9300 . ?
C116 C117 1.379(10) . ?
C117 H117 0.9300 . ?
N11 O32 1.242(8) . ?
N11 O31 1.253(9) . ?
N11 O33 1.220(8) . ?
C73 C72 1.383(7) . ?
C73 C68 1.402(7) . ?
C72 H72 0.9300 . ?
C72 C71 1.377(8) . ?
C71 H71 0.9300 . ?
C71 C70 1.387(9) . ?
C70 H70 0.9300 . ?
C70 C69 1.364(9) . ?
C69 H69 0.9300 . ?
C69 C68 1.391(7) . ?
C67 H67 0.9300 . ?
C67 C66 1.436(9) . ?
C66 C61 1.415(9) . ?
C66 C65 1.407(8) . ?
C61 C62 1.433(8) . ?
C62 C63 1.369(9) . ?
C74 H74A 0.9700 . ?
C74 H74B 0.9700 . ?
C74 C75 1.490(11) . ?
C75 H75A 0.9600 . ?
C75 H75B 0.9600 . ?
C75 H75C 0.9600 . ?
C63 H63 0.9300 . ?
C63 C64 1.369(10) . ?
C64 H64 0.9300 . ?
C64 C65 1.359(10) . ?
C65 H65 0.9300 . ?
C76 C81 1.409(8) . ?
C76 C77 1.411(8) . ?
C81 C82 1.441(9) . ?
C81 C80 1.405(8) . ?
C82 H82 0.9300 . ?
C83 C84 1.392(8) . ?
C83 C88 1.418(8) . ?
C84 H84 0.9300 . ?
C84 C85 1.360(10) . ?
C85 H85 0.9300 . ?
C85 C86 1.366(11) . ?
C86 H86 0.9300 . ?
C86 C87 1.394(10) . ?
C87 H87 0.9300 . ?
C87 C88 1.404(8) . ?
C80 H80 0.9300 . ?
C80 C79 1.359(10) . ?
C79 H79 0.9300 . ?
C79 C78 1.395(10) . ?
C78 H78 0.9300 . ?
C78 C77 1.369(8) . ?
C89 H89A 0.9700 . ?
C89 H89B 0.9700 . ?
C89 C90 1.508(12) . ?
C90 H90A 0.9600 . ?
C90 H90B 0.9600 . ?
C90 H90C 0.9600 . ?
C119 H11A 0.9700 . ?
C119 H11B 0.9700 . ?
C119 C120 1.493(11) . ?
C120 H12A 0.9600 . ?
C120 H12B 0.9600 . ?
C120 H12C 0.9600 . ?
C91 C92 1.415(8) . ?
C91 C96 1.388(8) . ?
C92 C93 1.374(9) . ?
C104 H10A 0.9700 . ?
C104 H10B 0.9700 . ?
C104 C105 1.490(11) . ?
C105 H10C 0.9600 . ?
C105 H10D 0.9600 . ?
C105 H10E 0.9600 . ?
C93 H93 0.9300 . ?
C93 C94 1.377(10) . ?
C94 H94 0.9300 . ?
C94 C95 1.368(9) . ?
C95 H95 0.9300 . ?
C95 C96 1.414(8) . ?
C96 C97 1.454(8) . ?
C97 H97 0.9300 . ?
C98 C99 1.390(7) . ?
C98 C103 1.400(7) . ?
C99 H99 0.9300 . ?
C99 C100 1.377(8) . ?
C100 H100 0.9300 . ?
C100 C101 1.377(9) . ?
C101 H101 0.9300 . ?
C101 C102 1.380(8) . ?
C102 H102 0.9300 . ?
C102 C103 1.388(7) . ?
C57 H57 0.9300 . ?
C57 C56 1.381(8) . ?
C56 H56 0.9300 . ?
C56 C55 1.384(9) . ?
C55 H55 0.9300 . ?
C55 C54 1.374(8) . ?
C54 H54 0.9300 . ?
C52 H52 0.9300 . ?
C52 C51 1.443(8) . ?
C51 C46 1.405(8) . ?
C51 C50 1.416(8) . ?
C46 C47 1.421(8) . ?
C47 C48 1.365(8) . ?
C48 H48 0.9300 . ?
C48 C49 1.392(10) . ?
C49 H49 0.9300 . ?
C49 C50 1.359(9) . ?
C50 H50 0.9300 . ?
C59 H59A 0.9700 . ?
C59 H59B 0.9700 . ?
C59 C60 1.485(10) . ?
C60 H60A 0.9600 . ?
C60 H60B 0.9600 . ?
C60 H60C 0.9600 . ?
O16 N6 1.253(8) . ?
N6 O18 1.235(8) . ?
N6 O17 1.254(8) . ?
C28 C27 1.394(8) . ?
C27 H27 0.9300 . ?
C27 C26 1.383(9) . ?
C26 H26 0.9300 . ?
C26 C25 1.368(10) . ?
C25 H25 0.9300 . ?
C25 C24 1.364(10) . ?
C24 H24 0.9300 . ?
C22 H22 0.9300 . ?
C22 C21 1.441(8) . ?
C21 C20 1.406(7) . ?
C43 C38 1.398(8) . ?
C43 C42 1.413(8) . ?
C38 C39 1.397(8) . ?
C37 H37 0.9300 . ?
C37 C36 1.441(9) . ?
C36 C35 1.408(8) . ?
C36 C31 1.410(8) . ?
C35 H35 0.9300 . ?
C35 C34 1.360(10) . ?
C34 H34 0.9300 . ?
C34 C33 1.396(10) . ?
C33 H33 0.9300 . ?
C33 C32 1.366(8) . ?
C32 C31 1.404(8) . ?
C44 H44A 0.9700 . ?
C44 H44B 0.9700 . ?
C44 C45 1.507(12) . ?
C45 H45A 0.9600 . ?
C45 H45B 0.9600 . ?
C45 H45C 0.9600 . ?
C39 H39 0.9300 . ?
C39 C40 1.364(10) . ?
C40 H40 0.9300 . ?
C40 C41 1.375(11) . ?
C41 H41 0.9300 . ?
C41 C42 1.380(10) . ?
C42 H42 0.9300 . ?
O1 C1 1.280(7) . ?
C1 C2 1.430(8) . ?
C1 C6 1.392(9) . ?
C2 C3 1.366(9) . ?
C3 H3 0.9300 . ?
C3 C4 1.379(11) . ?
C4 H4 0.9300 . ?
C4 C5 1.371(10) . ?
C5 H5 0.9300 . ?
C5 C6 1.415(8) . ?
C6 C7 1.449(8) . ?
C7 H7 0.9300 . ?
C8 C13 1.398(7) . ?
C8 C9 1.395(8) . ?
C11 H11 0.9300 . ?
C11 C10 1.388(9) . ?
C10 H10 0.9300 . ?
C10 C9 1.363(9) . ?
C9 H9 0.9300 . ?
C14 H14A 0.9700 . ?
C14 H14B 0.9700 . ?
C14 C15 1.479(11) . ?
C15 H15A 0.9600 . ?
C15 H15B 0.9600 . ?
C15 H15C 0.9600 . ?
N5 O15 1.268(7) . ?
N5 O14 1.225(9) . ?
N5 O13 1.255(7) . ?
C17 C18 1.362(8) . ?
C18 H18 0.9300 . ?
C18 C19 1.406(9) . ?
C19 H19 0.9300 . ?
C19 C20 1.367(9) . ?
C20 H20 0.9300 . ?
C29 H29A 0.9700 . ?
C29 H29B 0.9700 . ?
C29 C30 1.491(11) . ?
C30 H30A 0.9600 . ?
C30 H30B 0.9600 . ?
C30 H30C 0.9600 . ?
N16 H16 0.9800 . ?
N16 H16A 0.9800 . ?
N16 C9S 1.503(7) . ?
N16 C11S 1.483(7) . ?
N16 C7S 1.492(7) . ?
N16 C7T 1.497(8) . ?
N16 C9T 1.492(8) . ?
N16 C11T 1.496(8) . ?
C9S H9SA 0.9700 . ?
C9S H9SB 0.9700 . ?
C9S C10S 1.600(9) . ?
C23S H23A 0.9700 . ?
C23S H23B 0.9700 . ?
C23S C24S 1.583(8) . ?
C24S H24A 0.9600 . ?
C24S H24B 0.9600 . ?
C24S H24C 0.9600 . ?
O38 N13 1.233(12) . ?
N13 O39 1.224(12) . ?
N13 O37 1.259(12) . ?
C20S H20A 0.9600 . ?
C20S H20B 0.9600 . ?
C20S H20C 0.9600 . ?
C20S C19S 1.587(8) . ?
C16S H16B 0.9600 . ?
C16S H16C 0.9600 . ?
C16S H16D 0.9600 . ?
C16S C15S 1.588(8) . ?
C19S H19A 0.9700 . ?
C19S H19B 0.9700 . ?
C4S H4SA 0.9600 . ?
C4S H4SB 0.9600 . ?
C4S H4SC 0.9600 . ?
C4S C3S 1.585(9) . ?
C15S H15E 0.9700 . ?
C15S H15F 0.9700 . ?
C1S H1SA 0.9700 . ?
C1S H1SB 0.9700 . ?
C1S C2S 1.584(9) . ?
C5S H5SA 0.9700 . ?
C5S H5SB 0.9700 . ?
C5S C6S 1.591(9) . ?
C6S H6SA 0.9600 . ?
C6S H6SB 0.9600 . ?
C6S H6SC 0.9600 . ?
C10S H10F 0.9600 . ?
C10S H10G 0.9600 . ?
C10S H10H 0.9600 . ?
C14S H14C 0.9600 . ?
C14S H14D 0.9600 . ?
C14S H14E 0.9600 . ?
C3S H3SA 0.9700 . ?
C3S H3SB 0.9700 . ?
C11S H11C 0.9700 . ?
C11S H11D 0.9700 . ?
C22S H22A 0.9600 . ?
C22S H22B 0.9600 . ?
C22S H22C 0.9600 . ?
C18S H18C 0.9600 . ?
C18S H18D 0.9600 . ?
C18S H18E 0.9600 . ?
C7S H7SA 0.9700 . ?
C7S H7SB 0.9700 . ?
C2S H2SA 0.9600 . ?
C2S H2SB 0.9600 . ?
C2S H2SC 0.9600 . ?
O14A N5A 1.222(11) . ?
O15A N5A 1.265(8) . ?
N5A O13A 1.263(8) . ?
O35A N12A 1.270(8) . ?
N12A O34A 1.272(8) . ?
N12A O36A 1.225(10) . ?
C5T H5TA 0.9700 . ?
C5T H5TB 0.9700 . ?
C5T C6T 1.602(9) . ?
C6T H6TA 0.9600 . ?
C6T H6TB 0.9600 . ?
C6T H6TC 0.9600 . ?
C1T H1TA 0.9700 . ?
C1T H1TB 0.9700 . ?
C1T C2T 1.589(9) . ?
C2T H2TA 0.9600 . ?
C2T H2TB 0.9600 . ?
C2T H2TC 0.9600 . ?
C3T H3TA 0.9700 . ?
C3T H3TB 0.9700 . ?
C3T C4T 1.594(9) . ?
C4T H4TA 0.9600 . ?
C4T H4TB 0.9600 . ?
C4T H4TC 0.9600 . ?
C23T H23C 0.9700 . ?
C23T H23D 0.9700 . ?
C23T C24T 1.591(9) . ?
C24T H24D 0.9600 . ?
C24T H24E 0.9600 . ?
C24T H24F 0.9600 . ?
C19T H19C 0.9700 . ?
C19T H19D 0.9700 . ?
C19T C20T 1.589(9) . ?
C20T H20D 0.9600 . ?
C20T H20E 0.9600 . ?
C20T H20F 0.9600 . ?
C21T H21C 0.9700 . ?
C21T H21D 0.9700 . ?
C21T C22T 1.598(9) . ?
C22T H22D 0.9600 . ?
C22T H22E 0.9600 . ?
C22T H22F 0.9600 . ?
C13T H13C 0.9700 . ?
C13T H13D 0.9700 . ?
C13T C14T 1.594(9) . ?
C14T H14F 0.9600 . ?
C14T H14G 0.9600 . ?
C14T H14H 0.9600 . ?
C15T H15G 0.9700 . ?
C15T H15H 0.9700 . ?
C15T C16T 1.589(9) . ?
C16T H16E 0.9600 . ?
C16T H16F 0.9600 . ?
C16T H16G 0.9600 . ?
C17T H17D 0.9700 . ?
C17T H17E 0.9700 . ?
C17T C18T 1.591(9) . ?
C18T H18F 0.9600 . ?
C18T H18G 0.9600 . ?
C18T H18H 0.9600 . ?
C7T H7TA 0.9700 . ?
C7T H7TB 0.9700 . ?
C7T C8T 1.590(9) . ?
C8T H8TA 0.9600 . ?
C8T H8TB 0.9600 . ?
C8T H8TC 0.9600 . ?
C9T H9TA 0.9700 . ?
C9T H9TB 0.9700 . ?
C9T C10T 1.595(9) . ?
C10T H10I 0.9600 . ?
C10T H10J 0.9600 . ?
C10T H10K 0.9600 . ?
C11T H11E 0.9700 . ?
C11T H11F 0.9700 . ?
C11T C12T 1.593(9) . ?
C12T H12G 0.9600 . ?
C12T H12H 0.9600 . ?
C12T H12I 0.9600 . ?
C90A H90D 0.9600 . ?
C90A H90E 0.9600 . ?
C90A H90F 0.9600 . ?
C90A C89A 1.507(13) . ?
C89A H89C 0.9700 . ?
C89A H89D 0.9700 . ?
C45A H45D 0.9600 . ?
C45A H45E 0.9600 . ?
C45A H45F 0.9600 . ?
C45A C44A 1.507(12) . ?
C44A H44C 0.9700 . ?
C44A H44D 0.9700 . ?
O2T C31T 1.4197 . ?
O2T C30T 1.4203 . ?
C32T H32A 0.9600 . ?
C32T H32B 0.9600 . ?
C32T H32C 0.9600 . ?
C32T C31T 1.5176 . ?
C31T H31A 0.9700 . ?
C31T H31B 0.9700 . ?
C30T H30D 0.9700 . ?
C30T H30E 0.9700 . ?
C30T C29T 1.5175 . ?
C29T H29C 0.9600 . ?
C29T H29D 0.9600 . ?
C29T H29E 0.9600 . ?
O2S C31S 1.4187 . ?
O2S C30S 1.4177 . ?
C32S H32D 0.9600 . ?
C32S H32E 0.9600 . ?
C32S H32F 0.9600 . ?
C32S C31S 1.5194 . ?
C31S H31C 0.9700 . ?
C31S H31D 0.9700 . ?
C30S H30F 0.9700 . ?
C30S H30G 0.9700 . ?
C30S C29S 1.5177 . ?
C29S H29F 0.9600 . ?
C29S H29G 0.9600 . ?
C29S H29H 0.9600 . ?
O1T C26T 1.4192 . ?
O1T C27T 1.4196 . ?
C25T H25A 0.9600 . ?
C25T H25B 0.9600 . ?
C25T H25C 0.9600 . ?
C25T C26T 1.5181 . ?
C26T H26A 0.9700 . ?
C26T H26B 0.9700 . ?
C27T H27A 0.9700 . ?
C27T H27B 0.9700 . ?
C27T C28T 1.5177 . ?
C28T H28A 0.9600 . ?
C28T H28B 0.9600 . ?
C28T H28C 0.9600 . ?
O1S C26S 1.4187 . ?
O1S C27S 1.4199 . ?
C25S H25D 0.9600 . ?
C25S H25E 0.9600 . ?
C25S H25F 0.9600 . ?
C25S C26S 1.5183 . ?
C26S H26C 0.9700 . ?
C26S H26D 0.9700 . ?
C27S H27C 0.9700 . ?
C27S H27D 0.9700 . ?
C27S C28S 1.5184 . ?
C28S H28D 0.9600 . ?
C28S H28E 0.9600 . ?
C28S H28F 0.9600 . ?

loop_
_geom_hbond_atom_site_label_D
_geom_hbond_atom_site_label_H
_geom_hbond_atom_site_label_A
_geom_hbond_distance_DH
_geom_hbond_distance_HA
_geom_hbond_distance_DA
_geom_hbond_angle_DHA
_geom_hbond_site_symmetry_A
_geom_hbond_publ_flag
N16 H16A O42 0.98 1.91 2.883(11) 169.6 . yes
